data_4126780
loop_
_publ_author_name
'Jin, Geng Bang'
'Lin, Jian'
'Estes, Shanna L.'
'Skanthakumar, Suntharalingam'
'Soderholm, Lynda'

_publ_section_title
;
 Influence of Counter-Cation Hydration Enthalpies on the Formation of
 Molecular Complexes: A Thorium-Nitrate Example.
;
_journal_name_full 'Journal of the American Chemical Society'
_journal_paper_doi 10.1021/jacs.7b09363
_journal_year 2017
_chemical_formula_moiety 'Th (N O3)5 (H2 O)2 K (H2 O)2.5 &#x0095; 3 H2 O'
_chemical_formula_sum 'H15 K N5 O22.5 Th'
_chemical_formula_weight 716.31
_chemical_name_common 'potassium thorium pentanitrate hydrate'
_space_group_crystal_system triclinic
_space_group_IT_number 2
_space_group_name_Hall '-P 1'
_space_group_name_H-M_alt 'P -1'
_symmetry_space_group_name_Hall '-P 1'
_symmetry_space_group_name_H-M 'P -1'
_atom_sites_solution_hydrogens difmap
_audit_creation_method SHELXL-2014/7
_cell_angle_alpha 95.3184(6)
_cell_angle_beta 90.4903(6)
_cell_angle_gamma 92.7271(5)
_cell_formula_units_Z 4
_cell_length_a 10.3286(4)
_cell_length_b 13.2067(5)
_cell_length_c 13.9824(6)
_cell_measurement_reflns_used 9939
_cell_measurement_temperature 100(2)
_cell_measurement_theta_max 27.52
_cell_measurement_theta_min 2.23
_cell_volume 1896.77(13)
_computing_cell_refinement 'Bruker SAINT'
_computing_data_collection 'Bruker APEX2'
_computing_data_reduction 'Bruker SAINT'
_computing_molecular_graphics 'CrystalMaker for Windows ver. 2.0.6 (2008)'
_computing_publication_material 'Bruker SHELXTL'
_computing_structure_refinement 'SHELXL-2014/7 (Sheldrick, 2014)'
_computing_structure_solution 'SHELXS-97 (Sheldrick 2008)'
_diffrn_ambient_temperature 100(2)
_diffrn_measured_fraction_theta_full 1.000
_diffrn_measured_fraction_theta_max 0.997
_diffrn_measurement_device_type 'Bruker APEX-II CCD'
_diffrn_measurement_method '\f and \w scans'
_diffrn_radiation_type MoK\a
_diffrn_radiation_wavelength 0.71073
_diffrn_reflns_av_R_equivalents 0.0278
_diffrn_reflns_av_unetI/netI 0.0304
_diffrn_reflns_Laue_measured_fraction_full 1.000
_diffrn_reflns_Laue_measured_fraction_max 0.997
_diffrn_reflns_limit_h_max 13
_diffrn_reflns_limit_h_min -13
_diffrn_reflns_limit_k_max 17
_diffrn_reflns_limit_k_min -17
_diffrn_reflns_limit_l_max 18
_diffrn_reflns_limit_l_min -18
_diffrn_reflns_number 24968
_diffrn_reflns_point_group_measured_fraction_full 1.000
_diffrn_reflns_point_group_measured_fraction_max 0.997
_diffrn_reflns_theta_full 25.242
_diffrn_reflns_theta_max 27.535
_diffrn_reflns_theta_min 1.463
_diffrn_source 'Mo Kalpha Microfocus X-ray Source'
_exptl_absorpt_coefficient_mu 8.201
_exptl_absorpt_correction_T_max 0.440
_exptl_absorpt_correction_T_min 0.152
_exptl_absorpt_correction_type multi-scan
_exptl_absorpt_process_details SADABS
_exptl_crystal_colour colorless
_exptl_crystal_density_diffrn 2.508
_exptl_crystal_density_meas ?
_exptl_crystal_density_method 'not measured'
_exptl_crystal_description tablet
_exptl_crystal_F_000 1356
_exptl_crystal_size_max 0.250
_exptl_crystal_size_mid 0.200
_exptl_crystal_size_min 0.100
_refine_diff_density_max 1.777
_refine_diff_density_min -0.769
_refine_diff_density_rms 0.130
_refine_ls_extinction_method none
_refine_ls_goodness_of_fit_ref 1.028
_refine_ls_hydrogen_treatment refxyz
_refine_ls_matrix_type full
_refine_ls_number_parameters 616
_refine_ls_number_reflns 8733
_refine_ls_number_restraints 42
_refine_ls_restrained_S_all 1.028
_refine_ls_R_factor_all 0.0278
_refine_ls_R_factor_gt 0.0212
_refine_ls_shift/su_max 0.001
_refine_ls_shift/su_mean 0.000
_refine_ls_structure_factor_coef Fsqd
_refine_ls_weighting_details 'w=1/[\s^2^(Fo^2^)+(0.0124P)^2^+3.4445P] where P=(Fo^2^+2Fc^2^)/3'
_refine_ls_weighting_scheme calc
_refine_ls_wR_factor_gt 0.0424
_refine_ls_wR_factor_ref 0.0453
_reflns_Friedel_coverage 0.000
_reflns_number_gt 7496
_reflns_number_total 8733
_reflns_threshold_expression 'I > 2\s(I)'
_cod_data_source_file ja7b09363_si_002.cif
_cod_data_source_block K(H2O)2.5
_cod_depositor_comments
;
The following automatic conversions were performed:

'_exptl_crystal_density_meas' value 'not measured' was changed to '?'
- the value is perceived as not measured.

Automatic conversion script
Id: cif_fix_values 4973 2017-02-22 13:04:09Z antanas 
;
_cod_original_formula_sum 'H15 K N5 O22.50 Th'
_cod_database_code 4126780
_shelx_shelxl_version_number 2014/7
_shelx_space_group_comment
;
The symmetry employed for this shelxl refinement is uniquely defined
by the following loop, which should always be used as a source of
symmetry information in preference to the above space-group names.
They are only intended as comments.
;

loop_
_space_group_symop_operation_xyz
'x, y, z'
'-x, -y, -z'

loop_
_atom_site_label
_atom_site_type_symbol
_atom_site_fract_x
_atom_site_fract_y
_atom_site_fract_z
_atom_site_U_iso_or_equiv
_atom_site_adp_type
_atom_site_occupancy
_atom_site_site_symmetry_order
_atom_site_calc_flag
_atom_site_refinement_flags_posn
_atom_site_refinement_flags_adp
Th1 Th 0.26038(2) 0.24644(2) 0.97736(2) 0.00673(3) Uani 1 1 d . .
Th2 Th 0.22793(2) -0.24393(2) 0.52747(2) 0.00634(3) Uani 1 1 d . .
K1 K 0.38353(8) -0.46368(6) 0.81291(6) 0.01590(17) Uani 1 1 d . .
K2 K 0.13101(8) 0.01070(6) 0.73855(6) 0.01825(18) Uani 1 1 d . .
N1 N 0.3190(3) -0.2553(2) 0.3211(2) 0.0097(6) Uani 1 1 d . .
N2 N 0.3143(3) -0.2429(2) 0.7355(2) 0.0092(6) Uani 1 1 d . .
N3 N 0.3522(3) 0.2503(2) 1.1838(2) 0.0111(6) Uani 1 1 d . .
N4 N 0.5226(3) -0.2646(2) 0.5258(2) 0.0107(6) Uani 1 1 d . .
N5 N 0.3514(3) 0.2597(2) 0.7720(2) 0.0108(6) Uani 1 1 d . .
N6 N 0.5534(3) 0.2836(2) 0.9846(2) 0.0106(6) Uani 1 1 d . .
N7 N -0.0040(3) -0.2123(2) 0.4027(2) 0.0129(6) Uani 1 1 d . .
N8 N 0.0233(3) 0.1994(2) 1.0978(2) 0.0126(6) Uani 1 1 d . .
N9 N -0.0159(3) -0.2334(2) 0.6458(2) 0.0104(6) Uani 1 1 d . .
N10 N 0.0193(3) 0.2398(2) 0.8523(2) 0.0101(6) Uani 1 1 d . .
O1 O 0.2444(2) -0.32467(18) 0.35154(17) 0.0115(5) Uani 1 1 d . .
O2 O 0.3546(2) -0.18194(18) 0.38432(17) 0.0107(5) Uani 1 1 d . .
O3 O 0.3551(2) -0.2576(2) 0.23862(17) 0.0137(5) Uani 1 1 d . .
O4 O 0.2719(2) -0.16434(18) 0.70061(17) 0.0100(5) Uani 1 1 d . .
O5 O 0.3467(2) -0.24305(19) 0.81869(17) 0.0131(5) Uani 1 1 d . .
O6 O 0.3201(2) -0.32174(18) 0.67509(17) 0.0107(5) Uani 1 1 d . .
O7 O 0.2771(2) 0.31534(19) 1.15499(17) 0.0118(5) Uani 1 1 d . .
O8 O 0.3796(2) 0.17868(18) 1.11917(17) 0.0113(5) Uani 1 1 d . .
O9 O 0.3946(2) 0.2549(2) 1.26480(17) 0.0183(6) Uani 1 1 d . .
O10 O 0.4700(2) -0.18522(18) 0.56187(17) 0.0111(5) Uani 1 1 d . .
O11 O 0.4429(2) -0.33796(18) 0.49302(17) 0.0108(5) Uani 1 1 d . .
O12 O 0.6402(2) -0.2722(2) 0.52210(17) 0.0140(5) Uani 1 1 d . .
O13 O 0.2993(2) 0.17853(18) 0.80101(17) 0.0113(5) Uani 1 1 d . .
O14 O 0.3647(2) 0.33510(18) 0.83673(17) 0.0120(5) Uani 1 1 d . .
O15 O 0.3840(2) 0.2653(2) 0.68972(17) 0.0166(6) Uani 1 1 d . .
O16 O 0.4789(2) 0.34827(19) 1.02608(17) 0.0124(5) Uani 1 1 d . .
O17 O 0.4970(2) 0.20323(18) 0.94359(17) 0.0114(5) Uani 1 1 d . .
O18 O 0.6705(2) 0.2981(2) 0.98506(18) 0.0158(6) Uani 1 1 d . .
O19 O 0.0932(2) -0.14869(18) 0.41210(17) 0.0114(5) Uani 1 1 d . .
O20 O 0.0051(2) -0.29298(18) 0.44545(17) 0.0121(5) Uani 1 1 d . .
O21 O 0.1000(2) 0.1976(2) 0.6446(2) 0.0210(6) Uani 1 1 d . .
O22 O 0.1178(2) 0.14036(19) 1.08494(17) 0.0121(5) Uani 1 1 d . .
O23 O 0.0336(2) 0.28134(19) 1.05680(18) 0.0142(5) Uani 1 1 d . .
O24 O 0.0695(2) -0.1778(2) 0.85364(19) 0.0200(6) Uani 1 1 d . .
O25 O -0.1235(2) -0.23429(19) 0.68139(19) 0.0154(6) Uani 1 1 d . .
O26 O 0.0534(2) -0.31066(19) 0.64119(17) 0.0122(5) Uani 1 1 d . .
O27 O 0.0320(2) -0.15519(18) 0.60819(17) 0.0106(5) Uani 1 1 d . .
O28 O 0.0555(2) 0.15987(18) 0.88718(17) 0.0108(5) Uani 1 1 d . .
O29 O 0.0971(2) 0.31794(18) 0.86603(17) 0.0120(5) Uani 1 1 d . .
O30 O -0.0828(2) 0.2425(2) 0.80873(19) 0.0184(6) Uani 1 1 d . .
OW1 O 0.2810(3) 0.0558(2) 0.39949(19) 0.0160(6) Uani 1 1 d D .
H1 H 0.282(4) 0.1176(16) 0.416(3) 0.019 Uiso 1 1 d D U
H2 H 0.235(3) 0.040(3) 0.352(2) 0.019 Uiso 1 1 d D U
OW2 O 0.4746(2) 0.0190(2) 0.65192(19) 0.0148(5) Uani 1 1 d D .
H3 H 0.496(4) 0.0801(15) 0.652(3) 0.018 Uiso 1 1 d D U
H4 H 0.537(3) -0.016(2) 0.636(3) 0.018 Uiso 1 1 d D U
OW3 O 0.7298(3) 0.0779(2) 0.9216(2) 0.0187(6) Uani 1 1 d D .
H5 H 0.735(4) 0.1392(17) 0.944(3) 0.022 Uiso 1 1 d D U
H6 H 0.658(2) 0.065(3) 0.897(3) 0.022 Uiso 1 1 d D U
OW4 O 0.2276(3) -0.5534(2) 0.34851(19) 0.0155(6) Uani 1 1 d D .
H7 H 0.196(3) -0.6127(18) 0.341(3) 0.019 Uiso 1 1 d D U
H8 H 0.303(2) -0.552(3) 0.363(3) 0.019 Uiso 1 1 d D U
OW5 O 0.4844(3) -0.0053(2) 0.84660(18) 0.0148(5) Uani 1 1 d D .
H9 H 0.503(4) -0.0617(18) 0.858(3) 0.018 Uiso 1 1 d D U
H10 H 0.469(4) 0.004(3) 0.7909(16) 0.018 Uiso 1 1 d D U
OW6 O 1.0368(3) 0.5410(2) 1.2510(2) 0.0274(7) Uani 1 1 d . .
OW7 O 0.2388(3) 0.43108(19) 1.00293(19) 0.0155(6) Uani 1 1 d D .
H13 H 0.268(4) 0.467(3) 1.050(2) 0.019 Uiso 1 1 d D U
H14 H 0.189(3) 0.466(3) 0.972(2) 0.019 Uiso 1 1 d D U
OW8 O 0.1960(3) -0.42961(19) 0.51345(18) 0.0129(5) Uani 1 1 d D .
H15 H 0.188(4) -0.466(3) 0.4617(17) 0.016 Uiso 1 1 d D U
H16 H 0.186(4) -0.466(3) 0.5581(19) 0.016 Uiso 1 1 d D U
OW9 O 0.2803(2) 0.05977(19) 0.94571(18) 0.0118(5) Uani 1 1 d D .
H17 H 0.260(4) 0.021(3) 0.986(2) 0.014 Uiso 1 1 d D U
H18 H 0.342(3) 0.040(3) 0.914(2) 0.014 Uiso 1 1 d D U
OW10 O 0.2643(2) -0.05548(19) 0.54946(17) 0.0104(5) Uani 1 1 d D .
H19 H 0.254(4) -0.025(3) 0.5014(19) 0.012 Uiso 1 1 d D U
H20 H 0.327(3) -0.031(3) 0.582(2) 0.012 Uiso 1 1 d D U
OW11 O -0.1300(3) -0.0017(2) 0.7615(2) 0.0209(6) Uani 1 1 d D .
H21 H -0.145(4) 0.050(2) 0.797(3) 0.025 Uiso 1 1 d D U
H22 H -0.129(4) -0.054(2) 0.787(3) 0.025 Uiso 1 1 d D U
OW12 O 0.6482(3) -0.5287(2) 0.8379(2) 0.0251(7) Uani 1 1 d D .
H23 H 0.657(4) -0.5952(15) 0.827(3) 0.030 Uiso 1 1 d D U
H24 H 0.710(3) -0.506(3) 0.800(3) 0.030 Uiso 1 1 d D U
OW13 O 0.1996(3) -0.5502(2) 0.6581(2) 0.0234(6) Uani 1 1 d D .
H25 H 0.123(2) -0.545(3) 0.675(3) 0.028 Uiso 1 1 d D U
H26 H 0.207(4) -0.6101(19) 0.633(3) 0.028 Uiso 1 1 d D U
OW14 O 0.5093(3) -0.4885(2) 0.6360(2) 0.0183(6) Uani 1 1 d D .
H27 H 0.508(4) -0.5460(18) 0.606(3) 0.022 Uiso 1 1 d D U
H28 H 0.459(3) -0.451(3) 0.612(3) 0.022 Uiso 1 1 d D U
OW15 O 0.1327(3) -0.4482(2) 0.8860(2) 0.0185(6) Uani 1 1 d D .
H29 H 0.074(3) -0.479(3) 0.853(3) 0.022 Uiso 1 1 d D U
H30 H 0.101(4) -0.394(2) 0.905(3) 0.022 Uiso 1 1 d D U

loop_
_atom_site_aniso_label
_atom_site_aniso_U_11
_atom_site_aniso_U_22
_atom_site_aniso_U_33
_atom_site_aniso_U_23
_atom_site_aniso_U_13
_atom_site_aniso_U_12
Th1 0.00761(6) 0.00634(6) 0.00622(6) 0.00053(5) -0.00061(4) 0.00030(5)
Th2 0.00645(6) 0.00618(6) 0.00630(6) 0.00040(5) 0.00017(4) -0.00040(5)
K1 0.0190(4) 0.0106(4) 0.0180(4) 0.0010(3) -0.0020(3) 0.0002(3)
K2 0.0132(4) 0.0126(4) 0.0271(5) -0.0072(3) 0.0025(3) -0.0013(3)
N1 0.0080(14) 0.0099(15) 0.0111(15) 0.0005(12) -0.0014(11) 0.0017(11)
N2 0.0068(13) 0.0098(15) 0.0113(15) 0.0024(12) 0.0028(11) 0.0009(11)
N3 0.0101(14) 0.0134(16) 0.0097(14) 0.0026(12) 0.0013(11) -0.0022(12)
N4 0.0132(15) 0.0121(15) 0.0069(14) 0.0027(12) 0.0000(11) -0.0005(12)
N5 0.0089(14) 0.0131(16) 0.0107(15) 0.0042(12) -0.0008(11) -0.0006(12)
N6 0.0100(14) 0.0133(16) 0.0088(14) 0.0041(12) 0.0007(11) -0.0029(12)
N7 0.0125(15) 0.0171(17) 0.0087(14) -0.0005(12) -0.0008(12) 0.0010(13)
N8 0.0095(14) 0.0176(17) 0.0105(15) -0.0007(13) -0.0002(12) 0.0005(12)
N9 0.0110(14) 0.0092(15) 0.0102(14) -0.0023(12) -0.0011(11) -0.0015(12)
N10 0.0106(14) 0.0111(15) 0.0085(14) -0.0016(12) 0.0003(11) 0.0035(12)
O1 0.0134(12) 0.0105(13) 0.0105(12) 0.0021(10) -0.0005(10) -0.0035(10)
O2 0.0126(12) 0.0095(12) 0.0094(12) -0.0012(10) 0.0011(10) -0.0035(10)
O3 0.0129(12) 0.0207(14) 0.0075(12) 0.0017(10) 0.0019(10) -0.0002(11)
O4 0.0117(12) 0.0070(12) 0.0114(12) 0.0008(10) 0.0000(10) 0.0013(10)
O5 0.0158(13) 0.0168(14) 0.0068(12) 0.0019(10) -0.0036(10) 0.0013(11)
O6 0.0145(12) 0.0073(12) 0.0105(12) 0.0008(10) 0.0012(10) 0.0011(10)
O7 0.0135(12) 0.0128(13) 0.0094(12) 0.0013(10) -0.0009(10) 0.0026(10)
O8 0.0124(12) 0.0103(13) 0.0106(12) -0.0015(10) -0.0009(10) 0.0008(10)
O9 0.0165(13) 0.0328(17) 0.0055(12) 0.0008(11) -0.0022(10) 0.0029(12)
O10 0.0107(12) 0.0101(13) 0.0126(12) -0.0002(10) 0.0007(10) 0.0023(10)
O11 0.0112(12) 0.0090(12) 0.0119(12) -0.0003(10) -0.0002(10) -0.0008(10)
O12 0.0083(12) 0.0205(14) 0.0135(13) 0.0026(11) 0.0002(10) 0.0034(10)
O13 0.0134(12) 0.0103(13) 0.0101(12) 0.0011(10) -0.0012(10) -0.0017(10)
O14 0.0143(12) 0.0095(13) 0.0119(12) 0.0026(10) -0.0028(10) -0.0037(10)
O15 0.0150(13) 0.0270(16) 0.0084(12) 0.0056(11) 0.0019(10) -0.0013(11)
O16 0.0126(12) 0.0111(13) 0.0128(12) -0.0021(10) 0.0010(10) -0.0003(10)
O17 0.0114(12) 0.0089(12) 0.0132(12) -0.0012(10) -0.0003(10) -0.0021(10)
O18 0.0086(12) 0.0216(15) 0.0173(13) 0.0056(11) -0.0007(10) -0.0043(11)
O19 0.0099(12) 0.0107(13) 0.0136(13) 0.0026(10) -0.0023(10) -0.0022(10)
O20 0.0122(12) 0.0096(13) 0.0143(13) 0.0010(10) 0.0008(10) -0.0017(10)
O21 0.0113(13) 0.0291(17) 0.0226(15) 0.0019(12) -0.0087(11) 0.0025(12)
O22 0.0094(12) 0.0128(13) 0.0147(13) 0.0027(10) 0.0023(10) 0.0039(10)
O23 0.0148(13) 0.0134(14) 0.0148(13) 0.0005(11) 0.0006(10) 0.0047(10)
O24 0.0112(13) 0.0300(17) 0.0191(14) 0.0038(12) 0.0081(11) 0.0007(12)
O25 0.0088(12) 0.0147(14) 0.0222(14) 0.0003(11) 0.0089(10) -0.0021(10)
O26 0.0130(12) 0.0111(13) 0.0130(12) 0.0021(10) 0.0010(10) 0.0028(10)
O27 0.0117(12) 0.0073(12) 0.0129(12) 0.0016(10) 0.0015(10) -0.0013(10)
O28 0.0124(12) 0.0087(12) 0.0116(12) 0.0027(10) -0.0010(10) 0.0003(10)
O29 0.0142(12) 0.0079(12) 0.0135(12) 0.0017(10) -0.0059(10) -0.0031(10)
O30 0.0125(13) 0.0217(15) 0.0210(14) 0.0021(12) -0.0093(11) 0.0019(11)
OW1 0.0166(14) 0.0133(14) 0.0182(14) 0.0035(11) -0.0054(11) -0.0017(11)
OW2 0.0139(13) 0.0113(13) 0.0189(14) 0.0012(11) -0.0001(11) -0.0025(11)
OW3 0.0139(13) 0.0174(15) 0.0254(15) 0.0043(12) 0.0009(11) 0.0030(12)
OW4 0.0172(13) 0.0113(13) 0.0169(13) -0.0024(11) -0.0028(11) -0.0016(11)
OW5 0.0195(14) 0.0128(14) 0.0131(13) 0.0039(11) 0.0022(11) 0.0049(11)
OW6 0.0269(16) 0.0257(17) 0.0294(17) 0.0021(13) -0.0063(13) 0.0007(13)
OW7 0.0242(15) 0.0079(13) 0.0137(13) -0.0036(10) -0.0104(11) 0.0034(11)
OW8 0.0219(14) 0.0088(13) 0.0077(12) -0.0003(10) 0.0011(11) -0.0013(11)
OW9 0.0137(13) 0.0102(13) 0.0124(13) 0.0035(10) 0.0049(10) 0.0033(10)
OW10 0.0136(13) 0.0087(13) 0.0088(12) 0.0012(10) -0.0019(10) -0.0012(10)
OW11 0.0179(14) 0.0222(16) 0.0208(15) -0.0073(12) 0.0004(12) 0.0005(13)
OW12 0.0291(17) 0.0238(16) 0.0217(15) -0.0009(13) 0.0009(13) -0.0022(14)
OW13 0.0311(16) 0.0162(15) 0.0222(16) 0.0027(12) -0.0009(13) -0.0060(13)
OW14 0.0185(14) 0.0084(14) 0.0275(16) -0.0016(12) 0.0005(12) 0.0037(11)
OW15 0.0230(15) 0.0119(14) 0.0201(15) -0.0027(11) -0.0056(12) 0.0048(12)

loop_
_atom_type_symbol
_atom_type_description
_atom_type_scat_dispersion_real
_atom_type_scat_dispersion_imag
_atom_type_scat_source
N N 0.0061 0.0033 'International Tables Vol C Tables 4.2.6.8 and 6.1.1.4'
O O 0.0106 0.0060 'International Tables Vol C Tables 4.2.6.8 and 6.1.1.4'
K K 0.2009 0.2494 'International Tables Vol C Tables 4.2.6.8 and 6.1.1.4'
Th Th -7.2400 8.8979 'International Tables Vol C Tables 4.2.6.8 and 6.1.1.4'
H H 0.0000 0.0000 'International Tables Vol C Tables 4.2.6.8 and 6.1.1.4'

loop_
_geom_angle_atom_site_label_1
_geom_angle_atom_site_label_2
_geom_angle_atom_site_label_3
_geom_angle
_geom_angle_site_symmetry_1
_geom_angle_site_symmetry_3
OW7 Th1 OW9 178.08(8) . .
OW7 Th1 O29 64.99(8) . .
OW9 Th1 O29 113.33(8) . .
OW7 Th1 O7 66.88(8) . .
OW9 Th1 O7 115.02(8) . .
O29 Th1 O7 119.99(8) . .
OW7 Th1 O17 111.15(8) . .
OW9 Th1 O17 69.01(8) . .
O29 Th1 O17 128.50(8) . .
O7 Th1 O17 100.93(7) . .
OW7 Th1 O22 115.11(8) . .
OW9 Th1 O22 65.95(8) . .
O29 Th1 O22 103.69(8) . .
O7 Th1 O22 67.69(8) . .
O17 Th1 O22 120.95(8) . .
OW7 Th1 O8 111.52(8) . .
OW9 Th1 O8 70.34(8) . .
O29 Th1 O8 165.98(8) . .
O7 Th1 O8 49.59(7) . .
O17 Th1 O8 65.51(8) . .
O22 Th1 O8 64.71(8) . .
OW7 Th1 O13 114.53(8) . .
OW9 Th1 O13 63.68(8) . .
O29 Th1 O13 69.84(8) . .
O7 Th1 O13 167.21(8) . .
O17 Th1 O13 66.47(7) . .
O22 Th1 O13 119.84(8) . .
O8 Th1 O13 122.12(7) . .
OW7 Th1 O14 69.81(8) . .
OW9 Th1 O14 108.77(8) . .
O29 Th1 O14 65.80(8) . .
O7 Th1 O14 124.90(8) . .
O17 Th1 O14 65.42(8) . .
O22 Th1 O14 166.11(8) . .
O8 Th1 O14 126.92(8) . .
O13 Th1 O14 49.18(8) . .
OW7 Th1 O28 110.13(8) . .
OW9 Th1 O28 68.63(8) . .
O29 Th1 O28 49.35(7) . .
O7 Th1 O28 126.81(8) . .
O17 Th1 O28 125.93(7) . .
O22 Th1 O28 67.19(8) . .
O8 Th1 O28 125.91(8) . .
O13 Th1 O28 65.45(7) . .
O14 Th1 O28 98.98(7) . .
OW7 Th1 O16 66.47(8) . .
OW9 Th1 O16 114.34(8) . .
O29 Th1 O16 120.61(8) . .
O7 Th1 O16 65.61(8) . .
O17 Th1 O16 49.09(7) . .
O22 Th1 O16 126.94(8) . .
O8 Th1 O16 66.40(8) . .
O13 Th1 O16 102.76(7) . .
O14 Th1 O16 66.87(8) . .
O28 Th1 O16 165.84(8) . .
OW7 Th1 O23 71.44(9) . .
OW9 Th1 O23 108.91(8) . .
O29 Th1 O23 65.96(8) . .
O7 Th1 O23 66.35(8) . .
O17 Th1 O23 165.42(8) . .
O22 Th1 O23 48.86(8) . .
O8 Th1 O23 100.02(8) . .
O13 Th1 O23 126.43(8) . .
O14 Th1 O23 127.19(8) . .
O28 Th1 O23 63.20(7) . .
O16 Th1 O23 125.08(7) . .
OW7 Th1 N10 86.85(8) . .
OW9 Th1 N10 91.70(8) . .
O29 Th1 N10 24.67(8) . .
O7 Th1 N10 125.62(7) . .
O17 Th1 N10 133.31(7) . .
O22 Th1 N10 84.22(8) . .
O8 Th1 N10 148.22(8) . .
O13 Th1 N10 66.87(7) . .
O14 Th1 N10 83.10(8) . .
O28 Th1 N10 24.77(7) . .
O16 Th1 N10 144.89(8) . .
O23 Th1 N10 60.23(7) . .
OW7 Th1 N3 88.57(8) . .
OW9 Th1 N3 93.35(8) . .
O29 Th1 N3 144.18(8) . .
O7 Th1 N3 24.63(7) . .
O17 Th1 N3 82.29(8) . .
O22 Th1 N3 64.69(8) . .
O8 Th1 N3 25.00(7) . .
O13 Th1 N3 145.92(8) . .
O14 Th1 N3 129.17(8) . .
O28 Th1 N3 131.84(8) . .
O16 Th1 N3 62.32(8) . .
O23 Th1 N3 83.45(8) . .
N10 Th1 N3 142.89(8) . .
OW7 Th1 N6 88.74(9) . .
OW9 Th1 N6 91.74(8) . .
O29 Th1 N6 128.01(8) . .
O7 Th1 N6 83.39(8) . .
O17 Th1 N6 24.40(7) . .
O22 Th1 N6 128.27(8) . .
O8 Th1 N6 63.87(8) . .
O13 Th1 N6 83.94(8) . .
O14 Th1 N6 63.11(8) . .
O28 Th1 N6 148.46(8) . .
O16 Th1 N6 24.70(7) . .
O23 Th1 N6 148.33(8) . .
N10 Th1 N6 145.26(8) . .
N3 Th1 N6 71.29(8) . .
OW7 Th1 N5 92.17(9) . .
OW9 Th1 N5 86.20(8) . .
O29 Th1 N5 65.19(8) . .
O7 Th1 N5 148.50(8) . .
O17 Th1 N5 63.67(8) . .
O22 Th1 N5 143.68(8) . .
O8 Th1 N5 128.80(7) . .
O13 Th1 N5 24.50(8) . .
O14 Th1 N5 24.68(7) . .
O28 Th1 N5 81.52(8) . .
O16 Th1 N5 84.84(8) . .
O23 Th1 N5 130.92(8) . .
N10 Th1 N5 73.31(8) . .
N3 Th1 N5 143.70(8) . .
N6 Th1 N5 72.45(8) . .
OW7 Th1 N8 93.36(9) . .
OW9 Th1 N8 87.35(8) . .
O29 Th1 N8 84.61(8) . .
O7 Th1 N8 64.65(8) . .
O17 Th1 N8 144.49(8) . .
O22 Th1 N8 24.43(8) . .
O8 Th1 N8 82.03(8) . .
O13 Th1 N8 126.79(8) . .
O14 Th1 N8 149.88(8) . .
O28 Th1 N8 62.55(7) . .
O16 Th1 N8 130.25(8) . .
O23 Th1 N8 24.44(8) . .
N10 Th1 N8 70.82(8) . .
N3 Th1 N8 72.73(8) . .
N6 Th1 N8 143.89(8) . .
N5 Th1 N8 143.30(8) . .
OW7 Th1 O9 88.16(7) . .
OW9 Th1 O9 93.75(7) . .
O29 Th1 O9 144.45(6) . .
O7 Th1 O9 24.70(6) . .
O17 Th1 O9 81.60(6) . .
O22 Th1 O9 65.67(7) . .
O8 Th1 O9 25.05(6) . .
O13 Th1 O9 145.55(6) . .
O14 Th1 O9 128.19(6) . .
O28 Th1 O9 132.82(6) . .
O16 Th1 O9 61.34(7) . .
O23 Th1 O9 84.17(6) . .
N10 Th1 O9 143.73(6) . .
N3 Th1 O9 0.98(7) . .
N6 Th1 O9 70.39(6) . .
N5 Th1 O9 142.82(6) . .
N8 Th1 O9 73.65(6) . .
OW7 Th1 O30 85.73(7) . .
OW9 Th1 O30 92.85(7) . .
O29 Th1 O30 24.30(7) . .
O7 Th1 O30 123.95(6) . .
O17 Th1 O30 134.95(6) . .
O22 Th1 O30 83.56(7) . .
O8 Th1 O30 147.85(7) . .
O13 Th1 O30 68.53(6) . .
O14 Th1 O30 83.92(6) . .
O28 Th1 O30 25.44(6) . .
O16 Th1 O30 144.80(7) . .
O23 Th1 O30 58.65(7) . .
N10 Th1 O30 1.69(6) . .
N3 Th1 O30 141.49(7) . .
N6 Th1 O30 146.37(7) . .
N5 Th1 O30 74.64(6) . .
N8 Th1 O30 69.65(7) . .
O9 Th1 O30 142.31(5) . .
OW7 Th1 O15 92.05(7) . .
OW9 Th1 O15 86.32(7) . .
O29 Th1 O15 64.69(7) . .
O7 Th1 O15 148.78(7) . .
O17 Th1 O15 64.19(6) . .
O22 Th1 O15 143.44(7) . .
O8 Th1 O15 129.30(6) . .
O13 Th1 O15 24.42(6) . .
O14 Th1 O15 24.79(6) . .
O28 Th1 O15 81.08(6) . .
O16 Th1 O15 85.26(6) . .
O23 Th1 O15 130.40(6) . .
N10 Th1 O15 72.79(6) . .
N3 Th1 O15 144.22(6) . .
N6 Th1 O15 72.95(6) . .
N5 Th1 O15 0.53(6) . .
N8 Th1 O15 142.82(6) . .
O9 Th1 O15 143.33(5) . .
O30 Th1 O15 74.13(5) . .
OW7 Th1 O18 88.82(7) . .
OW9 Th1 O18 91.64(7) . .
O29 Th1 O18 127.68(7) . .
O7 Th1 O18 83.84(6) . .
O17 Th1 O18 24.15(6) . .
O22 Th1 O18 128.61(6) . .
O8 Th1 O18 64.24(6) . .
O13 Th1 O18 83.49(6) . .
O14 Th1 O18 62.73(6) . .
O28 Th1 O18 148.05(6) . .
O16 Th1 O18 24.97(6) . .
O23 Th1 O18 148.73(6) . .
N10 Th1 O18 144.82(6) . .
N3 Th1 O18 71.74(6) . .
N6 Th1 O18 0.46(7) . .
N5 Th1 O18 71.99(6) . .
N8 Th1 O18 144.33(6) . .
O9 Th1 O18 70.84(5) . .
O30 Th1 O18 145.94(5) . .
O15 Th1 O18 72.50(5) . .
OW7 Th1 O24 93.88(8) . 2_557
OW9 Th1 O24 86.84(7) . 2_557
O29 Th1 O24 85.05(7) . 2_557
O7 Th1 O24 64.67(7) . 2_557
O17 Th1 O24 143.95(7) . 2_557
O22 Th1 O24 23.85(6) . 2_557
O8 Th1 O24 81.61(6) . 2_557
O13 Th1 O24 126.70(6) . 2_557
O14 Th1 O24 150.38(6) . 2_557
O28 Th1 O24 62.59(6) . 2_557
O16 Th1 O24 130.28(6) . 2_557
O23 Th1 O24 25.01(7) . 2_557
N10 Th1 O24 71.11(7) . 2_557
N3 Th1 O24 72.51(7) . 2_557
N6 Th1 O24 143.62(6) . 2_557
N5 Th1 O24 143.47(6) . 2_557
N8 Th1 O24 0.57(7) . 2_557
O9 Th1 O24 73.43(5) . 2_557
O30 Th1 O24 69.94(5) . 2_557
O15 Th1 O24 142.98(5) . 2_557
O18 Th1 O24 144.06(5) . 2_557
OW7 Th1 OW12 33.09(7) . 2_657
OW9 Th1 OW12 148.73(7) . 2_657
O29 Th1 OW12 97.55(7) . 2_657
O7 Th1 OW12 38.69(7) . 2_657
O17 Th1 OW12 96.07(7) . 2_657
O22 Th1 OW12 103.12(7) . 2_657
O8 Th1 OW12 78.50(7) . 2_657
O13 Th1 OW12 136.84(7) . 2_657
O14 Th1 OW12 87.74(7) . 2_657
O28 Th1 OW12 136.47(6) . 2_657
O16 Th1 OW12 47.19(6) . 2_657
O23 Th1 OW12 78.48(7) . 2_657
N10 Th1 OW12 117.12(7) . 2_657
N3 Th1 OW12 56.58(7) . 2_657
N6 Th1 OW12 71.81(7) . 2_657
N5 Th1 OW12 112.40(7) . 2_657
N8 Th1 OW12 90.89(7) . 2_657
O9 Th1 OW12 56.05(6) . 2_657
O30 Th1 OW12 115.72(5) . 2_657
O15 Th1 OW12 112.52(5) . 2_657
O18 Th1 OW12 72.10(5) . 2_657
O24 Th1 OW12 91.19(5) 2_557 2_657
OW7 Th1 OW5 147.02(8) . .
OW9 Th1 OW5 32.37(7) . .
O29 Th1 OW5 115.67(6) . .
O7 Th1 OW5 124.26(6) . .
O17 Th1 OW5 40.16(6) . .
O22 Th1 OW5 97.12(6) . .
O8 Th1 OW5 75.04(6) . .
O13 Th1 OW5 47.33(6) . .
O14 Th1 OW5 80.52(6) . .
O28 Th1 OW5 87.96(6) . .
O16 Th1 OW5 89.14(6) . .
O23 Th1 OW5 140.92(7) . .
N10 Th1 OW5 103.98(6) . .
N3 Th1 OW5 99.72(6) . .
N6 Th1 OW5 64.52(7) . .
N5 Th1 OW5 62.56(7) . .
N8 Th1 OW5 119.61(7) . .
O9 Th1 OW5 99.59(5) . .
O30 Th1 OW5 105.59(5) . .
O15 Th1 OW5 62.86(5) . .
O18 Th1 OW5 64.28(5) . .
O24 Th1 OW5 119.08(5) 2_557 .
OW12 Th1 OW5 135.45(5) 2_657 .
OW7 Th1 K2 132.91(6) . .
OW9 Th1 K2 45.24(6) . .
O29 Th1 K2 69.12(5) . .
O7 Th1 K2 152.54(6) . .
O17 Th1 K2 89.19(5) . .
O22 Th1 K2 85.17(6) . .
O8 Th1 K2 115.57(5) . .
O13 Th1 K2 35.37(5) . .
O14 Th1 K2 82.53(5) . .
O28 Th1 K2 36.75(5) . .
O16 Th1 K2 135.21(5) . .
O23 Th1 K2 99.31(6) . .
N10 Th1 K2 51.64(5) . .
N3 Th1 K2 137.38(6) . .
N6 Th1 K2 112.17(6) . .
N5 Th1 K2 58.51(6) . .
N8 Th1 K2 92.40(6) . .
O9 Th1 K2 137.95(4) . .
O30 Th1 K2 53.18(4) . .
O15 Th1 K2 58.29(4) . .
O18 Th1 K2 111.80(4) . .
O24 Th1 K2 92.23(4) 2_557 .
OW12 Th1 K2 165.87(4) 2_657 .
OW5 Th1 K2 52.81(4) . .
OW7 Th1 OW15 27.07(7) . 1_565
OW9 Th1 OW15 151.05(7) . 1_565
O29 Th1 OW15 39.45(6) . 1_565
O7 Th1 OW15 92.42(6) . 1_565
O17 Th1 OW15 116.64(7) . 1_565
O22 Th1 OW15 121.42(6) . 1_565
O8 Th1 OW15 138.58(6) . 1_565
O13 Th1 OW15 91.64(6) . 1_565
O14 Th1 OW15 56.71(6) . 1_565
O28 Th1 OW15 87.98(6) . 1_565
O16 Th1 OW15 84.45(6) . 1_565
O23 Th1 OW15 72.56(7) . 1_565
N10 Th1 OW15 63.31(7) . 1_565
N3 Th1 OW15 115.32(7) . 1_565
N6 Th1 OW15 100.88(7) . 1_565
N5 Th1 OW15 73.23(7) . 1_565
N8 Th1 OW15 97.00(7) . 1_565
O9 Th1 OW15 114.98(5) . 1_565
O30 Th1 OW15 62.54(5) . 1_565
O15 Th1 OW15 72.94(5) . 1_565
O18 Th1 OW15 100.78(5) . 1_565
O24 Th1 OW15 97.57(5) 2_557 1_565
OW12 Th1 OW15 60.09(5) 2_657 1_565
OW5 Th1 OW15 135.72(5) . 1_565
K2 Th1 OW15 105.85(4) . 1_565
OW7 Th1 OW3 153.66(7) . 2_657
OW9 Th1 OW3 28.13(7) . 2_657
O29 Th1 OW3 129.12(6) . 2_657
O7 Th1 OW3 87.49(7) . 2_657
O17 Th1 OW3 78.48(6) . 2_657
O22 Th1 OW3 44.75(6) . 2_657
O8 Th1 OW3 48.62(6) . 2_657
O13 Th1 OW3 91.81(6) . 2_657
O14 Th1 OW3 134.33(6) . 2_657
O28 Th1 OW3 79.77(6) . 2_657
O16 Th1 OW3 109.45(6) . 2_657
O23 Th1 OW3 93.34(6) . 2_657
N10 Th1 OW3 104.47(7) . 2_657
N3 Th1 OW3 67.94(7) . 2_657
N6 Th1 OW3 94.47(7) . 2_657
N5 Th1 OW3 113.74(7) . 2_657
N8 Th1 OW3 69.01(7) . 2_657
O9 Th1 OW3 68.53(5) . 2_657
O30 Th1 OW3 104.97(5) . 2_657
O15 Th1 OW3 113.91(5) . 2_657
O18 Th1 OW3 94.60(5) . 2_657
O24 Th1 OW3 68.44(5) 2_557 2_657
OW12 Th1 OW3 124.44(5) 2_657 2_657
OW5 Th1 OW3 53.84(5) . 2_657
K2 Th1 OW3 69.44(4) . 2_657
OW15 Th1 OW3 164.53(5) 1_565 2_657
OW7 Th1 K1 43.39(7) . 1_565
OW9 Th1 K1 135.20(6) . 1_565
O29 Th1 K1 60.35(6) . 1_565
O7 Th1 K1 103.24(6) . 1_565
O17 Th1 K1 82.05(6) . 1_565
O22 Th1 K1 155.95(5) . 1_565
O8 Th1 K1 127.47(6) . 1_565
O13 Th1 K1 73.78(5) . 1_565
O14 Th1 K1 26.43(5) . 1_565
O28 Th1 K1 106.48(5) . 1_565
O16 Th1 K1 61.14(6) . 1_565
O23 Th1 K1 107.17(6) . 1_565
N10 Th1 K1 83.84(6) . 1_565
N3 Th1 K1 116.46(6) . 1_565
N6 Th1 K1 69.68(6) . 1_565
N5 Th1 K1 49.77(6) . 1_565
N8 Th1 K1 131.58(6) . 1_565
O9 Th1 K1 115.62(4) . 1_565
O30 Th1 K1 83.91(4) . 1_565
O15 Th1 K1 49.74(4) . 1_565
O18 Th1 K1 69.45(4) . 1_565
O24 Th1 K1 132.16(4) 2_557 1_565
OW12 Th1 K1 64.57(4) 2_657 1_565
OW5 Th1 K1 105.99(4) . 1_565
K2 Th1 K1 103.407(15) . 1_565
OW15 Th1 K1 34.77(4) 1_565 1_565
OW3 Th1 K1 159.27(3) 2_657 1_565
OW7 Th1 O21 97.71(7) . .
OW9 Th1 O21 80.38(7) . .
O29 Th1 O21 39.46(6) . .
O7 Th1 O21 159.35(6) . .
O17 Th1 O21 97.46(6) . .
O22 Th1 O21 110.23(6) . .
O8 Th1 O21 149.77(6) . .
O13 Th1 O21 31.78(6) . .
O14 Th1 O21 55.89(6) . .
O28 Th1 O21 43.55(6) . .
O16 Th1 O21 122.36(6) . .
O23 Th1 O21 96.35(6) . .
N10 Th1 O21 36.14(6) . .
N3 Th1 O21 173.32(7) . .
N6 Th1 O21 110.95(6) . .
N5 Th1 O21 38.82(6) . .
N8 Th1 O21 104.48(6) . .
O9 Th1 O21 173.97(5) . .
O30 Th1 O21 37.70(5) . .
O15 Th1 O21 38.34(5) . .
O18 Th1 O21 110.49(5) . .
O24 Th1 O21 104.64(5) 2_557 .
OW12 Th1 O21 129.96(5) 2_657 .
OW5 Th1 O21 76.21(5) . .
K2 Th1 O21 36.02(4) . .
OW15 Th1 O21 70.80(5) 1_565 .
OW3 Th1 O21 105.44(5) 2_657 .
K1 Th1 O21 70.01(4) 1_565 .
OW7 Th1 O5 95.28(7) . 2_657
OW9 Th1 O5 86.18(7) . 2_657
O29 Th1 O5 157.40(6) . 2_657
O7 Th1 O5 55.18(6) . 2_657
O17 Th1 O5 46.13(6) . 2_657
O22 Th1 O5 94.50(6) . 2_657
O8 Th1 O5 30.20(6) . 2_657
O13 Th1 O5 112.45(6) . 2_657
O14 Th1 O5 97.99(6) . 2_657
O28 Th1 O5 153.08(6) . 2_657
O16 Th1 O5 37.02(6) . 2_657
O23 Th1 O5 120.09(6) . 2_657
N10 Th1 O5 177.83(6) . 2_657
N3 Th1 O5 37.01(6) . 2_657
N6 Th1 O5 35.44(6) . 2_657
N5 Th1 O5 106.96(6) . 2_657
N8 Th1 O5 108.60(6) . 2_657
O9 Th1 O5 36.21(4) . 2_657
O30 Th1 O5 178.05(5) . 2_657
O15 Th1 O5 107.48(4) . 2_657
O18 Th1 O5 35.87(4) . 2_657
O24 Th1 O5 108.29(5) 2_557 2_657
OW12 Th1 O5 64.86(5) 2_657 2_657
OW5 Th1 O5 74.42(4) . 2_657
K2 Th1 O5 126.57(3) . 2_657
OW15 Th1 O5 118.86(5) 1_565 2_657
OW3 Th1 O5 73.42(5) 2_657 2_657
K1 Th1 O5 97.98(3) 1_565 2_657
O21 Th1 O5 143.53(4) . 2_657
OW7 Th1 O25 86.57(7) . 2_557
OW9 Th1 O25 95.08(6) . 2_557
O29 Th1 O25 115.64(6) . 2_557
O7 Th1 O25 29.43(6) . 2_557
O17 Th1 O25 115.27(6) . 2_557
O22 Th1 O25 38.35(6) . 2_557
O8 Th1 O25 50.42(6) . 2_557
O13 Th1 O25 157.29(6) . 2_557
O14 Th1 O25 153.47(6) . 2_557
O28 Th1 O25 100.47(6) . 2_557
O16 Th1 O25 93.13(6) . 2_557
O23 Th1 O25 50.15(6) . 2_557
N10 Th1 O25 108.26(6) . 2_557
N3 Th1 O25 34.67(6) . 2_557
N6 Th1 O25 105.84(6) . 2_557
N5 Th1 O25 177.92(6) . 2_557
N8 Th1 O25 38.54(6) . 2_557
O9 Th1 O25 35.54(4) . 2_557
O30 Th1 O25 106.90(5) . 2_557
O15 Th1 O25 178.20(5) . 2_557
O18 Th1 O25 106.30(4) . 2_557
O24 Th1 O25 38.39(5) 2_557 2_557
OW12 Th1 O25 65.73(5) 2_657 2_557
OW5 Th1 O25 117.96(5) . 2_557
K2 Th1 O25 123.51(3) . 2_557
OW15 Th1 O25 106.13(5) 1_565 2_557
OW3 Th1 O25 67.38(5) 2_657 2_557
K1 Th1 O25 128.68(3) 1_565 2_557
O21 Th1 O25 143.01(4) . 2_557
O5 Th1 O25 71.53(4) 2_657 2_557
OW7 Th1 O3 96.56(7) . 2_656
OW9 Th1 O3 82.67(6) . 2_656
O29 Th1 O3 97.75(6) . 2_656
O7 Th1 O3 121.45(6) . 2_656
O17 Th1 O3 30.99(6) . 2_656
O22 Th1 O3 147.00(6) . 2_656
O8 Th1 O3 96.15(6) . 2_656
O13 Th1 O3 46.32(6) . 2_656
O14 Th1 O3 35.41(6) . 2_656
O28 Th1 O3 111.71(6) . 2_656
O16 Th1 O3 56.63(6) . 2_656
O23 Th1 O3 162.56(6) . 2_656
N10 Th1 O3 107.64(6) . 2_656
N3 Th1 O3 109.47(6) . 2_656
N6 Th1 O3 38.84(6) . 2_656
N5 Th1 O3 34.43(6) . 2_656
N8 Th1 O3 169.87(6) . 2_656
O9 Th1 O3 108.62(4) . 2_656
O30 Th1 O3 109.02(5) . 2_656
O15 Th1 O3 34.96(4) . 2_656
O18 Th1 O3 38.38(4) . 2_656
O24 Th1 O3 169.41(5) 2_557 2_656
OW12 Th1 O3 98.53(5) 2_657 2_656
OW5 Th1 O3 50.54(5) . 2_656
K2 Th1 O3 79.35(3) . 2_656
OW15 Th1 O3 90.96(5) 1_565 2_656
OW3 Th1 O3 102.29(4) 2_657 2_656
K1 Th1 O3 56.98(3) 1_565 2_656
O21 Th1 O3 72.21(4) . 2_656
O5 Th1 O3 72.55(4) 2_657 2_656
O25 Th1 O3 144.08(4) 2_557 2_656
OW7 Th1 OW5 132.09(7) . 2_657
OW9 Th1 OW5 49.66(7) . 2_657
O29 Th1 OW5 162.49(6) . 2_657
O7 Th1 OW5 71.72(6) . 2_657
O17 Th1 OW5 54.65(6) . 2_657
O22 Th1 OW5 67.31(6) . 2_657
O8 Th1 OW5 22.26(6) . 2_657
O13 Th1 OW5 100.89(6) . 2_657
O14 Th1 OW5 120.05(6) . 2_657
O28 Th1 OW5 113.57(6) . 2_657
O16 Th1 OW5 75.30(6) . 2_657
O23 Th1 OW5 112.44(6) . 2_657
N10 Th1 OW5 138.34(7) . 2_657
N3 Th1 OW5 47.22(6) . 2_657
N6 Th1 OW5 63.14(6) . 2_657
N5 Th1 OW5 112.52(6) . 2_657
N8 Th1 OW5 89.88(6) . 2_657
O9 Th1 OW5 47.29(5) . 2_657
O30 Th1 OW5 138.97(5) . 2_657
O15 Th1 OW5 112.96(5) . 2_657
O18 Th1 OW5 63.37(5) . 2_657
O24 Th1 OW5 89.35(5) 2_557 2_657
OW12 Th1 OW5 99.15(5) 2_657 2_657
OW5 Th1 OW5 53.56(6) . 2_657
K2 Th1 OW5 94.59(3) . 2_657
OW15 Th1 OW5 158.06(5) 1_565 2_657
OW3 Th1 OW5 34.18(5) 2_657 2_657
K1 Th1 OW5 132.82(3) 1_565 2_657
O21 Th1 OW5 127.56(4) . 2_657
O5 Th1 OW5 39.52(4) 2_657 2_657
O25 Th1 OW5 67.31(4) 2_557 2_657
O3 Th1 OW5 84.98(4) 2_656 2_657
OW7 Th1 OW15 51.02(7) . 2_557
OW9 Th1 OW15 129.22(7) . 2_557
O29 Th1 OW15 58.62(6) . 2_557
O7 Th1 OW15 63.81(6) . 2_557
O17 Th1 OW15 159.17(6) . 2_557
O22 Th1 OW15 68.29(6) . 2_557
O8 Th1 OW15 108.15(6) . 2_557
O13 Th1 OW15 127.68(6) . 2_557
O14 Th1 OW15 110.34(6) . 2_557
O28 Th1 OW15 74.38(6) . 2_557
O16 Th1 OW15 110.09(6) . 2_557
O23 Th1 OW15 20.55(6) . 2_557
N10 Th1 OW15 62.71(6) . 2_557
N3 Th1 OW15 86.20(6) . 2_557
N6 Th1 OW15 134.80(6) . 2_557
N5 Th1 OW15 121.58(6) . 2_557
N8 Th1 OW15 44.17(7) . 2_557
O9 Th1 OW15 86.64(5) . 2_557
O30 Th1 OW15 61.02(5) . 2_557
O15 Th1 OW15 121.13(5) . 2_557
O18 Th1 OW15 135.06(5) . 2_557
O24 Th1 OW15 44.74(5) 2_557 2_557
OW12 Th1 OW15 63.11(5) 2_657 2_557
OW5 Th1 OW15 160.31(5) . 2_557
K2 Th1 OW15 110.89(3) . 2_557
OW15 Th1 OW15 53.85(6) 1_565 2_557
OW3 Th1 OW15 113.04(5) 2_657 2_557
K1 Th1 OW15 87.68(3) 1_565 2_557
O21 Th1 OW15 95.96(4) . 2_557
O5 Th1 OW15 118.43(4) 2_657 2_557
O25 Th1 OW15 58.71(4) 2_557 2_557
O3 Th1 OW15 144.63(4) 2_656 2_557
OW5 Th1 OW15 125.86(4) 2_657 2_557
OW7 Th1 OW11 122.26(7) . 2_557
OW9 Th1 OW11 59.31(6) . 2_557
O29 Th1 OW11 123.61(6) . 2_557
O7 Th1 OW11 61.38(6) . 2_557
O17 Th1 OW11 102.26(6) . 2_557
O22 Th1 OW11 19.98(6) . 2_557
O8 Th1 OW11 45.35(6) . 2_557
O13 Th1 OW11 121.70(6) . 2_557
O14 Th1 OW11 166.30(6) . 2_557
O28 Th1 OW11 83.28(6) . 2_557
O16 Th1 OW11 110.35(6) . 2_557
O23 Th1 OW11 65.91(6) . 2_557
N10 Th1 OW11 103.03(7) . 2_557
N3 Th1 OW11 50.45(6) . 2_557
N6 Th1 OW11 108.38(6) . 2_557
N5 Th1 OW11 145.41(6) . 2_557
N8 Th1 OW11 42.25(7) . 2_557
O9 Th1 OW11 51.37(5) . 2_557
O30 Th1 OW11 102.55(5) . 2_557
O15 Th1 OW11 145.49(5) . 2_557
O18 Th1 OW11 108.71(5) . 2_557
O24 Th1 OW11 41.70(5) 2_557 2_557
OW12 Th1 OW11 99.98(5) 2_657 2_557
OW5 Th1 OW11 86.08(5) . 2_557
K2 Th1 OW11 91.65(3) . 2_557
OW15 Th1 OW11 137.00(5) 1_565 2_557
OW3 Th1 OW11 32.51(5) 2_657 2_557
K1 Th1 OW11 164.46(3) 1_565 2_557
O21 Th1 OW11 123.44(5) . 2_557
O5 Th1 OW11 75.50(4) 2_657 2_557
O25 Th1 OW11 36.02(4) 2_557 2_557
O3 Th1 OW11 131.32(4) 2_656 2_557
OW5 Th1 OW11 47.81(4) 2_657 2_557
OW15 Th1 OW11 83.31(4) 2_557 2_557
OW7 Th1 K1 61.93(6) . 2_657
OW9 Th1 K1 119.46(6) . 2_657
O29 Th1 K1 125.20(5) . 2_657
O7 Th1 K1 46.07(6) . 2_657
O17 Th1 K1 63.82(5) . 2_657
O22 Th1 K1 109.92(6) . 2_657
O8 Th1 K1 56.94(5) . 2_657
O13 Th1 K1 122.27(5) . 2_657
O14 Th1 K1 83.92(5) . 2_657
O28 Th1 K1 170.18(5) . 2_657
O16 Th1 K1 19.55(5) . 2_657
O23 Th1 K1 107.57(6) . 2_657
N10 Th1 K1 148.70(6) . 2_657
N3 Th1 K1 45.88(6) . 2_657
N6 Th1 K1 40.81(6) . 2_657
N5 Th1 K1 103.87(6) . 2_657
N8 Th1 K1 110.70(6) . 2_657
O9 Th1 K1 44.93(4) . 2_657
O30 Th1 K1 147.65(4) . 2_657
O15 Th1 K1 104.26(4) . 2_657
O18 Th1 K1 41.20(4) . 2_657
O24 Th1 K1 110.74(4) 2_557 2_657
OW12 Th1 K1 33.91(4) 2_657 2_657
OW5 Th1 K1 101.79(4) . 2_657
K2 Th1 K1 152.905(14) . 2_657
OW15 Th1 K1 85.81(3) 1_565 2_657
OW3 Th1 K1 104.97(4) 2_657 2_657
K1 Th1 K1 72.152(15) 1_565 2_657
O21 Th1 K1 139.73(3) . 2_657
O5 Th1 K1 33.45(3) 2_657 2_657
O25 Th1 K1 74.07(3) 2_557 2_657
O3 Th1 K1 76.03(3) 2_656 2_657
OW5 Th1 K1 72.28(3) 2_657 2_657
OW15 Th1 K1 95.81(3) 2_557 2_657
OW11 Th1 K1 96.13(3) 2_557 2_657
OW7 Th1 OW12 65.06(7) . 1_565
OW9 Th1 OW12 114.41(7) . 1_565
O29 Th1 OW12 90.97(6) . 1_565
O7 Th1 OW12 99.41(6) . 1_565
O17 Th1 OW12 50.04(6) . 1_565
O22 Th1 OW12 163.93(6) . 1_565
O8 Th1 OW12 99.81(6) . 1_565
O13 Th1 OW12 71.16(6) . 1_565
O14 Th1 OW12 29.70(6) . 1_565
O28 Th1 OW12 128.63(6) . 1_565
O16 Th1 OW12 37.21(6) . 1_565
O23 Th1 OW12 136.25(6) . 1_565
N10 Th1 OW12 111.62(7) . 1_565
N3 Th1 OW12 99.54(6) . 1_565
N6 Th1 OW12 37.32(6) . 1_565
N5 Th1 OW12 49.29(6) . 1_565
N8 Th1 OW12 157.61(6) . 1_565
O9 Th1 OW12 98.55(5) . 1_565
O30 Th1 OW12 112.20(5) . 1_565
O15 Th1 OW12 49.63(5) . 1_565
O18 Th1 OW12 37.05(5) . 1_565
O24 Th1 OW12 158.05(5) 2_557 1_565
OW12 Th1 OW12 67.90(6) 2_657 1_565
OW5 Th1 OW12 82.05(5) . 1_565
K2 Th1 OW12 106.52(3) . 1_565
OW15 Th1 OW12 66.77(5) 1_565 1_565
OW3 Th1 OW12 128.50(5) 2_657 1_565
K1 Th1 OW12 32.98(3) 1_565 1_565
O21 Th1 OW12 85.25(5) . 1_565
O5 Th1 OW12 69.75(4) 2_657 1_565
O25 Th1 OW12 128.63(4) 2_557 1_565
O3 Th1 OW12 32.50(4) 2_656 1_565
OW5 Th1 OW12 100.17(5) 2_657 1_565
OW15 Th1 OW12 115.70(4) 2_557 1_565
OW11 Th1 OW12 145.13(5) 2_557 1_565
K1 Th1 OW12 55.05(3) 2_657 1_565
OW7 Th1 OW6 56.43(7) . 2_667
OW9 Th1 OW6 121.81(7) . 2_667
O29 Th1 OW6 9.76(6) . 2_667
O7 Th1 OW6 115.82(6) . 2_667
O17 Th1 OW6 124.69(6) . 2_667
O22 Th1 OW6 110.96(6) . 2_667
O8 Th1 OW6 165.36(6) . 2_667
O13 Th1 OW6 72.44(6) . 2_667
O14 Th1 OW6 59.85(6) . 2_667
O28 Th1 OW6 59.10(6) . 2_667
O16 Th1 OW6 111.00(6) . 2_667
O23 Th1 OW6 69.18(6) . 2_667
N10 Th1 OW6 34.43(6) . 2_667
N3 Th1 OW6 140.45(6) . 2_667
N6 Th1 OW6 120.23(6) . 2_667
N5 Th1 OW6 63.50(6) . 2_667
N8 Th1 OW6 90.05(6) . 2_667
O9 Th1 OW6 140.47(5) . 2_667
O30 Th1 OW6 34.02(5) . 2_667
O15 Th1 OW6 63.03(5) . 2_667
O18 Th1 OW6 119.95(5) . 2_667
O24 Th1 OW6 90.55(5) 2_557 2_667
OW12 Th1 OW6 89.39(5) 2_657 2_667
OW5 Th1 OW6 119.59(5) . 2_667
K2 Th1 OW6 76.88(3) . 2_667
OW15 Th1 OW6 30.16(5) 1_565 2_667
OW3 Th1 OW6 138.88(5) 2_657 2_667
K1 Th1 OW6 51.35(3) 1_565 2_667
O21 Th1 OW6 44.42(4) . 2_667
O5 Th1 OW6 147.66(4) 2_657 2_667
O25 Th1 OW6 116.96(4) 2_557 2_667
O3 Th1 OW6 93.74(4) 2_656 2_667
OW5 Th1 OW6 171.46(4) 2_657 2_667
OW15 Th1 OW6 58.37(4) 2_557 2_667
OW11 Th1 OW6 130.92(4) 2_557 2_667
K1 Th1 OW6 115.63(3) 2_657 2_667
OW12 Th1 OW6 82.92(5) 1_565 2_667
OW7 Th1 OW3 122.21(7) . .
OW9 Th1 OW3 58.08(7) . .
O29 Th1 OW3 133.77(6) . .
O7 Th1 OW3 101.69(6) . .
O17 Th1 OW3 11.54(6) . .
O22 Th1 OW3 110.35(6) . .
O8 Th1 OW3 60.07(6) . .
O13 Th1 OW3 66.43(6) . .
O14 Th1 OW3 74.62(6) . .
O28 Th1 OW3 119.34(6) . .
O16 Th1 OW3 58.11(6) . .
O23 Th1 OW3 158.16(6) . .
N10 Th1 OW3 132.10(6) . .
N3 Th1 OW3 80.21(6) . .
N6 Th1 OW3 33.98(6) . .
N5 Th1 OW3 68.83(6) . .
N8 Th1 OW3 134.49(6) . .
O9 Th1 OW3 79.68(5) . .
O30 Th1 OW3 133.79(5) . .
O15 Th1 OW3 69.32(5) . .
O18 Th1 OW3 33.82(5) . .
O24 Th1 OW3 133.93(5) 2_557 .
OW12 Th1 OW3 103.96(5) 2_657 .
OW5 Th1 OW3 31.49(5) . .
K2 Th1 OW3 83.35(3) . .
OW15 Th1 OW3 127.83(5) 1_565 .
OW3 Th1 OW3 67.12(5) 2_657 .
K1 Th1 OW3 93.10(3) 1_565 .
O21 Th1 OW3 98.21(4) . .
O5 Th1 OW3 46.80(4) 2_657 .
O25 Th1 OW3 110.48(4) 2_557 .
O3 Th1 OW3 39.28(4) 2_656 .
OW5 Th1 OW3 45.78(4) 2_657 .
OW15 Th1 OW3 165.18(4) 2_557 .
OW11 Th1 OW3 92.44(4) 2_557 .
K1 Th1 OW3 70.45(3) 2_657 .
OW12 Th1 OW3 61.48(4) 1_565 .
OW6 Th1 OW3 132.01(4) 2_667 .
OW7 Th1 OW13 62.89(7) . 1_565
OW9 Th1 OW13 115.21(7) . 1_565
O29 Th1 OW13 34.67(6) . 1_565
O7 Th1 OW13 129.75(6) . 1_565
O17 Th1 OW13 95.37(6) . 1_565
O22 Th1 OW13 137.71(6) . 1_565
O8 Th1 OW13 157.57(6) . 1_565
O13 Th1 OW13 52.97(6) . 1_565
O14 Th1 OW13 31.12(6) . 1_565
O28 Th1 OW13 74.26(6) . 1_565
O16 Th1 OW13 92.46(6) . 1_565
O23 Th1 OW13 98.39(6) . 1_565
N10 Th1 OW13 53.88(6) . 1_565
N3 Th1 OW13 148.54(6) . 1_565
N6 Th1 OW13 93.83(6) . 1_565
N5 Th1 OW13 36.48(6) . 1_565
N8 Th1 OW13 119.09(7) . 1_565
O9 Th1 OW13 147.81(5) . 1_565
O30 Th1 OW13 54.39(5) . 1_565
O15 Th1 OW13 36.08(5) . 1_565
O18 Th1 OW13 93.47(5) . 1_565
O24 Th1 OW13 119.55(5) 2_557 1_565
OW12 Th1 OW13 92.80(5) 2_657 1_565
OW5 Th1 OW13 98.25(5) . 1_565
K2 Th1 OW13 73.62(3) . 1_565
OW15 Th1 OW13 38.69(5) 1_565 1_565
OW3 Th1 OW13 142.56(5) 2_657 1_565
K1 Th1 OW13 32.93(3) 1_565 1_565
O21 Th1 OW13 38.12(5) . 1_565
O5 Th1 OW13 127.56(4) 2_657 1_565
O25 Th1 OW13 143.40(4) 2_557 1_565
O3 Th1 OW13 64.43(4) 2_656 1_565
OW5 Th1 OW13 148.54(4) 2_657 1_565
OW15 Th1 OW13 85.48(4) 2_557 1_565
OW11 Th1 OW13 156.90(4) 2_557 1_565
K1 Th1 OW13 105.06(3) 2_657 1_565
OW12 Th1 OW13 57.82(4) 1_565 1_565
OW6 Th1 OW13 29.32(4) 2_667 1_565
OW3 Th1 OW13 103.12(4) . 1_565
OW7 Th1 OW4 58.54(7) . 1_566
OW9 Th1 OW4 123.31(6) . 1_566
O29 Th1 OW4 109.44(6) . 1_566
O7 Th1 OW4 10.56(6) . 1_566
O17 Th1 OW4 109.47(6) . 1_566
O22 Th1 OW4 69.20(6) . 1_566
O8 Th1 OW4 60.04(6) . 1_566
O13 Th1 OW4 170.96(6) . 1_566
O14 Th1 OW4 121.96(6) . 1_566
O28 Th1 OW4 121.38(6) . 1_566
O16 Th1 OW4 69.55(6) . 1_566
O23 Th1 OW4 58.82(6) . 1_566
N10 Th1 OW4 116.45(6) . 1_566
N3 Th1 OW4 35.14(6) . 1_566
N6 Th1 OW4 89.90(6) . 1_566
N5 Th1 OW4 146.62(6) . 1_566
N8 Th1 OW4 61.39(6) . 1_566
O9 Th1 OW4 35.24(4) . 1_566
O30 Th1 OW4 114.76(4) . 1_566
O15 Th1 OW4 146.74(5) . 1_566
O18 Th1 OW4 90.33(4) . 1_566
O24 Th1 OW4 61.53(5) 2_557 1_566
OW12 Th1 OW4 34.22(5) 2_657 1_566
OW5 Th1 OW4 134.81(4) . 1_566
K2 Th1 OW4 153.47(3) . 1_566
OW15 Th1 OW4 83.01(4) 1_565 1_566
OW3 Th1 OW4 95.27(5) 2_657 1_566
K1 Th1 OW4 97.89(3) 1_565 1_566
O21 Th1 OW4 148.85(4) . 1_566
O5 Th1 OW4 64.55(4) 2_657 1_566
O25 Th1 OW4 31.51(4) 2_557 1_566
O3 Th1 OW4 126.18(4) 2_656 1_566
OW5 Th1 OW4 82.07(4) 2_657 1_566
OW15 Th1 OW4 53.97(4) 2_557 1_566
OW11 Th1 OW4 66.57(4) 2_557 1_566
K1 Th1 OW4 50.26(3) 2_657 1_566
OW12 Th1 OW4 99.97(4) 1_565 1_566
OW6 Th1 OW4 105.34(4) 2_667 1_566
OW3 Th1 OW4 111.33(4) . 1_566
OW13 Th1 OW4 121.19(4) 1_565 1_566
OW7 Th1 OW11 119.61(7) . .
OW9 Th1 OW11 59.05(7) . .
O29 Th1 OW11 56.83(6) . .
O7 Th1 OW11 132.19(6) . .
O17 Th1 OW11 116.35(6) . .
O22 Th1 OW11 67.80(6) . .
O8 Th1 OW11 120.73(6) . .
O13 Th1 OW11 59.24(6) . .
O14 Th1 OW11 98.37(6) . .
O28 Th1 OW11 10.20(6) . .
O16 Th1 OW11 161.99(6) . .
O23 Th1 OW11 71.72(6) . .
N10 Th1 OW11 33.04(6) . .
N3 Th1 OW11 131.72(6) . .
N6 Th1 OW11 139.77(6) . .
N5 Th1 OW11 78.15(6) . .
N8 Th1 OW11 67.64(6) . .
O9 Th1 OW11 132.66(5) . .
O30 Th1 OW11 34.02(5) . .
O15 Th1 OW11 77.77(5) . .
O18 Th1 OW11 139.40(4) . .
O24 Th1 OW11 67.59(5) 2_557 .
OW12 Th1 OW11 146.65(5) 2_657 .
OW5 Th1 OW11 77.84(5) . .
K2 Th1 OW11 27.61(3) . .
OW15 Th1 OW11 96.14(5) 1_565 .
OW3 Th1 OW11 72.83(5) 2_657 .
K1 Th1 OW11 110.29(3) 1_565 .
O21 Th1 OW11 42.62(4) . .
O5 Th1 OW11 144.80(4) 2_657 .
O25 Th1 OW11 103.92(4) 2_557 .
O3 Th1 OW11 105.37(4) 2_656 .
OW5 Th1 OW11 105.73(4) 2_657 .
OW15 Th1 OW11 84.20(4) 2_557 .
OW11 Th1 OW11 81.43(5) 2_557 .
K1 Th1 OW11 177.55(3) 2_657 .
OW12 Th1 OW11 127.12(4) 1_565 .
OW6 Th1 OW11 66.44(4) 2_667 .
OW3 Th1 OW11 109.28(4) . .
OW13 Th1 OW11 77.38(4) 1_565 .
OW4 Th1 OW11 128.44(4) 1_566 .
OW7 Th1 OW2 127.80(7) . .
OW9 Th1 OW2 50.72(6) . .
O29 Th1 OW2 89.59(6) . .
O7 Th1 OW2 149.57(6) . .
O17 Th1 OW2 50.39(6) . .
O22 Th1 OW2 114.90(6) . .
O8 Th1 OW2 102.33(6) . .
O13 Th1 OW2 19.82(6) . .
O14 Th1 OW2 58.09(6) . .
O28 Th1 OW2 76.83(6) . .
O16 Th1 OW2 94.33(6) . .
O23 Th1 OW2 140.01(6) . .
N10 Th1 OW2 84.13(6) . .
N3 Th1 OW2 126.21(6) . .
N6 Th1 OW2 71.66(6) . .
N5 Th1 OW2 36.19(6) . .
N8 Th1 OW2 130.66(6) . .
O9 Th1 OW2 125.90(4) . .
O30 Th1 OW2 85.82(4) . .
O15 Th1 OW2 36.40(5) . .
O18 Th1 OW2 71.26(4) . .
O24 Th1 OW2 130.33(5) 2_557 .
OW12 Th1 OW2 138.40(5) 2_657 .
OW5 Th1 OW2 28.01(4) . .
K2 Th1 OW2 40.91(3) . .
OW15 Th1 OW2 108.87(4) 1_565 .
OW3 Th1 OW2 77.65(4) 2_657 .
K1 Th1 OW2 84.50(3) 1_565 .
O21 Th1 OW2 50.89(4) . .
O5 Th1 OW2 94.85(4) 2_657 .
O25 Th1 OW2 144.74(4) 2_557 .
O3 Th1 OW2 39.88(4) 2_656 .
OW5 Th1 OW2 81.41(4) 2_657 .
OW15 Th1 OW2 146.57(4) 2_557 .
OW11 Th1 OW2 109.86(4) 2_557 .
K1 Th1 OW2 112.41(3) 2_657 .
OW12 Th1 OW2 71.07(4) 1_565 .
OW6 Th1 OW2 92.18(4) 2_667 .
OW3 Th1 OW2 48.08(4) . .
OW13 Th1 OW2 70.56(4) 1_565 .
OW4 Th1 OW2 159.40(4) 1_566 .
OW11 Th1 OW2 68.38(4) . .
OW7 Th1 OW6 40.94(7) . 1_455
OW9 Th1 OW6 140.41(7) . 1_455
O29 Th1 OW6 81.13(6) . 1_455
O7 Th1 OW6 38.87(6) . 1_455
O17 Th1 OW6 131.76(6) . 1_455
O22 Th1 OW6 74.96(6) . 1_455
O8 Th1 OW6 87.92(6) . 1_455
O13 Th1 OW6 149.59(6) . 1_455
O14 Th1 OW6 110.73(6) . 1_455
O28 Th1 OW6 102.30(6) . 1_455
O16 Th1 OW6 84.03(6) . 1_455
O23 Th1 OW6 41.28(6) . 1_455
N10 Th1 OW6 90.39(6) . 1_455
N3 Th1 OW6 63.30(6) . 1_455
N6 Th1 OW6 108.25(6) . 1_455
N5 Th1 OW6 131.88(6) . 1_455
N8 Th1 OW6 56.31(6) . 1_455
O9 Th1 OW6 63.46(5) . 1_455
O30 Th1 OW6 88.72(5) . 1_455
O15 Th1 OW6 131.66(5) . 1_455
O18 Th1 OW6 108.59(5) . 1_455
O24 Th1 OW6 56.72(5) 2_557 1_455
OW12 Th1 OW6 37.20(5) 2_657 1_455
OW5 Th1 OW6 162.97(5) . 1_455
K2 Th1 OW6 139.03(3) . 1_455
OW15 Th1 OW6 59.17(5) 1_565 1_455
OW3 Th1 OW6 114.12(5) 2_657 1_455
K1 Th1 OW6 84.32(3) 1_565 1_455
O21 Th1 OW6 120.54(4) . 1_455
O5 Th1 OW6 90.96(4) 2_657 1_455
O25 Th1 OW6 47.23(4) 2_557 1_455
O3 Th1 OW6 133.74(4) 2_656 1_455
OW5 Th1 OW6 109.49(4) 2_657 1_455
OW15 Th1 OW6 28.34(4) 2_557 1_455
OW11 Th1 OW6 81.74(4) 2_557 1_455
K1 Th1 OW6 67.96(3) 2_657 1_455
OW12 Th1 OW6 101.34(4) 1_565 1_455
OW6 Th1 OW6 77.44(5) 2_667 1_455
OW3 Th1 OW6 137.02(4) . 1_455
OW13 Th1 OW6 97.61(4) 1_565 1_455
OW4 Th1 OW6 28.32(4) 1_566 1_455
OW11 Th1 OW6 111.79(4) . 1_455
OW2 Th1 OW6 168.01(4) . 1_455
OW7 Th1 OW3 104.60(7) . 1_455
OW9 Th1 OW3 74.80(6) . 1_455
O29 Th1 OW3 57.20(6) . 1_455
O7 Th1 OW3 105.31(6) . 1_455
O17 Th1 OW3 141.73(6) . 1_455
O22 Th1 OW3 49.43(6) . 1_455
O8 Th1 OW3 113.34(6) . 1_455
O13 Th1 OW3 86.83(6) . 1_455
O14 Th1 OW3 117.38(6) . 1_455
O28 Th1 OW3 21.53(6) . 1_455
O16 Th1 OW3 168.90(6) . 1_455
O23 Th1 OW3 43.87(6) . 1_455
N10 Th1 OW3 35.00(6) . 1_455
N3 Th1 OW3 112.33(6) . 1_455
N6 Th1 OW3 166.08(6) . 1_455
N5 Th1 OW3 102.57(6) . 1_455
N8 Th1 OW3 41.11(6) . 1_455
O9 Th1 OW3 113.31(5) . 1_455
O30 Th1 OW3 34.52(5) . 1_455
O15 Th1 OW3 102.11(4) . 1_455
O18 Th1 OW3 165.86(4) . 1_455
O24 Th1 OW3 41.18(5) 2_557 1_455
OW12 Th1 OW3 121.75(5) 2_657 1_455
OW5 Th1 OW3 101.58(4) . 1_455
K2 Th1 OW3 55.61(3) . 1_455
OW15 Th1 OW3 89.75(4) 1_565 1_455
OW3 Th1 OW3 75.39(5) 2_657 1_455
K1 Th1 OW3 117.52(3) 1_565 1_455
O21 Th1 OW3 63.95(4) . 1_455
O5 Th1 OW3 143.53(4) 2_657 1_455
O25 Th1 OW3 79.37(4) 2_557 1_455
O3 Th1 OW3 133.15(4) 2_656 1_455
OW5 Th1 OW3 108.71(4) 2_657 1_455
OW15 Th1 OW3 59.01(4) 2_557 1_455
OW11 Th1 OW3 68.04(4) 2_557 1_455
K1 Th1 OW3 150.63(3) 2_657 1_455
OW12 Th1 OW3 146.55(4) 1_565 1_455
OW6 Th1 OW3 66.23(4) 2_667 1_455
OW3 Th1 OW3 132.18(5) . 1_455
OW13 Th1 OW3 88.87(4) 1_565 1_455
OW4 Th1 OW3 100.39(4) 1_566 1_455
OW11 Th1 OW3 28.26(4) . 1_455
OW2 Th1 OW3 96.51(4) . 1_455
OW6 Th1 OW3 84.87(4) 1_455 1_455
OW7 Th1 N9 85.41(7) . 2_557
OW9 Th1 N9 96.07(6) . 2_557
O29 Th1 N9 107.23(6) . 2_557
O7 Th1 N9 35.68(6) . 2_557
O17 Th1 N9 124.01(6) . 2_557
O22 Th1 N9 34.18(6) . 2_557
O8 Th1 N9 58.76(6) . 2_557
O13 Th1 N9 153.78(6) . 2_557
O14 Th1 N9 155.01(6) . 2_557
O28 Th1 N9 92.43(6) . 2_557
O16 Th1 N9 100.82(6) . 2_557
O23 Th1 N9 41.41(6) . 2_557
N10 Th1 N9 99.23(6) . 2_557
N3 Th1 N9 43.68(6) . 2_557
N6 Th1 N9 114.74(6) . 2_557
N5 Th1 N9 172.30(6) . 2_557
N8 Th1 N9 30.02(6) . 2_557
O9 Th1 N9 44.54(4) . 2_557
O30 Th1 N9 97.86(5) . 2_557
O15 Th1 N9 171.78(4) . 2_557
O18 Th1 N9 115.20(4) . 2_557
O24 Th1 N9 29.92(5) 2_557 2_557
OW12 Th1 N9 68.94(5) 2_657 2_557
OW5 Th1 N9 122.29(4) . 2_557
K2 Th1 N9 118.51(3) . 2_557
OW15 Th1 N9 101.93(5) 1_565 2_557
OW3 Th1 N9 69.49(4) 2_657 2_557
K1 Th1 N9 128.68(3) 1_565 2_557
O21 Th1 N9 134.26(4) . 2_557
O5 Th1 N9 80.57(4) 2_657 2_557
O25 Th1 N9 9.04(4) 2_557 2_557
O3 Th1 N9 153.12(4) 2_656 2_557
OW5 Th1 N9 74.23(4) 2_657 2_557
OW15 Th1 N9 51.65(4) 2_557 2_557
OW11 Th1 N9 37.04(4) 2_557 2_557
K1 Th1 N9 81.45(3) 2_657 2_557
OW12 Th1 N9 134.85(4) 1_565 2_557
OW6 Th1 N9 109.29(4) 2_667 2_557
OW3 Th1 N9 118.58(4) . 2_557
OW13 Th1 N9 137.12(4) 1_565 2_557
OW4 Th1 N9 35.24(4) 1_566 2_557
OW11 Th1 N9 96.68(4) . 2_557
OW2 Th1 N9 146.79(4) . 2_557
OW6 Th1 N9 44.70(4) 1_455 2_557
OW3 Th1 N9 71.09(4) 1_455 2_557
OW7 Th1 O16 33.67(7) . 2_667
OW9 Th1 O16 146.25(6) . 2_667
O29 Th1 O16 83.48(6) . 2_667
O7 Th1 O16 75.53(6) . 2_667
O17 Th1 O16 77.62(6) . 2_667
O22 Th1 O16 141.03(6) . 2_667
O8 Th1 O16 100.65(6) . 2_667
O13 Th1 O16 98.73(6) . 2_667
O14 Th1 O16 49.75(6) . 2_667
O28 Th1 O16 132.70(6) . 2_667
O16 Th1 O16 38.03(7) . 2_667
O23 Th1 O16 104.66(6) . 2_667
N10 Th1 O16 108.15(6) . 2_667
N3 Th1 O16 86.95(6) . 2_667
N6 Th1 O16 56.43(6) . 2_667
N5 Th1 O16 74.34(6) . 2_667
N8 Th1 O16 124.50(6) . 2_667
O9 Th1 O16 86.12(5) . 2_667
O30 Th1 O16 107.71(4) . 2_667
O15 Th1 O16 74.48(4) . 2_667
O18 Th1 O16 56.44(4) . 2_667
O24 Th1 O16 124.94(4) 2_557 2_667
OW12 Th1 O16 38.10(5) 2_657 2_667
OW5 Th1 O16 114.39(4) . 2_667
K2 Th1 O16 131.84(3) . 2_667
OW15 Th1 O16 46.46(4) 1_565 2_667
OW3 Th1 O16 147.29(4) 2_657 2_667
K1 Th1 O16 29.52(3) 1_565 2_667
O21 Th1 O16 99.53(4) . 2_667
O5 Th1 O16 73.93(4) 2_657 2_667
O25 Th1 O16 103.75(4) 2_557 2_667
O3 Th1 O16 65.62(4) 2_656 2_667
OW5 Th1 O16 113.13(4) 2_657 2_667
OW15 Th1 O16 84.51(4) 2_557 2_667
OW11 Th1 O16 136.25(4) 2_557 2_667
K1 Th1 O16 43.78(3) 2_657 2_667
OW12 Th1 O16 33.12(4) 1_565 2_667
OW6 Th1 O16 73.72(4) 2_667 2_667
OW3 Th1 O16 88.88(4) . 2_667
OW13 Th1 O16 62.09(4) 1_565 2_667
OW4 Th1 O16 72.30(4) 1_566 2_667
OW11 Th1 O16 138.58(4) . 2_667
OW2 Th1 O16 103.25(3) . 2_667
OW6 Th1 O16 68.33(4) 1_455 2_667
OW3 Th1 O16 135.73(4) 1_455 2_667
N9 Th1 O16 106.90(4) 2_557 2_667
OW7 Th1 N7 93.54(7) . 2_556
OW9 Th1 N7 84.59(7) . 2_556
O29 Th1 N7 32.59(6) . 2_556
O7 Th1 N7 151.93(6) . 2_556
O17 Th1 N7 105.02(6) . 2_556
O22 Th1 N7 106.60(6) . 2_556
O8 Th1 N7 154.90(6) . 2_556
O13 Th1 N7 39.45(6) . 2_556
O14 Th1 N7 59.59(6) . 2_556
O28 Th1 N7 39.41(6) . 2_556
O16 Th1 N7 126.45(6) . 2_556
O23 Th1 N7 88.92(6) . 2_556
N10 Th1 N7 28.85(6) . 2_556
N3 Th1 N7 171.00(6) . 2_556
N6 Th1 N7 117.47(6) . 2_556
N5 Th1 N7 45.03(6) . 2_556
N8 Th1 N7 98.40(6) . 2_556
O9 Th1 N7 171.97(5) . 2_556
O30 Th1 N7 30.35(5) . 2_556
O15 Th1 N7 44.52(4) . 2_556
O18 Th1 N7 117.01(4) . 2_556
O24 Th1 N7 98.61(5) 2_557 2_556
OW12 Th1 N7 126.47(5) 2_657 2_556
OW5 Th1 N7 83.22(4) . 2_556
K2 Th1 N7 39.42(3) . 2_556
OW15 Th1 N7 66.47(4) 1_565 2_556
OW3 Th1 N7 107.91(5) 2_657 2_556
K1 Th1 N7 70.39(3) 1_565 2_556
O21 Th1 N7 7.67(4) . 2_556
O5 Th1 N7 150.98(4) 2_657 2_556
O25 Th1 N7 136.68(4) 2_557 2_556
O3 Th1 N7 79.01(4) 2_656 2_556
OW5 Th1 N7 133.19(4) 2_657 2_556
OW15 Th1 N7 88.33(4) 2_557 2_556
OW11 Th1 N7 121.76(4) 2_557 2_556
K1 Th1 N7 142.09(3) 2_657 2_556
OW12 Th1 N7 89.28(4) 1_565 2_556
OW6 Th1 N7 38.49(4) 2_667 2_556
OW3 Th1 N7 105.88(4) . 2_556
OW13 Th1 N7 37.56(4) 1_565 2_556
OW4 Th1 N7 141.56(4) 1_566 2_556
OW11 Th1 N7 40.35(4) . 2_556
OW2 Th1 N7 58.44(4) . 2_556
OW6 Th1 N7 113.35(4) 1_455 2_556
OW3 Th1 N7 58.67(4) 1_455 2_556
N9 Th1 N7 127.74(4) 2_557 2_556
O16 Th1 N7 99.64(4) 2_667 2_556
OW7 Th1 N2 94.26(7) . 2_657
OW9 Th1 N2 87.35(7) . 2_657
O29 Th1 N2 158.87(6) . 2_657
O7 Th1 N2 48.58(6) . 2_657
O17 Th1 N2 53.23(6) . 2_657
O22 Th1 N2 88.33(6) . 2_657
O8 Th1 N2 25.22(6) . 2_657
O13 Th1 N2 119.28(6) . 2_657
O14 Th1 N2 104.54(6) . 2_657
O28 Th1 N2 150.79(6) . 2_657
O16 Th1 N2 41.18(6) . 2_657
O23 Th1 N2 112.83(6) . 2_657
N10 Th1 N2 172.20(6) . 2_657
N3 Th1 N2 29.63(6) . 2_657
N6 Th1 N2 42.54(6) . 2_657
N5 Th1 N2 114.33(6) . 2_657
N8 Th1 N2 101.39(6) . 2_657
O9 Th1 N2 28.83(4) . 2_657
O30 Th1 N2 171.01(5) . 2_657
O15 Th1 N2 114.85(4) . 2_657
O18 Th1 N2 42.98(4) . 2_657
O24 Th1 N2 101.10(5) 2_557 2_657
OW12 Th1 N2 62.41(5) 2_657 2_657
OW5 Th1 N2 79.20(4) . 2_657
K2 Th1 N2 130.06(3) . 2_657
OW15 Th1 N2 119.42(4) 1_565 2_657
OW3 Th1 N2 71.44(4) 2_657 2_657
K1 Th1 N2 102.26(3) 1_565 2_657
O21 Th1 N2 150.69(4) . 2_657
O5 Th1 N2 7.39(4) 2_657 2_657
O25 Th1 N2 64.15(4) 2_557 2_657
O3 Th1 N2 79.93(4) 2_656 2_657
OW5 Th1 N2 38.64(4) 2_657 2_657
OW15 Th1 N2 112.26(4) 2_557 2_657
OW11 Th1 N2 69.87(4) 2_557 2_657
K1 Th1 N2 33.74(3) 2_657 2_657
OW12 Th1 N2 75.73(4) 1_565 2_657
OW6 Th1 N2 149.37(4) 2_667 2_657
OW3 Th1 N2 53.13(4) . 2_657
OW13 Th1 N2 133.22(4) 1_565 2_657
OW4 Th1 N2 58.29(4) 1_566 2_657
OW11 Th1 N2 144.17(4) . 2_657
OW2 Th1 N2 101.16(4) . 2_657
OW6 Th1 N2 85.44(4) 1_455 2_657
OW3 Th1 N2 137.72(4) 1_455 2_657
N9 Th1 N2 73.19(4) 2_557 2_657
O16 Th1 N2 76.41(4) 2_667 2_657
N7 Th1 N2 158.23(4) 2_556 2_657
OW7 Th1 O24 153.85(7) . .
OW9 Th1 O24 25.12(6) . .
O29 Th1 O24 91.29(6) . .
O7 Th1 O24 122.16(6) . .
O17 Th1 O24 91.93(6) . .
O22 Th1 O24 57.67(6) . .
O8 Th1 O24 88.73(6) . .
O13 Th1 O24 62.67(6) . .
O14 Th1 O24 111.81(6) . .
O28 Th1 O24 43.92(6) . .
O16 Th1 O24 139.27(6) . .
O23 Th1 O24 89.39(6) . .
N10 Th1 O24 67.91(6) . .
N3 Th1 O24 107.22(6) . .
N6 Th1 O24 115.76(6) . .
N5 Th1 O24 87.14(6) . .
N8 Th1 O24 72.54(6) . .
O9 Th1 O24 107.91(5) . .
O30 Th1 O24 68.87(5) . .
O15 Th1 O24 87.03(4) . .
O18 Th1 O24 115.60(4) . .
O24 Th1 O24 72.15(5) 2_557 .
OW12 Th1 O24 160.44(5) 2_657 .
OW5 Th1 O24 52.23(4) . .
K2 Th1 O24 31.12(3) . .
OW15 Th1 O24 130.75(4) 1_565 .
OW3 Th1 O24 40.25(4) 2_657 .
K1 Th1 O24 134.47(3) 1_565 .
O21 Th1 O24 66.11(4) . .
O5 Th1 O24 109.93(4) 2_657 .
O25 Th1 O24 94.72(4) 2_557 .
O3 Th1 O24 97.51(4) 2_656 .
OW5 Th1 O24 71.20(4) 2_657 .
OW15 Th1 O24 108.09(4) 2_557 .
OW11 Th1 O24 60.79(4) 2_557 .
K1 Th1 O24 143.33(3) 2_657 .
OW12 Th1 O24 129.61(4) 1_565 .
OW6 Th1 O24 100.67(4) 2_667 .
OW3 Th1 O24 81.78(4) . .
OW13 Th1 O24 104.21(4) 1_565 .
OW4 Th1 O24 126.23(4) 1_566 .
OW11 Th1 O24 34.87(4) . .
OW2 Th1 O24 58.62(3) . .
OW6 Th1 O24 128.70(4) 1_455 .
OW3 Th1 O24 50.43(4) 1_455 .
N9 Th1 O24 91.81(4) 2_557 .
O16 Th1 O24 161.29(3) 2_667 .
N7 Th1 O24 67.80(4) 2_556 .
N2 Th1 O24 109.84(4) 2_657 .
OW7 Th1 O18 12.53(7) . 2_667
OW9 Th1 O18 167.26(6) . 2_667
O29 Th1 O18 71.17(6) . 2_667
O7 Th1 O18 69.55(6) . 2_667
O17 Th1 O18 98.70(6) . 2_667
O22 Th1 O18 125.61(6) . 2_667
O8 Th1 O18 108.34(6) . 2_667
O13 Th1 O18 109.03(6) . 2_667
O14 Th1 O18 61.30(6) . 2_667
O28 Th1 O18 119.13(6) . 2_667
O16 Th1 O18 55.51(6) . 2_667
O23 Th1 O18 83.84(6) . 2_667
N10 Th1 O18 94.76(6) . 2_667
N3 Th1 O18 88.11(6) . 2_667
N6 Th1 O18 76.72(6) . 2_667
N5 Th1 O18 85.15(6) . 2_667
N8 Th1 O18 105.14(6) . 2_667
O9 Th1 O18 87.52(5) . 2_667
O30 Th1 O18 93.87(4) . 2_667
O15 Th1 O18 85.12(4) . 2_667
O18 Th1 O18 76.78(5) . 2_667
O24 Th1 O18 105.64(4) 2_557 2_667
OW12 Th1 O18 31.70(5) 2_657 2_667
OW5 Th1 O18 134.95(4) . 2_667
K2 Th1 O18 134.50(3) . 2_667
OW15 Th1 O18 31.72(4) 1_565 2_667
OW3 Th1 O18 156.05(4) 2_657 2_667
K1 Th1 O18 35.38(3) 1_565 2_667
O21 Th1 O18 98.51(4) . 2_667
O5 Th1 O18 87.41(4) 2_657 2_667
O25 Th1 O18 93.31(4) 2_557 2_667
O3 Th1 O18 84.91(4) 2_656 2_667
OW5 Th1 O18 126.34(4) 2_657 2_667
OW15 Th1 O18 63.50(4) 2_557 2_667
OW11 Th1 O18 129.25(4) 2_557 2_667
K1 Th1 O18 54.13(3) 2_657 2_667
OW12 Th1 O18 52.92(4) 1_565 2_667
OW6 Th1 O18 61.80(4) 2_667 2_667
OW3 Th1 O18 109.86(4) . 2_667
OW13 Th1 O18 61.10(4) 1_565 2_667
OW4 Th1 O18 62.93(4) 1_566 2_667
OW11 Th1 O18 127.76(4) . 2_667
OW2 Th1 O18 119.07(4) . 2_667
OW6 Th1 O18 50.65(4) 1_455 2_667
OW3 Th1 O18 116.29(3) 1_455 2_667
N9 Th1 O18 93.72(4) 2_557 2_667
O16 Th1 O18 21.14(3) 2_667 2_667
N7 Th1 O18 95.83(4) 2_556 2_667
N2 Th1 O18 87.70(4) 2_657 2_667
O24 Th1 O18 162.46(4) . 2_667
OW7 Th1 N1 96.81(7) . 2_656
OW9 Th1 N1 82.23(6) . 2_656
O29 Th1 N1 91.94(6) . 2_656
O7 Th1 N1 127.51(6) . 2_656
O17 Th1 N1 36.58(6) . 2_656
O22 Th1 N1 147.95(6) . 2_656
O8 Th1 N1 102.04(6) . 2_656
O13 Th1 N1 40.52(6) . 2_656
O14 Th1 N1 31.78(6) . 2_656
O28 Th1 N1 105.67(6) . 2_656
O16 Th1 N1 62.25(6) . 2_656
O23 Th1 N1 157.63(6) . 2_656
N10 Th1 N1 101.14(6) . 2_656
N3 Th1 N1 115.96(6) . 2_656
N6 Th1 N1 45.30(6) . 2_656
N5 Th1 N1 28.00(6) . 2_656
N8 Th1 N1 166.71(6) . 2_656
O9 Th1 N1 115.12(4) . 2_656
O30 Th1 N1 102.53(5) . 2_656
O15 Th1 N1 28.53(4) . 2_656
O18 Th1 N1 44.84(4) . 2_656
O24 Th1 N1 166.46(5) 2_557 2_656
OW12 Th1 N1 102.30(5) 2_657 2_656
OW5 Th1 N1 50.85(4) . 2_656
K2 Th1 N1 74.40(3) . 2_656
OW15 Th1 N1 88.30(4) 1_565 2_656
OW3 Th1 N1 104.01(4) 2_657 2_656
K1 Th1 N1 55.39(3) 1_565 2_656
O21 Th1 N1 65.71(4) . 2_656
O5 Th1 N1 79.02(4) 2_657 2_656
O25 Th1 N1 150.55(4) 2_557 2_656
O3 Th1 N1 6.51(4) 2_656 2_656
OW5 Th1 N1 89.65(4) 2_657 2_656
OW15 Th1 N1 142.09(4) 2_557 2_656
OW11 Th1 N1 134.59(4) 2_557 2_656
K1 Th1 N1 81.76(3) 2_657 2_656
OW12 Th1 N1 34.85(4) 1_565 2_656
OW6 Th1 N1 88.46(4) 2_667 2_656
OW3 Th1 N1 43.90(4) . 2_656
OW13 Th1 N1 59.29(4) 1_565 2_656
OW4 Th1 N1 131.61(4) 1_566 2_656
OW11 Th1 N1 99.75(4) . 2_656
OW2 Th1 N1 36.28(4) . 2_656
OW6 Th1 N1 135.86(4) 1_455 2_656
OW3 Th1 N1 127.17(4) 1_455 2_656
N9 Th1 N1 159.59(4) 2_557 2_656
O16 Th1 N1 67.58(4) 2_667 2_656
N7 Th1 N1 72.50(4) 2_556 2_656
N2 Th1 N1 86.41(4) 2_657 2_656
O24 Th1 N1 94.76(4) . 2_656
O18 Th1 N1 85.75(4) 2_667 2_656
OW7 Th1 O18 75.64(7) . 1_455
OW9 Th1 O18 103.90(6) . 1_455
O29 Th1 O18 45.28(6) . 1_455
O7 Th1 O18 89.78(6) . 1_455
O17 Th1 O18 168.90(6) . 1_455
O22 Th1 O18 60.47(6) . 1_455
O8 Th1 O18 121.13(6) . 1_455
O13 Th1 O18 102.93(6) . 1_455
O14 Th1 O18 110.73(6) . 1_455
O28 Th1 O18 43.22(6) . 1_455
O16 Th1 O18 140.43(6) . 1_455
O23 Th1 O18 23.84(6) . 1_455
N10 Th1 O18 36.39(6) . 1_455
N3 Th1 O18 107.10(6) . 1_455
N6 Th1 O18 164.36(6) . 1_455
N5 Th1 O18 108.21(6) . 1_455
N8 Th1 O18 39.36(6) . 1_455
O9 Th1 O18 107.86(4) . 1_455
O30 Th1 O18 34.81(4) . 1_455
O15 Th1 O18 107.68(4) . 1_455
O18 Th1 O18 164.46(6) . 1_455
O24 Th1 O18 39.82(4) 2_557 1_455
OW12 Th1 O18 94.12(5) 2_657 1_455
OW5 Th1 O18 130.25(4) . 1_455
K2 Th1 O18 79.89(3) . 1_455
OW15 Th1 O18 65.26(4) 1_565 1_455
OW3 Th1 O18 99.28(4) 2_657 1_455
K1 Th1 O18 98.46(3) 1_565 1_455
O21 Th1 O18 72.51(4) . 1_455
O5 Th1 O18 143.92(4) 2_657 1_455
O25 Th1 O18 73.10(4) 2_557 1_455
O3 Th1 O18 142.37(4) 2_656 1_455
OW5 Th1 O18 127.75(4) 2_657 1_455
OW15 Th1 O18 31.21(4) 2_557 1_455
OW11 Th1 O18 80.21(4) 2_557 1_455
K1 Th1 O18 126.99(3) 2_657 1_455
OW12 Th1 O18 131.43(4) 1_565 1_455
OW6 Th1 O18 50.95(4) 2_667 1_455
OW3 Th1 O18 161.45(4) . 1_455
OW13 Th1 O18 79.74(4) 1_565 1_455
OW4 Th1 O18 81.50(4) 1_566 1_455
OW11 Th1 O18 52.99(4) . 1_455
OW2 Th1 O18 118.53(4) . 1_455
OW6 Th1 O18 59.14(4) 1_455 1_455
OW3 Th1 O18 29.33(4) 1_455 1_455
N9 Th1 O18 64.11(4) 2_557 1_455
O16 Th1 O18 108.25(3) 2_667 1_455
N7 Th1 O18 65.11(4) 2_556 1_455
N2 Th1 O18 136.62(4) 2_657 1_455
O24 Th1 O18 79.76(3) . 1_455
O18 Th1 O18 87.72(3) 2_667 1_455
N1 Th1 O18 136.13(4) 2_656 1_455
OW7 Th1 O22 136.31(7) . 2_557
OW9 Th1 O22 43.21(6) . 2_557
O29 Th1 O22 82.27(6) . 2_557
O7 Th1 O22 111.66(6) . 2_557
O17 Th1 O22 111.82(6) . 2_557
O22 Th1 O22 43.97(7) . 2_557
O8 Th1 O22 93.15(6) . 2_557
O13 Th1 O22 76.56(6) . 2_557
O14 Th1 O22 123.10(6) . 2_557
O28 Th1 O22 33.11(6) . 2_557
O16 Th1 O22 155.84(6) . 2_557
O23 Th1 O22 69.05(6) . 2_557
N10 Th1 O22 57.59(6) . 2_557
N3 Th1 O22 104.56(6) . 2_557
N6 Th1 O22 134.95(6) . 2_557
N5 Th1 O22 99.75(6) . 2_557
N8 Th1 O22 53.70(6) . 2_557
O9 Th1 O22 105.46(4) . 2_557
O30 Th1 O22 58.03(4) . 2_557
O15 Th1 O22 99.50(4) . 2_557
O18 Th1 O22 134.85(4) . 2_557
O24 Th1 O22 53.38(4) 2_557 2_557
OW12 Th1 O22 144.55(4) 2_657 2_557
OW5 Th1 O22 72.51(4) . 2_557
K2 Th1 O22 41.35(2) . 2_557
OW15 Th1 O22 119.65(4) 1_565 2_557
OW3 Th1 O22 46.95(4) 2_657 2_557
K1 Th1 O22 138.30(2) 1_565 2_557
O21 Th1 O22 69.28(4) . 2_557
O5 Th1 O22 120.33(4) 2_657 2_557
O25 Th1 O22 82.30(4) 2_557 2_557
O3 Th1 O22 116.70(4) 2_656 2_557
OW5 Th1 O22 81.08(4) 2_657 2_557
OW15 Th1 O22 87.84(4) 2_557 2_557
OW11 Th1 O22 54.15(4) 2_557 2_557
K1 Th1 O22 149.54(2) 2_657 2_557
OW12 Th1 O22 147.36(4) 1_565 2_557
OW6 Th1 O22 92.02(4) 2_667 2_557
OW3 Th1 O22 101.21(4) . 2_557
OW13 Th1 O22 105.37(4) 1_565 2_557
OW4 Th1 O22 112.43(4) 1_566 2_557
OW11 Th1 O22 28.03(4) . 2_557
OW2 Th1 O22 76.96(3) . 2_557
OW6 Th1 O22 109.00(4) 1_455 2_557
OW3 Th1 O22 31.80(3) 1_455 2_557
N9 Th1 O22 77.23(4) 2_557 2_557
O16 Th1 O22 165.74(3) 2_667 2_557
N7 Th1 O22 68.06(4) 2_556 2_557
N2 Th1 O22 117.71(4) 2_657 2_557
O24 Th1 O22 20.36(3) . 2_557
O18 Th1 O22 148.08(3) 2_667 2_557
N1 Th1 O22 113.15(3) 2_656 2_557
O18 Th1 O22 60.69(3) 1_455 2_557
OW7 Th1 O26 75.44(7) . 2_557
OW9 Th1 O26 105.92(6) . 2_557
O29 Th1 O26 97.64(6) . 2_557
O7 Th1 O26 36.12(6) . 2_557
O17 Th1 O26 132.51(6) . 2_557
O22 Th1 O26 41.31(6) . 2_557
O8 Th1 O26 68.50(6) . 2_557
O13 Th1 O26 155.94(6) . 2_557
O14 Th1 O26 145.18(6) . 2_557
O28 Th1 O26 90.71(6) . 2_557
O16 Th1 O26 101.30(6) . 2_557
O23 Th1 O26 33.11(6) . 2_557
N10 Th1 O26 93.01(6) . 2_557
N3 Th1 O26 50.35(6) . 2_557
N6 Th1 O26 119.09(6) . 2_557
N5 Th1 O26 162.21(6) . 2_557
N8 Th1 O26 29.29(6) . 2_557
O9 Th1 O26 51.08(4) . 2_557
O30 Th1 O26 91.49(4) . 2_557
O15 Th1 O26 161.76(4) . 2_557
O18 Th1 O26 119.55(4) . 2_557
O24 Th1 O26 29.42(4) 2_557 2_557
OW12 Th1 O26 63.27(5) 2_657 2_557
OW5 Th1 O26 133.51(4) . 2_557
K2 Th1 O26 121.57(3) . 2_557
OW15 Th1 O26 90.62(4) 1_565 2_557
OW3 Th1 O26 80.21(4) 2_657 2_557
K1 Th1 O26 118.81(2) 1_565 2_557
O21 Th1 O26 129.10(4) . 2_557
O5 Th1 O26 87.15(4) 2_657 2_557
O25 Th1 O26 18.19(4) 2_557 2_557
O3 Th1 O26 157.57(4) 2_656 2_557
OW5 Th1 O26 85.24(4) 2_657 2_557
OW15 Th1 O26 40.64(4) 2_557 2_557
OW11 Th1 O26 47.70(4) 2_557 2_557
K1 Th1 O26 81.78(2) 2_657 2_557
OW12 Th1 O26 131.10(4) 1_565 2_557
OW6 Th1 O26 98.78(4) 2_667 2_557
OW3 Th1 O26 128.57(4) . 2_557
OW13 Th1 O26 125.93(4) 1_565 2_557
OW4 Th1 O26 32.11(4) 1_566 2_557
OW11 Th1 O26 96.70(4) . 2_557
OW2 Th1 O26 156.16(3) . 2_557
OW6 Th1 O26 34.50(4) 1_455 2_557
OW3 Th1 O26 69.23(4) 1_455 2_557
N9 Th1 O26 11.40(4) 2_557 2_557
O16 Th1 O26 100.13(3) 2_667 2_557
N7 Th1 O26 121.84(4) 2_556 2_557
N2 Th1 O26 79.83(3) 2_657 2_557
O24 Th1 O26 98.36(3) . 2_557
O18 Th1 O26 84.73(3) 2_667 2_557
N1 Th1 O26 163.54(4) 2_656 2_557
O18 Th1 O26 56.80(3) 1_455 2_557
O22 Th1 O26 81.53(3) 2_557 2_557
OW7 Th1 O4 150.97(6) . .
OW9 Th1 O4 27.12(6) . .
O29 Th1 O4 90.84(6) . .
O7 Th1 O4 142.14(6) . .
O17 Th1 O4 70.46(6) . .
O22 Th1 O4 84.98(6) . .
O8 Th1 O4 95.72(6) . .
O13 Th1 O4 37.81(6) . .
O14 Th1 O4 86.10(6) . .
O28 Th1 O4 56.56(5) . .
O16 Th1 O4 119.35(6) . .
O23 Th1 O4 114.71(6) . .
N10 Th1 O4 74.00(6) . .
N3 Th1 O4 119.84(6) . .
N6 Th1 O4 94.71(6) . .
N5 Th1 O4 61.81(6) . .
N8 Th1 O4 100.42(6) . .
O9 Th1 O4 120.14(4) . .
O30 Th1 O4 75.51(4) . .
O15 Th1 O4 61.82(4) . .
O18 Th1 O4 94.42(4) . .
O24 Th1 O4 100.06(4) 2_557 .
OW12 Th1 O4 166.52(4) 2_657 .
OW5 Th1 O4 31.41(4) . .
K2 Th1 O4 22.43(2) . .
OW15 Th1 O4 124.81(4) 1_565 .
OW3 Th1 O4 54.86(4) 2_657 .
K1 Th1 O4 111.51(2) 1_565 .
O21 Th1 O4 54.21(4) . .
O5 Th1 O4 104.17(4) 2_657 .
O25 Th1 O4 119.79(4) 2_557 .
O3 Th1 O4 69.77(4) 2_656 .
OW5 Th1 O4 73.80(4) 2_657 .
OW15 Th1 O4 130.35(4) 2_557 .
OW11 Th1 O4 83.91(4) 2_557 .
K1 Th1 O4 133.21(2) 2_657 .
OW12 Th1 O4 101.58(4) 1_565 .
OW6 Th1 O4 97.83(4) 2_667 .
OW3 Th1 O4 62.81(4) . .
OW13 Th1 O4 88.10(4) 1_565 .
OW4 Th1 O4 150.01(4) 1_566 .
OW11 Th1 O4 46.47(3) . .
OW2 Th1 O4 30.56(3) . .
OW6 Th1 O4 155.81(4) 1_455 .
OW3 Th1 O4 71.70(3) 1_455 .
N9 Th1 O4 118.58(4) 2_557 .
O16 Th1 O4 133.69(3) 2_667 .
N7 Th1 O4 59.40(4) 2_556 .
N2 Th1 O4 107.69(3) 2_657 .
O24 Th1 O4 28.06(3) . .
O18 Th1 O4 146.83(3) 2_667 .
N1 Th1 O4 66.73(3) 2_656 .
O18 Th1 O4 99.27(3) 1_455 .
O22 Th1 O4 47.02(3) 2_557 .
O26 Th1 O4 126.16(3) 2_557 .
OW7 Th1 N6 23.03(7) . 2_667
OW9 Th1 N6 157.07(6) . 2_667
O29 Th1 N6 79.11(6) . 2_667
O7 Th1 N6 69.82(6) . 2_667
O17 Th1 N6 88.13(6) . 2_667
O22 Th1 N6 131.93(6) . 2_667
O8 Th1 N6 102.46(6) . 2_667
O13 Th1 N6 106.32(6) . 2_667
O14 Th1 N6 57.23(6) . 2_667
O28 Th1 N6 128.11(6) . 2_667
O16 Th1 N6 45.27(6) . 2_667
O23 Th1 N6 93.65(6) . 2_667
N10 Th1 N6 103.39(6) . 2_667
N3 Th1 N6 85.01(6) . 2_667
N6 Th1 N6 66.03(7) . 2_667
N5 Th1 N6 81.84(6) . 2_667
N8 Th1 N6 113.73(6) . 2_667
O9 Th1 N6 84.29(5) . 2_667
O30 Th1 N6 102.67(5) . 2_667
O15 Th1 N6 81.91(4) . 2_667
O18 Th1 N6 66.09(4) . 2_667
O24 Th1 N6 114.19(5) 2_557 2_667
OW12 Th1 N6 31.18(5) 2_657 2_667
OW5 Th1 N6 125.40(4) . 2_667
K2 Th1 N6 136.59(3) . 2_667
OW15 Th1 N6 40.14(4) 1_565 2_667
OW3 Th1 N6 151.04(4) 2_657 2_667
K1 Th1 N6 33.43(3) 1_565 2_667
O21 Th1 N6 101.66(4) . 2_667
O5 Th1 N6 78.76(4) 2_657 2_667
O25 Th1 N6 96.39(4) 2_557 2_667
O3 Th1 N6 76.40(4) 2_656 2_667
OW5 Th1 N6 118.23(4) 2_657 2_667
OW15 Th1 N6 73.57(4) 2_557 2_667
OW11 Th1 N6 131.16(4) 2_557 2_667
K1 Th1 N6 46.23(3) 2_657 2_667
OW12 Th1 N6 43.95(4) 1_565 2_667
OW6 Th1 N6 69.46(4) 2_667 2_667
OW3 Th1 N6 99.21(4) . 2_667
OW13 Th1 N6 63.54(4) 1_565 2_667
OW4 Th1 N6 64.99(4) 1_566 2_667
OW11 Th1 N6 135.89(4) . 2_667
OW2 Th1 N6 113.09(4) . 2_667
OW6 Th1 N6 57.84(4) 1_455 2_667
OW3 Th1 N6 126.90(4) 1_455 2_667
N9 Th1 N6 98.37(4) 2_557 2_667
O16 Th1 N6 11.02(3) 2_667 2_667
N7 Th1 N6 100.29(4) 2_556 2_667
N2 Th1 N6 79.94(4) 2_657 2_667
O24 Th1 N6 167.68(4) . 2_667
O18 Th1 N6 10.70(3) 2_667 2_667
N1 Th1 N6 78.02(4) 2_656 2_667
O18 Th1 N6 98.42(4) 1_455 2_667
O22 Th1 N6 158.64(3) 2_557 2_667
O26 Th1 N6 90.63(3) 2_557 2_667
O4 Th1 N6 143.01(3) . 2_667
OW7 Th1 OW14 60.92(6) . 2_657
OW9 Th1 OW14 120.94(6) . 2_657
O29 Th1 OW14 124.05(6) . 2_657
O7 Th1 OW14 20.66(6) . 2_657
O17 Th1 OW14 84.94(6) . 2_657
O22 Th1 OW14 87.12(6) . 2_657
O8 Th1 OW14 50.60(6) . 2_657
O13 Th1 OW14 147.70(6) . 2_657
O14 Th1 OW14 106.20(6) . 2_657
O28 Th1 OW14 146.72(6) . 2_657
O16 Th1 OW14 45.04(6) . 2_657
O23 Th1 OW14 84.11(6) . 2_657
N10 Th1 OW14 138.78(6) . 2_657
N3 Th1 OW14 29.26(6) . 2_657
N6 Th1 OW14 64.49(6) . 2_657
N5 Th1 OW14 128.41(6) . 2_657
N8 Th1 OW14 85.22(6) . 2_657
O9 Th1 OW14 28.60(5) . 2_657
O30 Th1 OW14 137.12(4) . 2_657
O15 Th1 OW14 128.74(4) . 2_657
O18 Th1 OW14 64.92(4) . 2_657
O24 Th1 OW14 85.27(4) 2_557 2_657
OW12 Th1 OW14 27.96(5) 2_657 2_657
OW5 Th1 OW14 117.08(4) . 2_657
K2 Th1 OW14 166.15(3) . 2_657
OW15 Th1 OW14 87.98(4) 1_565 2_657
OW3 Th1 OW14 97.06(4) 2_657 2_657
K1 Th1 OW14 88.21(3) 1_565 2_657
O21 Th1 OW14 157.41(4) . 2_657
O5 Th1 OW14 42.72(4) 2_657 2_657
O25 Th1 OW14 49.51(4) 2_557 2_657
O3 Th1 OW14 101.37(4) 2_656 2_657
OW5 Th1 OW14 71.79(4) 2_657 2_657
OW15 Th1 OW14 76.64(4) 2_557 2_657
OW11 Th1 OW14 77.42(4) 2_557 2_657
K1 Th1 OW14 25.49(3) 2_657 2_657
OW12 Th1 OW14 79.12(4) 1_565 2_657
OW6 Th1 OW14 116.70(4) 2_667 2_657
OW3 Th1 OW14 88.59(4) . 2_657
OW13 Th1 OW14 119.37(4) 1_565 2_657
OW4 Th1 OW14 25.41(4) 1_566 2_657
OW11 Th1 OW14 152.84(4) . 2_657
OW2 Th1 OW14 135.30(4) . 2_657
OW6 Th1 OW14 48.51(4) 1_455 2_657
OW3 Th1 OW14 125.47(4) 1_455 2_657
N9 Th1 OW14 56.29(4) 2_557 2_657
O16 Th1 OW14 58.89(4) 2_667 2_657
N7 Th1 OW14 154.43(4) 2_556 2_657
N2 Th1 OW14 38.03(4) 2_657 2_657
O24 Th1 OW14 136.42(4) . 2_657
O18 Th1 OW14 59.01(3) 2_667 2_657
N1 Th1 OW14 107.21(4) 2_656 2_657
O18 Th1 OW14 106.15(3) 1_455 2_657
O22 Th1 OW14 130.64(3) 2_557 2_657
O26 Th1 OW14 56.33(3) 2_557 2_657
O4 Th1 OW14 145.10(3) . 2_657
N6 Th1 OW14 55.86(4) 2_667 2_657
OW7 Th1 N8 147.73(7) . 2_557
OW9 Th1 N8 31.75(6) . 2_557
O29 Th1 N8 90.47(6) . 2_557
O7 Th1 N8 114.25(6) . 2_557
O17 Th1 N8 100.44(6) . 2_557
O22 Th1 N8 48.07(6) . 2_557
O8 Th1 N8 87.06(6) . 2_557
O13 Th1 N8 71.85(6) . 2_557
O14 Th1 N8 120.61(6) . 2_557
O28 Th1 N8 41.28(6) . 2_557
O16 Th1 N8 145.25(6) . 2_557
O23 Th1 N8 79.69(6) . 2_557
N10 Th1 N8 66.04(6) . 2_557
N3 Th1 N8 102.40(6) . 2_557
N6 Th1 N8 123.49(6) . 2_557
N5 Th1 N8 96.11(6) . 2_557
N8 Th1 N8 62.24(7) . 2_557
O9 Th1 N8 103.20(5) . 2_557
O30 Th1 N8 66.72(5) . 2_557
O15 Th1 N8 95.95(4) . 2_557
O18 Th1 N8 123.39(4) . 2_557
O24 Th1 N8 61.85(5) 2_557 2_557
OW12 Th1 N8 151.18(5) 2_657 2_557
OW5 Th1 N8 61.49(4) . 2_557
K2 Th1 N8 38.35(3) . 2_557
OW15 Th1 N8 129.20(4) 1_565 2_557
OW3 Th1 N8 38.90(4) 2_657 2_557
K1 Th1 N8 140.97(3) 1_565 2_557
O21 Th1 N8 71.05(4) . 2_557
O5 Th1 N8 111.81(4) 2_657 2_557
O25 Th1 N8 85.82(4) 2_557 2_557
O3 Th1 N8 107.79(4) 2_656 2_557
OW5 Th1 N8 72.30(4) 2_657 2_557
OW15 Th1 N8 98.96(4) 2_557 2_557
OW11 Th1 N8 53.53(4) 2_557 2_557
K1 Th1 N8 143.84(3) 2_657 2_557
OW12 Th1 N8 139.90(4) 1_565 2_557
OW6 Th1 N8 100.18(4) 2_667 2_557
OW3 Th1 N8 89.76(4) . 2_557
OW13 Th1 N8 108.85(4) 1_565 2_557
OW4 Th1 N8 117.16(4) 1_566 2_557
OW11 Th1 N8 33.93(4) . 2_557
OW2 Th1 N8 68.88(4) . 2_557
OW6 Th1 N8 118.45(4) 1_455 2_557
OW3 Th1 N8 43.14(4) 1_455 2_557
N9 Th1 N8 82.25(4) 2_557 2_557
O16 Th1 N8 170.19(4) 2_667 2_557
N7 Th1 N8 71.41(4) 2_556 2_557
N2 Th1 N8 110.32(4) 2_657 2_557
O24 Th1 N8 10.30(3) . 2_557
O18 Th1 N8 159.22(3) 2_667 2_557
N1 Th1 N8 105.05(4) 2_656 2_557
O18 Th1 N8 72.14(4) 1_455 2_557
O22 Th1 N8 11.46(3) 2_557 2_557
O26 Th1 N8 88.30(3) 2_557 2_557
O4 Th1 N8 38.33(3) . 2_557
N6 Th1 N8 169.29(4) 2_667 2_557
OW14 Th1 N8 130.80(4) 2_657 2_557
OW7 Th1 O6 84.32(6) . 2_657
OW9 Th1 O6 97.36(6) . 2_657
O29 Th1 O6 149.31(6) . 2_657
O7 Th1 O6 39.51(6) . 2_657
O17 Th1 O6 61.44(6) . 2_657
O22 Th1 O6 88.65(6) . 2_657
O8 Th1 O6 30.76(6) . 2_657
O13 Th1 O6 127.90(6) . 2_657
O14 Th1 O6 104.97(6) . 2_657
O28 Th1 O6 155.26(6) . 2_657
O16 Th1 O6 38.52(6) . 2_657
O23 Th1 O6 105.39(6) . 2_657
N10 Th1 O6 165.06(5) . 2_657
N3 Th1 O6 25.09(6) . 2_657
N6 Th1 O6 46.64(6) . 2_657
N5 Th1 O6 118.98(6) . 2_657
N8 Th1 O6 97.67(6) . 2_657
O9 Th1 O6 24.13(4) . 2_657
O30 Th1 O6 163.38(4) . 2_657
O15 Th1 O6 119.48(4) . 2_657
O18 Th1 O6 47.10(4) . 2_657
O24 Th1 O6 97.47(4) 2_557 2_657
OW12 Th1 O6 51.95(4) 2_657 2_657
OW5 Th1 O6 89.90(4) . 2_657
K2 Th1 O6 140.82(2) . 2_657
OW15 Th1 O6 110.29(4) 1_565 2_657
OW3 Th1 O6 79.10(4) 2_657 2_657
K1 Th1 O6 97.80(2) 1_565 2_657
O21 Th1 O6 157.57(4) . 2_657
O5 Th1 O6 15.99(3) 2_657 2_657
O25 Th1 O6 59.26(4) 2_557 2_657
O3 Th1 O6 85.36(3) 2_656 2_657
OW5 Th1 O6 47.95(4) 2_657 2_657
OW15 Th1 O6 102.44(4) 2_557 2_657
OW11 Th1 O6 71.99(4) 2_557 2_657
K1 Th1 O6 26.20(2) 2_657 2_657
OW12 Th1 O6 75.31(4) 1_565 2_657
OW6 Th1 O6 140.44(4) 2_667 2_657
OW3 Th1 O6 62.78(4) . 2_657
OW13 Th1 O6 130.39(4) 1_565 2_657
OW4 Th1 O6 48.62(3) 1_566 2_657
OW11 Th1 O6 151.45(4) . 2_657
OW2 Th1 O6 110.79(3) . 2_657
OW6 Th1 O6 75.06(3) 1_455 2_657
OW3 Th1 O6 137.31(4) 1_455 2_657
N9 Th1 O6 68.11(3) 2_557 2_657
O16 Th1 O6 69.97(3) 2_667 2_657
N7 Th1 O6 163.89(4) 2_556 2_657
N2 Th1 O6 10.84(3) 2_657 2_657
O24 Th1 O6 118.70(3) . 2_657
O18 Th1 O6 78.77(3) 2_667 2_657
N1 Th1 O6 91.86(3) 2_656 2_657
O18 Th1 O6 129.12(3) 1_455 2_657
O22 Th1 O6 123.61(3) 2_557 2_657
O26 Th1 O6 73.13(3) 2_557 2_657
O4 Th1 O6 118.50(3) . 2_657
N6 Th1 O6 71.94(3) 2_667 2_657
OW14 Th1 O6 27.23(3) 2_657 2_657
N8 Th1 O6 117.78(3) 2_557 2_657
OW8 Th2 OW10 177.34(8) . .
OW8 Th2 O19 116.40(8) . .
OW10 Th2 O19 66.07(8) . .
OW8 Th2 O2 111.63(8) . .
OW10 Th2 O2 70.08(8) . .
O19 Th2 O2 65.37(7) . .
OW8 Th2 O4 113.91(8) . .
OW10 Th2 O4 63.50(8) . .
O19 Th2 O4 119.47(7) . .
O2 Th2 O4 121.66(7) . .
OW8 Th2 O6 68.15(8) . .
OW10 Th2 O6 109.21(8) . .
O19 Th2 O6 165.16(7) . .
O2 Th2 O6 127.53(8) . .
O4 Th2 O6 49.47(7) . .
OW8 Th2 O20 71.48(8) . .
OW10 Th2 O20 110.44(8) . .
O19 Th2 O20 49.55(8) . .
O2 Th2 O20 100.15(7) . .
O4 Th2 O20 127.53(7) . .
O6 Th2 O20 125.77(8) . .
OW8 Th2 O26 66.13(8) . .
OW10 Th2 O26 112.75(8) . .
O19 Th2 O26 102.45(8) . .
O2 Th2 O26 165.82(8) . .
O4 Th2 O26 69.95(8) . .
O6 Th2 O26 65.63(7) . .
O20 Th2 O26 65.71(8) . .
OW8 Th2 O1 67.26(8) . .
OW10 Th2 O1 115.08(8) . .
O19 Th2 O1 68.88(8) . .
O2 Th2 O1 49.46(7) . .
O4 Th2 O1 166.12(7) . .
O6 Th2 O1 124.22(7) . .
O20 Th2 O1 66.33(7) . .
O26 Th2 O1 120.78(8) . .
OW8 Th2 O27 111.83(8) . .
OW10 Th2 O27 67.95(8) . .
O19 Th2 O27 66.23(7) . .
O2 Th2 O27 125.16(8) . .
O4 Th2 O27 65.42(7) . .
O6 Th2 O27 98.94(7) . .
O20 Th2 O27 64.82(7) . .
O26 Th2 O27 49.33(7) . .
O1 Th2 O27 127.84(7) . .
OW8 Th2 O10 111.94(8) . .
OW10 Th2 O10 66.74(8) . .
O19 Th2 O10 119.22(8) . .
O2 Th2 O10 64.04(7) . .
O4 Th2 O10 66.34(7) . .
O6 Th2 O10 68.12(8) . .
O20 Th2 O10 164.14(8) . .
O26 Th2 O10 130.12(8) . .
O1 Th2 O10 100.10(7) . .
O27 Th2 O10 124.28(7) . .
OW8 Th2 O11 66.91(8) . .
OW10 Th2 O11 112.56(8) . .
O19 Th2 O11 128.44(8) . .
O2 Th2 O11 66.50(8) . .
O4 Th2 O11 100.81(7) . .
O6 Th2 O11 66.35(7) . .
O20 Th2 O11 125.78(7) . .
O26 Th2 O11 121.82(8) . .
O1 Th2 O11 66.43(7) . .
O27 Th2 O11 164.93(8) . .
O10 Th2 O11 48.72(7) . .
OW8 Th2 N7 94.36(9) . .
OW10 Th2 N7 87.85(8) . .
O19 Th2 N7 24.77(8) . .
O2 Th2 N7 82.95(8) . .
O4 Th2 N7 126.52(7) . .
O6 Th2 N7 148.29(8) . .
O20 Th2 N7 24.80(8) . .
O26 Th2 N7 83.28(8) . .
O1 Th2 N7 66.02(8) . .
O27 Th2 N7 62.03(7) . .
O10 Th2 N7 143.25(8) . .
O11 Th2 N7 132.45(7) . .
OW8 Th2 N9 88.04(8) . .
OW10 Th2 N9 91.37(8) . .
O19 Th2 N9 82.74(8) . .
O2 Th2 N9 147.35(8) . .
O4 Th2 N9 67.50(7) . .
O6 Th2 N9 83.34(8) . .
O20 Th2 N9 60.43(7) . .
O26 Th2 N9 24.61(8) . .
O1 Th2 N9 126.09(7) . .
O27 Th2 N9 24.90(7) . .
O10 Th2 N9 133.81(7) . .
O11 Th2 N9 145.89(8) . .
N7 Th2 N9 69.32(8) . .
OW8 Th2 N2 90.94(8) . .
OW10 Th2 N2 86.40(8) . .
O19 Th2 N2 143.28(7) . .
O2 Th2 N2 128.98(7) . .
O4 Th2 N2 24.70(7) . .
O6 Th2 N2 24.77(7) . .
O20 Th2 N2 130.73(7) . .
O26 Th2 N2 65.08(7) . .
O1 Th2 N2 147.75(7) . .
O27 Th2 N2 81.47(7) . .
O10 Th2 N2 65.13(7) . .
O11 Th2 N2 83.52(7) . .
N7 Th2 N2 142.41(7) . .
N9 Th2 N2 73.72(7) . .
OW8 Th2 N1 89.48(8) . .
OW10 Th2 N1 92.59(8) . .
O19 Th2 N1 64.36(7) . .
O2 Th2 N1 24.83(7) . .
O4 Th2 N1 145.63(8) . .
O6 Th2 N1 130.48(7) . .
O20 Th2 N1 82.57(7) . .
O26 Th2 N1 144.42(8) . .
O1 Th2 N1 24.62(7) . .
O27 Th2 N1 130.58(7) . .
O10 Th2 N1 81.99(7) . .
O11 Th2 N1 64.24(7) . .
N7 Th2 N1 72.72(8) . .
N9 Th2 N1 141.64(7) . .
N2 Th2 N1 144.61(7) . .
OW8 Th2 N4 89.88(8) . .
OW10 Th2 N4 89.21(8) . .
O19 Th2 N4 126.86(8) . .
O2 Th2 N4 62.03(7) . .
O4 Th2 N4 83.52(7) . .
O6 Th2 N4 65.50(7) . .
O20 Th2 N4 147.98(7) . .
O26 Th2 N4 130.68(8) . .
O1 Th2 N4 82.65(7) . .
O27 Th2 N4 147.10(7) . .
O10 Th2 N4 24.12(7) . .
O11 Th2 N4 24.61(7) . .
N7 Th2 N4 143.57(8) . .
N9 Th2 N4 147.07(8) . .
N2 Th2 N4 73.46(7) . .
N1 Th2 N4 71.15(7) . .
OW8 Th2 O25 87.06(7) . .
OW10 Th2 O25 92.46(7) . .
O19 Th2 O25 80.98(6) . .
O2 Th2 O25 145.97(6) . .
O4 Th2 O25 70.16(6) . .
O6 Th2 O25 85.29(6) . .
O20 Th2 O25 57.75(6) . .
O26 Th2 O25 24.96(6) . .
O1 Th2 O25 123.44(6) . .
O27 Th2 O25 25.26(6) . .
O10 Th2 O25 136.46(6) . .
O11 Th2 O25 146.71(6) . .
N7 Th2 O25 66.94(7) . .
N9 Th2 O25 2.67(6) . .
N2 Th2 O25 76.24(6) . .
N1 Th2 O25 139.09(6) . .
N4 Th2 O25 149.48(6) . .
OW8 Th2 O21 94.67(7) . 2_556
OW10 Th2 O21 87.52(7) . 2_556
O19 Th2 O21 24.79(7) . 2_556
O2 Th2 O21 83.45(7) . 2_556
O4 Th2 O21 125.80(6) . 2_556
O6 Th2 O21 147.93(7) . 2_556
O20 Th2 O21 24.85(7) . 2_556
O26 Th2 O21 82.81(7) . 2_556
O1 Th2 O21 66.75(6) . 2_556
O27 Th2 O21 61.31(6) . 2_556
O10 Th2 O21 143.47(7) . 2_556
O11 Th2 O21 133.17(6) . 2_556
N7 Th2 O21 0.73(7) . 2_556
N9 Th2 O21 68.68(7) . 2_556
N2 Th2 O21 141.72(6) . 2_556
N1 Th2 O21 73.39(6) . 2_556
N4 Th2 O21 144.20(6) . 2_556
O25 Th2 O21 66.31(5) . 2_556
OW8 Th2 O5 90.82(7) . .
OW10 Th2 O5 86.53(7) . .
O19 Th2 O5 143.19(6) . .
O2 Th2 O5 129.28(6) . .
O4 Th2 O5 24.72(6) . .
O6 Th2 O5 24.77(6) . .
O20 Th2 O5 130.43(6) . .
O26 Th2 O5 64.78(6) . .
O1 Th2 O5 147.86(6) . .
O27 Th2 O5 81.27(6) . .
O10 Th2 O5 65.43(6) . .
O11 Th2 O5 83.73(6) . .
N7 Th2 O5 142.16(6) . .
N9 Th2 O5 73.44(6) . .
N2 Th2 O5 0.30(7) . .
N1 Th2 O5 144.88(6) . .
N4 Th2 O5 73.73(6) . .
O25 Th2 O5 75.95(5) . .
O21 Th2 O5 141.47(5) 2_556 .
OW8 Th2 O3 89.88(7) . .
OW10 Th2 O3 92.19(7) . .
O19 Th2 O3 64.07(6) . .
O2 Th2 O3 24.53(6) . .
O4 Th2 O3 145.42(6) . .
O6 Th2 O3 130.77(6) . .
O20 Th2 O3 82.59(6) . .
O26 Th2 O3 144.63(6) . .
O1 Th2 O3 24.94(6) . .
O27 Th2 O3 130.29(6) . .
O10 Th2 O3 81.94(6) . .
O11 Th2 O3 64.51(6) . .
N7 Th2 O3 72.58(6) . .
N9 Th2 O3 141.56(6) . .
N2 Th2 O3 144.71(6) . .
N1 Th2 O3 0.41(7) . .
N4 Th2 O3 71.26(6) . .
O25 Th2 O3 139.02(5) . .
O21 Th2 O3 73.25(5) 2_556 .
O5 Th2 O3 144.99(5) . .
OW8 Th2 O12 89.99(7) . .
OW10 Th2 O12 89.12(7) . .
O19 Th2 O12 126.32(6) . .
O2 Th2 O12 61.46(6) . .
O4 Th2 O12 84.00(6) . .
O6 Th2 O12 66.07(6) . .
O20 Th2 O12 147.58(6) . .
O26 Th2 O12 131.23(6) . .
O1 Th2 O12 82.16(6) . .
O27 Th2 O12 147.44(6) . .
O10 Th2 O12 24.25(6) . .
O11 Th2 O12 24.52(6) . .
N7 Th2 O12 142.99(6) . .
N9 Th2 O12 147.65(6) . .
N2 Th2 O12 74.03(6) . .
N1 Th2 O12 70.58(6) . .
N4 Th2 O12 0.59(6) . .
O25 Th2 O12 150.06(5) . .
O21 Th2 O12 143.61(5) 2_556 .
O5 Th2 O12 74.31(5) . .
O3 Th2 O12 70.69(5) . .
OW8 Th2 OW2 145.12(7) . .
OW10 Th2 OW2 32.72(7) . .
O19 Th2 OW2 97.76(6) . .
O2 Th2 OW2 75.17(6) . .
O4 Th2 OW2 46.70(6) . .
O6 Th2 OW2 80.64(6) . .
O20 Th2 OW2 142.79(6) . .
O26 Th2 OW2 115.11(6) . .
O1 Th2 OW2 124.06(6) . .
O27 Th2 OW2 87.39(6) . .
O10 Th2 OW2 38.20(6) . .
O11 Th2 OW2 86.92(6) . .
N7 Th2 OW2 120.52(7) . .
N9 Th2 OW2 103.88(6) . .
N2 Th2 OW2 62.38(6) . .
N1 Th2 OW2 99.79(6) . .
N4 Th2 OW2 62.31(6) . .
O25 Th2 OW2 106.06(5) . .
O21 Th2 OW2 120.21(5) 2_556 .
O5 Th2 OW2 62.60(5) . .
O3 Th2 OW2 99.52(5) . .
O12 Th2 OW2 62.43(5) . .
OW8 Th2 K2 136.26(6) . .
OW10 Th2 K2 42.03(6) . .
O19 Th2 K2 83.32(5) . .
O2 Th2 K2 112.10(5) . .
O4 Th2 K2 36.38(5) . .
O6 Th2 K2 84.41(5) . .
O20 Th2 K2 101.79(5) . .
O26 Th2 K2 71.77(5) . .
O1 Th2 K2 151.09(6) . .
O27 Th2 K2 37.97(5) . .
O10 Th2 K2 86.32(5) . .
O11 Th2 K2 132.32(5) . .
N7 Th2 K2 92.01(6) . .
N9 Th2 K2 54.33(5) . .
N2 Th2 K2 60.10(5) . .
N1 Th2 K2 133.45(6) . .
N4 Th2 K2 109.49(5) . .
O25 Th2 K2 56.26(4) . .
O21 Th2 K2 91.33(4) 2_556 .
O5 Th2 K2 60.04(4) . .
O3 Th2 K2 133.04(4) . .
O12 Th2 K2 109.78(3) . .
OW2 Th2 K2 50.32(3) . .
OW8 Th2 OW1 152.13(7) . .
OW10 Th2 OW1 30.37(7) . .
O19 Th2 OW1 45.56(6) . .
O2 Th2 OW1 45.24(6) . .
O4 Th2 OW1 93.73(6) . .
O6 Th2 OW1 135.60(6) . .
O20 Th2 OW1 95.11(6) . .
O26 Th2 OW1 131.43(6) . .
O1 Th2 OW1 85.05(6) . .
O27 Th2 OW1 82.13(6) . .
O10 Th2 OW1 74.84(6) . .
O11 Th2 OW1 105.80(6) . .
N7 Th2 OW1 70.31(7) . .
N9 Th2 OW1 106.84(7) . .
N2 Th2 OW1 115.56(6) . .
N1 Th2 OW1 64.11(7) . .
N4 Th2 OW1 89.70(6) . .
O25 Th2 OW1 106.71(5) . .
O21 Th2 OW1 70.30(5) 2_556 .
O5 Th2 OW1 115.72(5) . .
O3 Th2 OW1 63.70(5) . .
O12 Th2 OW1 89.33(5) . .
OW2 Th2 OW1 54.99(5) . .
K2 Th2 OW1 69.34(4) . .
OW8 Th2 OW13 28.12(7) . .
OW10 Th2 OW13 149.29(7) . .
O19 Th2 OW13 137.29(6) . .
O2 Th2 OW13 132.62(7) . .
O4 Th2 OW13 85.79(6) . .
O6 Th2 OW13 42.38(6) . .
O20 Th2 OW13 87.79(7) . .
O26 Th2 OW13 51.41(7) . .
O1 Th2 OW13 94.63(6) . .
O27 Th2 OW13 100.63(7) . .
O10 Th2 OW13 101.98(7) . .
O11 Th2 OW13 71.09(7) . .
N7 Th2 OW13 112.59(7) . .
N9 Th2 OW13 76.02(7) . .
N2 Th2 OW13 63.31(7) . .
N1 Th2 OW13 114.77(7) . .
N4 Th2 OW13 86.97(7) . .
O25 Th2 OW13 76.23(5) . .
O21 Th2 OW13 112.63(5) 2_556 .
O5 Th2 OW13 63.16(5) . .
O3 Th2 OW13 115.19(5) . .
O12 Th2 OW13 87.34(5) . .
OW2 Th2 OW13 122.99(5) . .
K2 Th2 OW13 111.71(4) . .
OW1 Th2 OW13 176.67(5) . .
OW8 Th2 OW4 29.30(7) . .
OW10 Th2 OW4 152.85(7) . .
O19 Th2 OW4 98.36(6) . .
O2 Th2 OW4 83.34(6) . .
O4 Th2 OW4 140.30(6) . .
O6 Th2 OW4 91.06(6) . .
O20 Th2 OW4 68.04(6) . .
O26 Th2 OW4 91.74(6) . .
O1 Th2 OW4 38.24(6) . .
O27 Th2 OW4 127.97(6) . .
O10 Th2 OW4 106.89(6) . .
O11 Th2 OW4 58.54(6) . .
N7 Th2 OW4 83.43(7) . .
N9 Th2 OW4 109.26(6) . .
N2 Th2 OW4 115.70(6) . .
N1 Th2 OW4 60.28(7) . .
N4 Th2 OW4 82.88(6) . .
O25 Th2 OW4 107.45(5) . .
O21 Th2 OW4 84.00(5) 2_556 .
O5 Th2 OW4 115.66(5) . .
O3 Th2 OW4 60.67(5) . .
O12 Th2 OW4 82.70(5) . .
OW2 Th2 OW4 144.61(5) . .
K2 Th2 OW4 163.33(4) . .
OW1 Th2 OW4 123.27(5) . .
OW13 Th2 OW4 56.41(5) . .
OW8 Th2 OW14 51.79(7) . .
OW10 Th2 OW14 126.21(7) . .
O19 Th2 OW14 159.57(6) . .
O2 Th2 OW14 101.57(6) . .
O4 Th2 OW14 80.51(6) . .
O6 Th2 OW14 34.38(6) . .
O20 Th2 OW14 123.24(6) . .
O26 Th2 OW14 87.93(6) . .
O1 Th2 OW14 90.69(6) . .
O27 Th2 OW14 131.56(6) . .
O10 Th2 OW14 62.54(6) . .
O11 Th2 OW14 35.15(6) . .
N7 Th2 OW14 145.37(7) . .
N9 Th2 OW14 111.02(7) . .
N2 Th2 OW14 57.12(6) . .
N1 Th2 OW14 97.01(6) . .
N4 Th2 OW14 46.07(6) . .
O25 Th2 OW14 112.17(5) . .
O21 Th2 OW14 145.79(5) 2_556 .
O5 Th2 OW14 57.21(5) . .
O3 Th2 OW14 97.35(5) . .
O12 Th2 OW14 46.47(5) . .
OW2 Th2 OW14 93.53(5) . .
K2 Th2 OW14 116.86(3) . .
OW1 Th2 OW14 135.68(5) . .
OW13 Th2 OW14 40.99(5) . .
OW4 Th2 OW14 63.37(5) . .
OW8 Th2 O9 91.81(7) . 2_657
OW10 Th2 O9 85.96(7) . 2_657
O19 Th2 O9 149.82(6) . 2_657
O2 Th2 O9 95.44(6) . 2_657
O4 Th2 O9 49.58(6) . 2_657
O6 Th2 O9 35.13(6) . 2_657
O20 Th2 O9 160.41(6) . 2_657
O26 Th2 O9 98.60(6) . 2_657
O1 Th2 O9 117.34(6) . 2_657
O27 Th2 O9 114.82(6) . 2_657
O10 Th2 O9 33.04(6) . 2_657
O11 Th2 O9 51.24(6) . 2_657
N7 Th2 O9 173.79(7) . 2_657
N9 Th2 O9 110.24(6) . 2_657
N2 Th2 O9 36.52(6) . 2_657
N1 Th2 O9 108.10(6) . 2_657
N4 Th2 O9 36.98(6) . 2_657
O25 Th2 O9 112.74(5) . 2_657
O21 Th2 O9 173.38(5) 2_556 2_657
O5 Th2 O9 36.80(4) . 2_657
O3 Th2 O9 108.19(4) . 2_657
O12 Th2 O9 37.55(4) . 2_657
OW2 Th2 O9 53.32(5) . 2_657
K2 Th2 O9 83.02(3) . 2_657
OW1 Th2 O9 104.31(5) . 2_657
OW13 Th2 O9 72.88(5) . 2_657
OW4 Th2 O9 102.38(5) . 2_657
OW14 Th2 O9 40.83(5) . 2_657
OW8 Th2 O24 97.76(7) . .
OW10 Th2 O24 80.26(6) . .
O19 Th2 O24 109.53(6) . .
O2 Th2 O24 149.40(6) . .
O4 Th2 O24 31.95(6) . .
O6 Th2 O24 55.70(6) . .
O20 Th2 O24 97.03(6) . .
O26 Th2 O24 39.30(6) . .
O1 Th2 O24 160.04(6) . .
O27 Th2 O24 43.70(6) . .
O10 Th2 O24 97.77(6) . .
O11 Th2 O24 121.26(6) . .
N7 Th2 O24 103.78(6) . .
N9 Th2 O24 36.70(6) . .
N2 Th2 O24 38.67(6) . .
N1 Th2 O24 172.24(6) . .
N4 Th2 O24 111.46(6) . .
O25 Th2 O24 39.36(5) . .
O21 Th2 O24 103.08(5) 2_556 .
O5 Th2 O24 38.42(4) . .
O3 Th2 O24 171.82(5) . .
O12 Th2 O24 112.02(4) . .
OW2 Th2 O24 75.81(5) . .
K2 Th2 O24 38.97(4) . .
OW1 Th2 O24 108.28(5) . .
OW13 Th2 O24 72.91(5) . .
OW4 Th2 O24 126.78(5) . .
OW14 Th2 O24 89.70(5) . .
O9 Th2 O24 74.62(4) 2_657 .
OW8 Th2 OW6 53.56(7) . 1_444
OW10 Th2 OW6 129.09(7) . 1_444
O19 Th2 OW6 65.29(6) . 1_444
O2 Th2 OW6 76.96(6) . 1_444
O4 Th2 OW6 161.37(6) . 1_444
O6 Th2 OW6 121.63(6) . 1_444
O20 Th2 OW6 39.62(6) . 1_444
O26 Th2 OW6 91.53(6) . 1_444
O1 Th2 OW6 30.13(6) . 1_444
O27 Th2 OW6 104.44(6) . 1_444
O10 Th2 OW6 129.06(6) . 1_444
O11 Th2 OW6 86.97(6) . 1_444
N7 Th2 OW6 49.82(7) . 1_444
N9 Th2 OW6 96.61(6) . 1_444
N2 Th2 OW6 143.98(7) . 1_444
N1 Th2 OW6 52.91(6) . 1_444
N4 Th2 OW6 108.38(6) . 1_444
O25 Th2 OW6 94.03(5) . 1_444
O21 Th2 OW6 50.43(5) 2_556 1_444
O5 Th2 OW6 143.81(5) . 1_444
O3 Th2 OW6 53.13(5) . 1_444
O12 Th2 OW6 108.00(5) . 1_444
OW2 Th2 OW6 151.60(5) . 1_444
K2 Th2 OW6 140.57(4) . 1_444
OW1 Th2 OW6 100.46(5) . 1_444
OW13 Th2 OW6 80.73(5) . 1_444
OW4 Th2 OW6 33.93(5) . 1_444
OW14 Th2 OW6 97.26(5) . 1_444
O9 Th2 OW6 135.71(5) 2_657 1_444
O24 Th2 OW6 130.21(5) . 1_444
OW8 Th2 O30 89.47(7) . 2_556
OW10 Th2 O30 93.19(6) . 2_556
O19 Th2 O30 35.96(6) . 2_556
O2 Th2 O30 51.43(6) . 2_556
O4 Th2 O30 154.66(6) . 2_556
O6 Th2 O30 155.87(6) . 2_556
O20 Th2 O30 48.80(6) . 2_556
O26 Th2 O30 114.49(6) . 2_556
O1 Th2 O30 33.04(6) . 2_556
O27 Th2 O30 97.73(6) . 2_556
O10 Th2 O30 115.34(6) . 2_556
O11 Th2 O30 97.28(6) . 2_556
N7 Th2 O30 36.84(6) . 2_556
N9 Th2 O30 105.60(6) . 2_556
N2 Th2 O30 179.19(6) . 2_556
N1 Th2 O30 36.09(6) . 2_556
N4 Th2 O30 107.24(6) . 2_556
O25 Th2 O30 103.09(5) . 2_556
O21 Th2 O30 37.53(5) 2_556 2_556
O5 Th2 O30 178.99(4) . 2_556
O3 Th2 O30 35.98(4) . 2_556
O12 Th2 O30 106.66(4) . 2_556
OW2 Th2 O30 117.51(5) . 2_556
K2 Th2 O30 119.17(3) . 2_556
OW1 Th2 O30 64.14(5) . 2_556
OW13 Th2 O30 117.03(5) . 2_556
OW4 Th2 O30 64.89(5) . 2_556
OW14 Th2 O30 123.65(4) . 2_556
O9 Th2 O30 144.16(4) 2_657 2_556
O24 Th2 O30 140.57(4) . 2_556
OW6 Th2 O30 36.32(5) 1_444 2_556
OW8 Th2 OW14 49.44(7) . 2_646
OW10 Th2 OW14 131.06(6) . 2_646
O19 Th2 OW14 113.96(6) . 2_646
O2 Th2 OW14 67.27(6) . 2_646
O4 Th2 OW14 123.80(6) . 2_646
O6 Th2 OW14 80.02(6) . 2_646
O20 Th2 OW14 99.73(6) . 2_646
O26 Th2 OW14 114.55(6) . 2_646
O1 Th2 OW14 45.44(6) . 2_646
O27 Th2 OW14 160.43(6) . 2_646
O10 Th2 OW14 73.73(6) . 2_646
O11 Th2 OW14 26.05(6) . 2_646
N7 Th2 OW14 109.25(6) . 2_646
N9 Th2 OW14 137.48(6) . 2_646
N2 Th2 OW14 102.36(6) . 2_646
N1 Th2 OW14 53.44(6) . 2_646
N4 Th2 OW14 49.82(6) . 2_646
O25 Th2 OW14 136.47(5) . 2_646
O21 Th2 OW14 109.95(5) 2_556 2_646
O5 Th2 OW14 102.48(5) . 2_646
O3 Th2 OW14 53.83(5) . 2_646
O12 Th2 OW14 49.61(5) . 2_646
OW2 Th2 OW14 111.51(5) . 2_646
K2 Th2 OW14 158.16(3) . 2_646
OW1 Th2 OW14 112.43(5) . 2_646
OW13 Th2 OW14 65.34(5) . 2_646
OW4 Th2 OW14 33.19(5) . 2_646
OW14 Th2 OW14 45.71(6) . 2_646
O9 Th2 OW14 75.43(4) 2_657 2_646
O24 Th2 OW14 134.00(5) . 2_646
OW6 Th2 OW14 61.26(5) 1_444 2_646
O30 Th2 OW14 78.43(4) 2_556 2_646
OW8 Th2 OW2 130.11(7) . 2_656
OW10 Th2 OW2 51.07(6) . 2_656
O19 Th2 OW2 70.72(6) . 2_656
O2 Th2 OW2 21.99(6) . 2_656
O4 Th2 OW2 100.02(6) . 2_656
O6 Th2 OW2 118.21(6) . 2_656
O20 Th2 OW2 115.28(6) . 2_656
O26 Th2 OW2 163.72(6) . 2_656
O1 Th2 OW2 71.44(6) . 2_656
O27 Th2 OW2 115.23(6) . 2_656
O10 Th2 OW2 50.11(6) . 2_656
O11 Th2 OW2 71.79(6) . 2_656
N7 Th2 OW2 93.39(7) . 2_656
N9 Th2 OW2 140.13(6) . 2_656
N2 Th2 OW2 111.17(6) . 2_656
N1 Th2 OW2 46.82(6) . 2_656
N4 Th2 OW2 57.76(6) . 2_656
O25 Th2 OW2 140.35(5) . 2_656
O21 Th2 OW2 93.69(5) 2_556 2_656
O5 Th2 OW2 111.45(5) . 2_656
O3 Th2 OW2 46.52(5) . 2_656
O12 Th2 OW2 57.30(5) . 2_656
OW2 Th2 OW2 53.34(6) . 2_656
K2 Th2 OW2 92.50(3) . 2_656
OW1 Th2 OW2 34.01(5) . 2_656
OW13 Th2 OW2 142.86(5) . 2_656
OW4 Th2 OW2 103.74(5) . 2_656
OW14 Th2 OW2 103.37(5) . 2_656
O9 Th2 OW2 83.15(4) 2_657 2_656
O24 Th2 OW2 127.73(4) . 2_656
OW6 Th2 OW2 98.49(5) 1_444 2_656
O30 Th2 OW2 69.05(4) 2_556 2_656
OW14 Th2 OW2 81.61(4) 2_646 2_656
OW8 Th2 O15 91.24(7) . 2_656
OW10 Th2 O15 89.51(6) . 2_656
O19 Th2 O15 94.25(6) . 2_656
O2 Th2 O15 30.32(6) . 2_656
O4 Th2 O15 116.15(6) . 2_656
O6 Th2 O15 99.86(6) . 2_656
O20 Th2 O15 115.82(6) . 2_656
O26 Th2 O15 156.13(6) . 2_656
O1 Th2 O15 50.34(6) . 2_656
O27 Th2 O15 154.44(6) . 2_656
O10 Th2 O15 49.81(6) . 2_656
O11 Th2 O15 36.18(6) . 2_656
N7 Th2 O15 107.03(6) . 2_656
N9 Th2 O15 176.20(6) . 2_656
N2 Th2 O15 110.03(6) . 2_656
N1 Th2 O15 34.59(6) . 2_656
N4 Th2 O15 36.63(6) . 2_656
O25 Th2 O15 173.55(5) . 2_656
O21 Th2 O15 107.67(5) 2_556 2_656
O5 Th2 O15 110.31(4) . 2_656
O3 Th2 O15 34.68(4) . 2_656
O12 Th2 O15 36.05(4) . 2_656
OW2 Th2 O15 78.77(4) . 2_656
K2 Th2 O15 127.76(3) . 2_656
OW1 Th2 O15 72.33(5) . 2_656
OW13 Th2 O15 104.93(5) . 2_656
OW4 Th2 O15 68.80(5) . 2_656
OW14 Th2 O15 71.28(4) . 2_656
O9 Th2 O15 73.51(4) 2_657 2_656
O24 Th2 O15 147.09(4) . 2_656
OW6 Th2 O15 79.98(5) 1_444 2_656
O30 Th2 O15 70.65(4) 2_556 2_656
OW14 Th2 O15 42.01(5) 2_646 2_656
OW2 Th2 O15 39.73(4) 2_656 2_656
OW8 Th2 K1 59.12(6) . .
OW10 Th2 K1 118.23(6) . .
O19 Th2 K1 164.35(5) . .
O2 Th2 K1 130.12(5) . .
O4 Th2 K1 57.36(5) . .
O6 Th2 K1 9.14(5) . .
O20 Th2 K1 118.21(6) . .
O26 Th2 K1 61.90(5) . .
O1 Th2 K1 117.85(5) . .
O27 Th2 K1 100.60(5) . .
O10 Th2 K1 74.74(5) . .
O11 Th2 K1 65.43(5) . .
N7 Th2 K1 142.00(6) . .
N9 Th2 K1 82.12(6) . .
N2 Th2 K1 32.79(5) . .
N1 Th2 K1 128.01(5) . .
N4 Th2 K1 68.79(5) . .
O25 Th2 K1 83.75(4) . .
O21 Th2 K1 141.78(4) 2_556 .
O5 Th2 K1 32.73(3) . .
O3 Th2 K1 128.35(4) . .
O12 Th2 K1 69.33(3) . .
OW2 Th2 K1 89.71(4) . .
K2 Th2 K1 91.055(15) . .
OW1 Th2 K1 144.60(3) . .
OW13 Th2 K1 33.28(4) . .
OW4 Th2 K1 82.95(4) . .
OW14 Th2 K1 31.08(3) . .
O9 Th2 K1 42.29(3) 2_657 .
O24 Th2 K1 58.94(3) . .
OW6 Th2 K1 112.66(4) 1_444 .
O30 Th2 K1 147.77(3) 2_556 .
OW14 Th2 K1 75.41(3) 2_646 .
OW2 Th2 K1 124.29(3) 2_656 .
O15 Th2 K1 100.71(3) 2_656 .
OW8 Th2 OW11 125.05(7) . 2_556
OW10 Th2 OW11 57.61(6) . 2_556
O19 Th2 OW11 22.16(6) . 2_556
O2 Th2 OW11 44.27(6) . 2_556
O4 Th2 OW11 120.13(6) . 2_556
O6 Th2 OW11 164.92(6) . 2_556
O20 Th2 OW11 68.71(6) . 2_556
O26 Th2 OW11 124.36(6) . 2_556
O1 Th2 OW11 62.85(6) . 2_556
O27 Th2 OW11 83.22(6) . 2_556
O10 Th2 OW11 98.25(6) . 2_556
O11 Th2 OW11 110.09(6) . 2_556
N7 Th2 OW11 45.00(7) . 2_556
N9 Th2 OW11 103.16(6) . 2_556
N2 Th2 OW11 143.98(6) . 2_556
N1 Th2 OW11 49.55(6) . 2_556
N4 Th2 OW11 104.84(6) . 2_556
O25 Th2 OW11 101.70(5) . 2_556
O21 Th2 OW11 45.23(5) 2_556 2_556
O5 Th2 OW11 144.09(5) . 2_556
O3 Th2 OW11 49.18(4) . 2_556
O12 Th2 OW11 104.31(4) . 2_556
OW2 Th2 OW11 84.57(5) . 2_556
K2 Th2 OW11 88.41(3) . 2_556
OW1 Th2 OW11 29.60(4) . 2_556
OW13 Th2 OW11 152.13(5) . 2_556
OW4 Th2 OW11 99.39(4) . 2_556
OW14 Th2 OW11 145.14(4) . 2_556
O9 Th2 OW11 130.75(4) 2_657 2_556
O24 Th2 OW11 123.08(4) . 2_556
OW6 Th2 OW11 71.64(5) 1_444 2_556
O30 Th2 OW11 35.59(4) 2_556 2_556
OW14 Th2 OW11 102.92(4) 2_646 2_556
OW2 Th2 OW11 48.78(4) 2_656 2_556
O15 Th2 OW11 74.23(4) 2_656 2_556
K1 Th2 OW11 172.99(3) . 2_556
OW8 Th2 OW13 57.01(7) . 2_546
OW10 Th2 OW13 125.03(6) . 2_546
O19 Th2 OW13 61.66(6) . 2_546
O2 Th2 OW13 101.35(6) . 2_546
O4 Th2 OW13 133.67(6) . 2_546
O6 Th2 OW13 116.81(6) . 2_546
O20 Th2 OW13 14.94(6) . 2_546
O26 Th2 OW13 65.32(6) . 2_546
O1 Th2 OW13 59.39(6) . 2_546
O27 Th2 OW13 76.53(6) . 2_546
O10 Th2 OW13 158.67(6) . 2_546
O11 Th2 OW13 112.32(6) . 2_546
N7 Th2 OW13 37.73(7) . 2_546
N9 Th2 OW13 66.89(6) . 2_546
N2 Th2 OW13 128.62(6) . 2_546
N1 Th2 OW13 79.84(6) . 2_546
N4 Th2 OW13 136.09(6) . 2_546
O25 Th2 OW13 64.29(5) . 2_546
O21 Th2 OW13 37.95(5) 2_556 2_546
O5 Th2 OW13 128.34(5) . 2_546
O3 Th2 OW13 79.97(5) . 2_546
O12 Th2 OW13 135.82(5) . 2_546
OW2 Th2 OW13 157.63(5) . 2_546
K2 Th2 OW13 114.39(3) . 2_546
OW1 Th2 OW13 106.66(5) . 2_546
OW13 Th2 OW13 75.93(5) . 2_546
OW4 Th2 OW13 53.90(5) . 2_546
OW14 Th2 OW13 108.76(5) . 2_546
O9 Th2 OW13 148.26(5) 2_657 2_546
O24 Th2 OW13 101.73(4) . 2_546
OW6 Th2 OW13 29.77(5) 1_444 2_546
O30 Th2 OW13 51.16(4) 2_556 2_546
OW14 Th2 OW13 86.45(4) 2_646 2_546
OW2 Th2 OW13 120.21(4) 2_656 2_546
O15 Th2 OW13 109.64(4) 2_656 2_546
K1 Th2 OW13 108.29(3) . 2_546
OW11 Th2 OW13 78.24(4) 2_556 2_546
OW8 Th2 OW1 121.03(7) . 2_656
OW10 Th2 OW1 57.67(6) . 2_656
O19 Th2 OW1 112.01(6) . 2_656
O2 Th2 OW1 62.09(6) . 2_656
O4 Th2 OW1 63.97(6) . 2_656
O6 Th2 OW1 73.73(6) . 2_656
O20 Th2 OW1 160.47(6) . 2_656
O26 Th2 OW1 131.68(6) . 2_656
O1 Th2 OW1 103.11(6) . 2_656
O27 Th2 OW1 117.24(6) . 2_656
O10 Th2 OW1 9.08(6) . 2_656
O11 Th2 OW1 57.10(6) . 2_656
N7 Th2 OW1 136.62(7) . 2_656
N9 Th2 OW1 130.25(6) . 2_656
N2 Th2 OW1 67.02(6) . 2_656
N1 Th2 OW1 82.63(6) . 2_656
N4 Th2 OW1 32.54(6) . 2_656
O25 Th2 OW1 132.78(4) . 2_656
O21 Th2 OW1 136.73(5) 2_556 2_656
O5 Th2 OW1 67.32(4) . 2_656
O3 Th2 OW1 82.52(4) . 2_656
O12 Th2 OW1 32.59(4) . 2_656
OW2 Th2 OW1 30.08(4) . 2_656
K2 Th2 OW1 79.54(3) . 2_656
OW1 Th2 OW1 66.88(5) . 2_656
OW13 Th2 OW1 110.02(5) . 2_656
OW4 Th2 OW1 114.60(4) . 2_656
OW14 Th2 OW1 71.31(4) . 2_656
O9 Th2 OW1 38.80(4) 2_657 2_656
O24 Th2 OW1 95.91(4) . 2_656
OW6 Th2 OW1 133.04(4) 1_444 2_656
O30 Th2 OW1 113.33(4) 2_556 2_656
OW14 Th2 OW1 81.45(4) 2_646 2_656
OW2 Th2 OW1 45.35(4) 2_656 2_656
O15 Th2 OW1 53.08(4) 2_656 2_656
K1 Th2 OW1 81.08(3) . 2_656
OW11 Th2 OW1 91.95(4) 2_556 2_656
OW13 Th2 OW1 162.35(4) 2_546 2_656
OW8 Th2 OW4 57.14(7) . 2_546
OW10 Th2 OW4 122.63(6) . 2_546
O19 Th2 OW4 90.62(6) . 2_546
O2 Th2 OW4 146.68(6) . 2_546
O4 Th2 OW4 89.75(6) . 2_546
O6 Th2 OW4 80.21(6) . 2_546
O20 Th2 OW4 47.35(6) . 2_546
O26 Th2 OW4 19.97(6) . 2_546
O1 Th2 OW4 101.62(6) . 2_546
O27 Th2 OW4 54.70(6) . 2_546
O10 Th2 OW4 147.97(6) . 2_546
O11 Th2 OW4 122.24(6) . 2_546
N7 Th2 OW4 68.09(6) . 2_546
N9 Th2 OW4 31.97(6) . 2_546
N2 Th2 OW4 84.15(6) . 2_546
N1 Th2 OW4 124.59(6) . 2_546
N4 Th2 OW4 139.95(6) . 2_546
O25 Th2 OW4 30.48(4) . 2_546
O21 Th2 OW4 67.76(5) 2_556 2_546
O5 Th2 OW4 83.85(4) . 2_546
O3 Th2 OW4 124.77(4) . 2_546
O12 Th2 OW4 140.35(4) . 2_546
OW2 Th2 OW4 133.54(4) . 2_546
K2 Th2 OW4 85.93(3) . 2_546
OW1 Th2 OW4 130.21(4) . 2_546
OW13 Th2 OW4 53.10(5) . 2_546
OW4 Th2 OW4 77.48(5) . 2_546
OW14 Th2 OW4 93.88(4) . 2_546
O9 Th2 OW4 115.04(4) 2_657 2_546
O24 Th2 OW4 58.45(4) . 2_546
OW6 Th2 OW4 71.88(4) 1_444 2_546
O30 Th2 OW4 95.49(4) 2_556 2_546
OW14 Th2 OW4 106.22(4) 2_646 2_546
OW2 Th2 OW4 161.32(4) 2_656 2_546
O15 Th2 OW4 146.28(4) 2_656 2_546
K1 Th2 OW4 74.38(3) . 2_546
OW11 Th2 OW4 112.54(4) 2_556 2_546
OW13 Th2 OW4 45.42(4) 2_546 2_546
OW1 Th2 OW4 151.17(4) 2_656 2_546
OW8 Th2 OW5 124.66(7) . .
OW10 Th2 OW5 52.71(6) . .
O19 Th2 OW5 117.40(6) . .
O2 Th2 OW5 101.43(6) . .
O4 Th2 OW5 20.63(6) . .
O6 Th2 OW5 56.52(6) . .
O20 Th2 OW5 144.20(6) . .
O26 Th2 OW5 90.55(6) . .
O1 Th2 OW5 146.99(6) . .
O27 Th2 OW5 79.40(6) . .
O10 Th2 OW5 47.46(6) . .
O11 Th2 OW5 89.15(6) . .
N7 Th2 OW5 133.76(6) . .
N9 Th2 OW5 86.64(6) . .
N2 Th2 OW5 35.21(6) . .
N1 Th2 OW5 125.02(6) . .
N4 Th2 OW5 67.82(6) . .
O25 Th2 OW5 89.24(4) . .
O21 Th2 OW5 133.16(5) 2_556 .
O5 Th2 OW5 35.40(4) . .
O3 Th2 OW5 124.82(4) . .
O12 Th2 OW5 68.20(4) . .
OW2 Th2 OW5 27.77(4) . .
K2 Th2 OW5 43.30(3) . .
OW1 Th2 OW5 80.56(4) . .
OW13 Th2 OW5 98.05(4) . .
OW4 Th2 OW5 142.72(4) . .
OW14 Th2 OW5 79.54(4) . .
O9 Th2 OW5 40.62(4) 2_657 .
O24 Th2 OW5 52.36(4) . .
OW6 Th2 OW5 176.11(4) 1_444 .
O30 Th2 OW5 144.57(4) 2_556 .
OW14 Th2 OW5 114.86(4) 2_646 .
OW2 Th2 OW5 80.22(4) 2_656 .
O15 Th2 OW5 96.83(4) 2_656 .
K1 Th2 OW5 65.58(3) . .
OW11 Th2 OW5 109.76(4) 2_556 .
OW13 Th2 OW5 153.52(4) 2_546 .
OW1 Th2 OW5 43.89(4) 2_656 .
OW4 Th2 OW5 110.38(4) 2_546 .
OW8 Th2 OW6 44.42(7) . 2_657
OW10 Th2 OW6 133.95(6) . 2_657
O19 Th2 OW6 118.60(6) . 2_657
O2 Th2 OW6 155.94(6) . 2_657
O4 Th2 OW6 78.54(6) . 2_657
O6 Th2 OW6 53.53(6) . 2_657
O20 Th2 OW6 72.33(6) . 2_657
O26 Th2 OW6 23.92(6) . 2_657
O1 Th2 OW6 107.93(6) . 2_657
O27 Th2 OW6 73.25(6) . 2_657
O10 Th2 OW6 121.47(6) . 2_657
O11 Th2 OW6 98.78(6) . 2_657
N7 Th2 OW6 95.27(7) . 2_657
N9 Th2 OW6 48.44(6) . 2_657
N2 Th2 OW6 63.83(6) . 2_657
N1 Th2 OW6 132.20(6) . 2_657
N4 Th2 OW6 112.40(6) . 2_657
O25 Th2 OW6 48.53(5) . 2_657
O21 Th2 OW6 95.02(5) 2_556 2_657
O5 Th2 OW6 63.57(4) . 2_657
O3 Th2 OW6 132.56(5) . 2_657
O12 Th2 OW6 112.85(4) . 2_657
OW2 Th2 OW6 124.78(4) . 2_657
K2 Th2 OW6 91.92(3) . 2_657
OW1 Th2 OW6 155.24(4) . 2_657
OW13 Th2 OW6 27.74(5) . 2_657
OW4 Th2 OW6 72.63(5) . 2_657
OW14 Th2 OW6 66.76(4) . 2_657
O9 Th2 OW6 88.64(4) 2_657 2_657
O24 Th2 OW6 54.33(4) . 2_657
OW6 Th2 OW6 83.57(5) 1_444 2_657
O30 Th2 OW6 116.08(4) 2_556 2_657
OW14 Th2 OW6 91.05(4) 2_646 2_657
OW2 Th2 OW6 170.13(4) 2_656 2_657
O15 Th2 OW6 132.22(4) 2_656 2_657
K1 Th2 OW6 46.77(3) . 2_657
OW11 Th2 OW6 140.23(4) 2_556 2_657
OW13 Th2 OW6 65.51(4) 2_546 2_657
OW1 Th2 OW6 127.20(4) 2_656 2_657
OW4 Th2 OW6 28.11(4) 2_546 2_657
OW5 Th2 OW6 97.08(4) . 2_657
OW8 Th2 OW11 118.64(7) . .
OW10 Th2 OW11 60.65(6) . .
O19 Th2 OW11 72.92(6) . .
O2 Th2 OW11 124.83(6) . .
O4 Th2 OW11 54.37(6) . .
O6 Th2 OW11 92.43(6) . .
O20 Th2 OW11 76.66(6) . .
O26 Th2 OW11 53.13(6) . .
O1 Th2 OW11 138.39(6) . .
O27 Th2 OW11 11.85(6) . .
O10 Th2 OW11 112.67(6) . .
O11 Th2 OW11 155.14(6) . .
N7 Th2 OW11 72.40(6) . .
N9 Th2 OW11 30.76(6) . .
N2 Th2 OW11 72.46(6) . .
N1 Th2 OW11 136.27(6) . .
N4 Th2 OW11 135.25(6) . .
O25 Th2 OW11 32.06(5) . .
O21 Th2 OW11 71.67(5) 2_556 .
O5 Th2 OW11 72.28(4) . .
O3 Th2 OW11 135.92(5) . .
O12 Th2 OW11 135.60(4) . .
OW2 Th2 OW11 76.49(4) . .
K2 Th2 OW11 26.44(3) . .
OW1 Th2 OW11 79.80(5) . .
OW13 Th2 OW11 102.51(5) . .
OW4 Th2 OW11 138.56(4) . .
OW14 Th2 OW11 126.56(4) . .
O9 Th2 OW11 103.94(4) 2_657 .
O24 Th2 OW11 36.86(4) . .
OW6 Th2 OW11 116.27(4) 1_444 .
O30 Th2 OW11 106.74(4) 2_556 .
OW14 Th2 OW11 167.64(4) 2_646 .
OW2 Th2 OW11 110.67(4) 2_656 .
O15 Th2 OW11 150.11(4) 2_656 .
K1 Th2 OW11 95.70(3) . .
OW11 Th2 OW11 86.92(4) 2_556 .
OW13 Th2 OW11 88.29(4) 2_546 .
OW1 Th2 OW11 105.98(4) 2_656 .
OW4 Th2 OW11 62.54(4) 2_546 .
OW5 Th2 OW11 67.58(4) . .
OW6 Th2 OW11 76.59(4) 2_657 .
OW8 Th2 N8 92.78(7) . 2_557
OW10 Th2 N8 85.42(6) . 2_557
O19 Th2 N8 106.97(6) . 2_557
O2 Th2 N8 155.43(6) . 2_557
O4 Th2 N8 39.59(6) . 2_557
O6 Th2 N8 58.22(6) . 2_557
O20 Th2 N8 89.92(6) . 2_557
O26 Th2 N8 31.90(6) . 2_557
O1 Th2 N8 152.45(6) . 2_557
O27 Th2 N8 40.77(6) . 2_557
O10 Th2 N8 105.12(6) . 2_557
O11 Th2 N8 124.55(6) . 2_557
N7 Th2 N8 98.44(6) . 2_557
N9 Th2 N8 29.97(6) . 2_557
N2 Th2 N8 44.08(6) . 2_557
N1 Th2 N8 171.03(6) . 2_557
N4 Th2 N8 117.50(6) . 2_557
O25 Th2 N8 32.59(5) . 2_557
O21 Th2 N8 97.76(5) 2_556 2_557
O5 Th2 N8 43.82(4) . 2_557
O3 Th2 N8 170.82(4) . 2_557
O12 Th2 N8 118.07(4) . 2_557
OW2 Th2 N8 83.24(4) . 2_557
K2 Th2 N8 43.48(3) . 2_557
OW1 Th2 N8 111.99(5) . 2_557
OW13 Th2 N8 69.59(5) . 2_557
OW4 Th2 N8 121.23(5) . 2_557
OW14 Th2 N8 91.19(4) . 2_557
O9 Th2 N8 80.52(4) 2_657 2_557
O24 Th2 N8 7.68(4) . 2_557
OW6 Th2 N8 122.54(5) 1_444 2_557
O30 Th2 N8 135.20(4) 2_556 2_557
OW14 Th2 N8 133.32(4) 2_646 2_557
OW2 Th2 N8 134.41(4) 2_656 2_557
O15 Th2 N8 153.83(4) 2_656 2_557
K1 Th2 N8 60.11(3) . 2_557
OW11 Th2 N8 122.93(4) 2_556 2_557
OW13 Th2 N8 94.13(4) 2_546 2_557
OW1 Th2 N8 103.52(4) 2_656 2_557
OW4 Th2 N8 50.83(4) 2_546 2_557
OW5 Th2 N8 60.03(4) . 2_557
OW6 Th2 N8 48.63(4) 2_657 2_557
OW11 Th2 N8 36.04(4) . 2_557
OW8 Th2 OW12 61.65(7) . 2_646
OW10 Th2 OW12 120.39(6) . 2_646
O19 Th2 OW12 80.43(6) . 2_646
O2 Th2 OW12 51.09(6) . 2_646
O4 Th2 OW12 155.79(6) . 2_646
O6 Th2 OW12 113.06(6) . 2_646
O20 Th2 OW12 75.29(6) . 2_646
O26 Th2 OW12 122.03(6) . 2_646
O1 Th2 OW12 11.78(6) . 2_646
O27 Th2 OW12 138.76(6) . 2_646
O10 Th2 OW12 92.51(6) . 2_646
O11 Th2 OW12 55.07(6) . 2_646
N7 Th2 OW12 77.44(6) . 2_646
N9 Th2 OW12 132.81(6) . 2_646
N2 Th2 OW12 136.06(6) . 2_646
N1 Th2 OW12 27.84(6) . 2_646
N4 Th2 OW12 72.93(6) . 2_646
O25 Th2 OW12 130.30(5) . 2_646
O21 Th2 OW12 78.16(5) 2_556 2_646
O5 Th2 OW12 136.18(4) . 2_646
O3 Th2 OW12 28.24(5) . 2_646
O12 Th2 OW12 72.49(4) . 2_646
OW2 Th2 OW12 121.86(4) . 2_646
K2 Th2 OW12 160.66(3) . 2_646
OW1 Th2 OW12 91.71(5) . 2_646
OW13 Th2 OW12 87.43(5) . 2_646
OW4 Th2 OW12 32.52(5) . 2_646
OW14 Th2 OW12 79.15(4) . 2_646
O9 Th2 OW12 106.25(4) 2_657 2_646
O24 Th2 OW12 159.30(5) . 2_646
OW6 Th2 OW12 36.55(5) 1_444 2_646
O30 Th2 OW12 44.74(4) 2_556 2_646
OW14 Th2 OW12 33.70(4) 2_646 2_646
OW2 Th2 OW12 72.29(4) 2_656 2_646
O15 Th2 OW12 44.01(4) 2_656 2_646
K1 Th2 OW12 107.28(3) . 2_646
OW11 Th2 OW12 72.63(4) 2_556 2_646
OW13 Th2 OW12 66.28(4) 2_546 2_646
OW1 Th2 OW12 96.92(4) 2_656 2_646
OW4 Th2 OW12 104.57(4) 2_546 2_646
OW5 Th2 OW12 139.93(4) . 2_646
OW6 Th2 OW12 105.02(4) 2_657 2_646
OW11 Th2 OW12 149.79(4) . 2_646
N8 Th2 OW12 153.29(4) 2_557 2_646
OW8 Th2 N10 89.09(7) . 2_556
OW10 Th2 N10 93.55(6) . 2_556
O19 Th2 N10 31.70(6) . 2_556
O2 Th2 N10 58.74(6) . 2_556
O4 Th2 N10 151.06(6) . 2_556
O6 Th2 N10 157.21(6) . 2_556
O20 Th2 N10 41.42(6) . 2_556
O26 Th2 N10 107.10(6) . 2_556
O1 Th2 N10 38.94(6) . 2_556
O27 Th2 N10 90.41(6) . 2_556
O10 Th2 N10 122.78(6) . 2_556
O11 Th2 N10 104.48(6) . 2_556
N7 Th2 N10 28.97(6) . 2_556
N9 Th2 N10 97.56(6) . 2_556
N2 Th2 N10 171.28(6) . 2_556
N1 Th2 N10 44.11(6) . 2_556
N4 Th2 N10 115.26(6) . 2_556
O25 Th2 N10 95.05(5) . 2_556
O21 Th2 N10 29.68(5) 2_556 2_556
O5 Th2 N10 171.00(4) . 2_556
O3 Th2 N10 44.01(4) . 2_556
O12 Th2 N10 114.69(4) . 2_556
OW2 Th2 N10 120.75(5) . 2_556
K2 Th2 N10 114.70(3) . 2_556
OW1 Th2 N10 66.07(4) . 2_556
OW13 Th2 N10 115.56(5) . 2_556
OW4 Th2 N10 67.04(4) . 2_556
OW14 Th2 N10 128.42(4) . 2_556
O9 Th2 N10 152.20(4) 2_657 2_556
O24 Th2 N10 132.75(4) . 2_556
OW6 Th2 N10 35.58(5) 1_444 2_556
O30 Th2 N10 8.04(4) 2_556 2_556
OW14 Th2 N10 84.25(4) 2_646 2_556
OW2 Th2 N10 75.18(4) 2_656 2_556
O15 Th2 N10 78.69(4) 2_656 2_556
K1 Th2 N10 148.21(3) . 2_556
OW11 Th2 N10 36.57(4) 2_556 2_556
OW13 Th2 N10 45.32(4) 2_546 2_556
OW1 Th2 N10 120.13(4) 2_656 2_556
OW4 Th2 N10 88.55(4) 2_546 2_556
OW5 Th2 N10 146.19(4) . 2_556
OW6 Th2 N10 110.81(4) 2_657 2_556
OW11 Th2 N10 99.92(4) . 2_556
N8 Th2 N10 127.20(4) 2_557 2_556
OW12 Th2 N10 50.72(4) 2_646 2_556
OW8 Th2 N3 92.27(7) . 2_657
OW10 Th2 N3 85.35(6) . 2_657
O19 Th2 N3 150.95(6) . 2_657
O2 Th2 N3 101.12(6) . 2_657
O4 Th2 N3 43.95(6) . 2_657
O6 Th2 N3 31.21(6) . 2_657
O20 Th2 N3 156.91(6) . 2_657
O26 Th2 N3 93.01(6) . 2_657
O1 Th2 N3 123.25(6) . 2_657
O27 Th2 N3 108.87(6) . 2_657
O10 Th2 N3 37.83(6) . 2_657
O11 Th2 N3 56.92(6) . 2_657
N7 Th2 N3 170.32(6) . 2_657
N9 Th2 N3 103.93(6) . 2_657
N2 Th2 N3 30.21(6) . 2_657
N1 Th2 N3 114.41(6) . 2_657
N4 Th2 N3 43.31(6) . 2_657
O25 Th2 N3 106.45(5) . 2_657
O21 Th2 N3 169.63(5) 2_556 2_657
O5 Th2 N3 30.49(4) . 2_657
O3 Th2 N3 114.51(4) . 2_657
O12 Th2 N3 43.88(4) . 2_657
OW2 Th2 N3 53.23(5) . 2_657
K2 Th2 N3 78.34(3) . 2_657
OW1 Th2 N3 106.25(4) . 2_657
OW13 Th2 N3 71.16(5) . 2_657
OW4 Th2 N3 105.67(4) . 2_657
OW14 Th2 N3 42.81(4) . 2_657
O9 Th2 N3 6.34(4) 2_657 2_657
O24 Th2 N3 68.29(4) . 2_657
OW6 Th2 N3 139.50(4) 1_444 2_657
O30 Th2 N3 150.46(4) 2_556 2_657
OW14 Th2 N3 80.42(4) 2_646 2_657
OW2 Th2 N3 87.68(4) 2_656 2_657
O15 Th2 N3 79.82(4) 2_656 2_657
K1 Th2 N3 39.16(3) . 2_657
OW11 Th2 N3 134.06(4) 2_556 2_657
OW13 Th2 N3 147.08(4) 2_546 2_657
OW1 Th2 N3 42.62(4) 2_656 2_657
OW4 Th2 N3 110.14(4) 2_546 2_657
OW5 Th2 N3 37.04(4) . 2_657
OW6 Th2 N3 84.58(4) 2_657 2_657
OW11 Th2 N3 98.22(4) . 2_657
N8 Th2 N3 74.18(4) 2_557 2_657
OW12 Th2 N3 111.98(4) 2_646 2_657
N10 Th2 N3 158.49(4) 2_556 2_657
OW8 Th2 OW1 109.42(7) . 2_556
OW10 Th2 OW1 71.14(6) . 2_556
O19 Th2 OW1 52.02(6) . 2_556
O2 Th2 OW1 115.20(6) . 2_556
O4 Th2 OW1 81.20(6) . 2_556
O6 Th2 OW1 113.33(6) . 2_556
O20 Th2 OW1 51.09(6) . 2_556
O26 Th2 OW1 55.78(6) . 2_556
O1 Th2 OW1 111.87(6) . 2_556
O27 Th2 OW1 16.07(6) . 2_556
O10 Th2 OW1 134.91(6) . 2_556
O11 Th2 OW1 176.27(6) . 2_556
N7 Th2 OW1 45.96(6) . 2_556
N9 Th2 OW1 32.19(6) . 2_556
N2 Th2 OW1 97.40(6) . 2_556
N1 Th2 OW1 115.74(6) . 2_556
N4 Th2 OW1 159.03(6) . 2_556
O25 Th2 OW1 31.12(4) . 2_556
O21 Th2 OW1 45.24(4) 2_556 2_556
O5 Th2 OW1 97.18(4) . 2_556
O3 Th2 OW1 115.49(4) . 2_556
O12 Th2 OW1 159.14(4) . 2_556
OW2 Th2 OW1 96.72(4) . 2_556
K2 Th2 OW1 50.70(3) . 2_556
OW1 Th2 OW1 77.11(5) . 2_556
OW13 Th2 OW1 106.05(5) . 2_556
OW4 Th2 OW1 117.97(4) . 2_556
OW14 Th2 OW1 143.21(4) . 2_556
O9 Th2 OW1 130.74(4) 2_657 2_556
O24 Th2 OW1 59.18(4) . 2_556
OW6 Th2 OW1 90.20(4) 1_444 2_556
O30 Th2 OW1 81.81(4) 2_556 2_556
OW14 Th2 OW1 150.72(4) 2_646 2_556
OW2 Th2 OW1 111.09(4) 2_656 2_556
O15 Th2 OW1 145.43(4) 2_656 2_556
K1 Th2 OW1 113.61(3) . 2_556
OW11 Th2 OW1 71.22(4) 2_556 2_556
OW13 Th2 OW1 64.30(4) 2_546 2_556
OW1 Th2 OW1 126.58(5) 2_656 2_556
OW4 Th2 OW1 54.41(4) 2_546 2_556
OW5 Th2 OW1 93.68(4) . 2_556
OW6 Th2 OW1 78.47(4) 2_657 2_556
OW11 Th2 OW1 26.87(4) . 2_556
N8 Th2 OW1 55.36(4) 2_557 2_556
OW12 Th2 OW1 123.01(4) 2_646 2_556
N10 Th2 OW1 74.40(4) 2_556 2_556
N3 Th2 OW1 124.88(4) 2_657 2_556
OW8 Th2 OW15 61.85(6) . .
OW10 Th2 OW15 115.78(6) . .
O19 Th2 OW15 136.57(6) . .
O2 Th2 OW15 158.04(6) . .
O4 Th2 OW15 53.86(6) . .
O6 Th2 OW15 31.06(6) . .
O20 Th2 OW15 97.28(6) . .
O26 Th2 OW15 34.59(6) . .
O1 Th2 OW15 129.11(6) . .
O27 Th2 OW15 74.64(6) . .
O10 Th2 OW15 97.84(6) . .
O11 Th2 OW15 92.43(6) . .
N7 Th2 OW15 117.54(6) . .
N9 Th2 OW15 54.32(6) . .
N2 Th2 OW15 36.94(6) . .
N1 Th2 OW15 149.23(6) . .
N4 Th2 OW15 96.28(6) . .
O25 Th2 OW15 55.87(4) . .
O21 Th2 OW15 117.12(5) 2_556 .
O5 Th2 OW15 36.68(4) . .
O3 Th2 OW15 149.64(4) . .
O12 Th2 OW15 96.84(4) . .
OW2 Th2 OW15 98.57(4) . .
K2 Th2 OW15 76.92(3) . .
OW1 Th2 OW15 145.77(4) . .
OW13 Th2 OW15 34.87(4) . .
OW4 Th2 OW15 90.95(4) . .
OW14 Th2 OW15 57.30(4) . .
O9 Th2 OW15 65.02(4) 2_657 .
O24 Th2 OW15 38.54(4) . .
OW6 Th2 OW15 109.38(4) 1_444 .
O30 Th2 OW15 142.97(4) 2_556 .
OW14 Th2 OW15 96.73(4) 2_646 .
OW2 Th2 OW15 147.27(4) 2_656 .
O15 Th2 OW15 128.34(4) 2_656 .
K1 Th2 OW15 27.93(3) . .
OW11 Th2 OW15 157.43(4) 2_556 .
OW13 Th2 OW15 92.14(4) 2_546 .
OW1 Th2 OW15 101.96(4) 2_656 .
OW4 Th2 OW15 50.13(4) 2_546 .
OW5 Th2 OW15 70.82(4) . .
OW6 Th2 OW15 26.89(4) 2_657 .
OW11 Th2 OW15 72.28(4) . .
N8 Th2 OW15 36.60(4) 2_557 .
OW12 Th2 OW15 122.29(4) 2_646 .
N10 Th2 OW15 137.42(4) 2_556 .
N3 Th2 OW15 60.00(4) 2_657 .
OW1 Th2 OW15 86.21(4) 2_556 .
OW8 Th2 OW8 39.31(8) . 2_546
OW10 Th2 OW8 141.69(6) . 2_546
O19 Th2 OW8 86.55(6) . 2_546
O2 Th2 OW8 123.47(6) . 2_546
O4 Th2 OW8 114.85(6) . 2_546
O6 Th2 OW8 90.32(6) . 2_546
O20 Th2 OW8 37.01(6) . 2_546
O26 Th2 OW8 45.47(6) . 2_546
O1 Th2 OW8 75.31(6) . 2_546
O27 Th2 OW8 76.85(6) . 2_546
O10 Th2 OW8 150.80(6) . 2_546
O11 Th2 OW8 105.39(6) . 2_546
N7 Th2 OW8 61.81(7) . 2_546
N9 Th2 OW8 57.56(6) . 2_546
N2 Th2 OW8 103.27(6) . 2_546
N1 Th2 OW8 99.26(6) . 2_546
N4 Th2 OW8 129.10(6) . 2_546
O25 Th2 OW8 55.59(4) . 2_546
O21 Th2 OW8 61.84(5) 2_556 2_546
O5 Th2 OW8 103.00(4) . 2_546
O3 Th2 OW8 99.51(4) . 2_546
O12 Th2 OW8 129.18(4) . 2_546
OW2 Th2 OW8 160.44(4) . 2_546
K2 Th2 OW8 111.85(3) . 2_546
OW1 Th2 OW8 132.11(4) . 2_546
OW13 Th2 OW8 50.79(4) . 2_546
OW4 Th2 OW8 52.00(4) . 2_546
OW14 Th2 OW8 88.48(4) . 2_546
O9 Th2 OW8 123.54(4) 2_657 2_546
O24 Th2 OW8 84.75(4) . 2_546
OW6 Th2 OW8 46.52(4) 1_444 2_546
O30 Th2 OW8 76.63(4) 2_556 2_546
OW14 Th2 OW8 83.60(4) 2_646 2_546
OW2 Th2 OW8 144.66(4) 2_656 2_546
O15 Th2 OW8 120.10(4) 2_656 2_546
K1 Th2 OW8 82.00(3) . 2_546
OW11 Th2 OW8 104.68(4) 2_556 2_546
OW13 Th2 OW8 26.62(4) 2_546 2_546
OW1 Th2 OW8 159.76(4) 2_656 2_546
OW4 Th2 OW8 26.95(4) 2_546 2_546
OW5 Th2 OW8 135.03(4) . 2_546
OW6 Th2 OW8 39.45(4) 2_657 2_546
OW11 Th2 OW8 86.69(4) . 2_546
N8 Th2 OW8 77.27(4) 2_557 2_546
OW12 Th2 OW8 77.62(4) 2_646 2_546
N10 Th2 OW8 71.53(4) 2_556 2_546
N3 Th2 OW8 121.14(4) 2_657 2_546
OW1 Th2 OW8 70.88(4) 2_556 2_546
OW15 Th2 OW8 66.34(4) . 2_546
OW8 Th2 N5 92.16(7) . 2_656
OW10 Th2 N5 88.90(6) . 2_656
O19 Th2 N5 87.65(6) . 2_656
O2 Th2 N5 25.01(6) . 2_656
O4 Th2 N5 121.77(6) . 2_656
O6 Th2 N5 106.61(6) . 2_656
O20 Th2 N5 109.61(6) . 2_656
O26 Th2 N5 158.27(6) . 2_656
O1 Th2 N5 45.07(6) . 2_656
O27 Th2 N5 150.15(6) . 2_656
O10 Th2 N5 55.58(6) . 2_656
O11 Th2 N5 41.97(6) . 2_656
N7 Th2 N5 100.06(6) . 2_656
N9 Th2 N5 169.35(6) . 2_656
N2 Th2 N5 116.91(6) . 2_656
N1 Th2 N5 27.76(6) . 2_656
N4 Th2 N5 43.57(6) . 2_656
O25 Th2 N5 166.85(5) . 2_656
O21 Th2 N5 100.70(5) 2_556 2_656
O5 Th2 N5 117.19(4) . 2_656
O3 Th2 N5 27.83(4) . 2_656
O12 Th2 N5 42.99(4) . 2_656
OW2 Th2 N5 81.89(4) . 2_656
K2 Th2 N5 129.11(3) . 2_656
OW1 Th2 N5 68.89(4) . 2_656
OW13 Th2 N5 108.59(5) . 2_656
OW4 Th2 N5 67.56(4) . 2_656
OW14 Th2 N5 77.12(4) . 2_656
O9 Th2 N5 80.40(4) 2_657 2_656
O24 Th2 N5 153.33(4) . 2_656
OW6 Th2 N5 75.09(4) 1_444 2_656
O30 Th2 N5 63.76(4) 2_556 2_656
OW14 Th2 N5 43.98(4) 2_646 2_656
OW2 Th2 N5 38.00(4) 2_656 2_656
O15 Th2 N5 6.97(4) 2_656 2_656
K1 Th2 N5 107.08(3) . 2_656
OW11 Th2 N5 68.14(4) 2_556 2_656
OW13 Th2 N5 104.43(4) 2_546 2_656
OW1 Th2 N5 58.03(4) 2_656 2_656
OW4 Th2 N5 144.31(4) 2_546 2_656
OW5 Th2 N5 101.92(4) . 2_656
OW6 Th2 N5 135.02(4) 2_657 2_656
OW11 Th2 N5 148.38(4) . 2_656
N8 Th2 N5 160.42(4) 2_557 2_656
OW12 Th2 N5 40.07(4) 2_646 2_656
N10 Th2 N5 71.80(4) 2_556 2_656
N3 Th2 N5 86.70(4) 2_657 2_656
OW1 Th2 N5 139.29(4) 2_556 2_656
OW15 Th2 N5 134.40(4) . 2_656
OW8 Th2 N5 117.45(4) 2_546 2_656
OW8 Th2 O12 81.54(7) . 1_455
OW10 Th2 O12 99.39(6) . 1_455
O19 Th2 O12 57.84(6) . 1_455
O2 Th2 O12 120.83(6) . 1_455
O4 Th2 O12 100.33(6) . 1_455
O6 Th2 O12 111.17(6) . 1_455
O20 Th2 O12 27.21(6) . 1_455
O26 Th2 O12 45.57(6) . 1_455
O1 Th2 O12 93.53(6) . 1_455
O27 Th2 O12 39.48(6) . 1_455
O10 Th2 O12 163.69(6) . 1_455
O11 Th2 O12 147.09(6) . 1_455
N7 Th2 O12 37.89(6) . 1_455
N9 Th2 O12 33.80(6) . 1_455
N2 Th2 O12 106.96(6) . 1_455
N1 Th2 O12 108.10(6) . 1_455
N4 Th2 O12 171.40(6) . 1_455
O25 Th2 O12 31.16(4) . 1_455
O21 Th2 O12 37.38(4) 2_556 1_455
O5 Th2 O12 106.67(4) . 1_455
O3 Th2 O12 108.05(4) . 1_455
O12 Th2 O12 171.46(6) . 1_455
OW2 Th2 O12 125.78(4) . 1_455
K2 Th2 O12 77.44(3) . 1_455
OW1 Th2 O12 97.67(4) . 1_455
OW13 Th2 O12 85.66(5) . 1_455
OW4 Th2 O12 89.35(4) . 1_455
OW14 Th2 O12 126.64(4) . 1_455
O9 Th2 O12 143.09(4) 2_657 1_455
O24 Th2 O12 70.46(4) . 1_455
OW6 Th2 O12 66.02(4) 1_444 1_455
O30 Th2 O12 72.42(4) 2_556 1_455
OW14 Th2 O12 122.54(4) 2_646 1_455
OW2 Th2 O12 128.28(4) 2_656 1_455
O15 Th2 O12 142.40(4) 2_656 1_455
K1 Th2 O12 106.71(3) . 1_455
OW11 Th2 O12 80.00(4) 2_556 1_455
OW13 Th2 O12 37.13(4) 2_546 1_455
OW1 Th2 O12 155.77(4) 2_656 1_455
OW4 Th2 O12 33.34(4) 2_546 1_455
OW5 Th2 O12 117.65(3) . 1_455
OW6 Th2 O12 61.39(4) 2_657 1_455
OW11 Th2 O12 51.19(4) . 1_455
N8 Th2 O12 63.74(4) 2_557 1_455
OW12 Th2 O12 102.29(4) 2_646 1_455
N10 Th2 O12 64.43(4) 2_556 1_455
N3 Th2 O12 136.97(4) 2_657 1_455
OW1 Th2 O12 29.21(4) 2_556 1_455
OW15 Th2 O12 80.11(3) . 1_455
OW8 Th2 O12 42.30(3) 2_546 1_455
N5 Th2 O12 135.79(4) 2_656 1_455
OW8 Th2 O21 156.80(7) . .
OW10 Th2 O21 22.93(6) . .
O19 Th2 O21 60.82(6) . .
O2 Th2 O21 88.65(6) . .
O4 Th2 O21 59.54(6) . .
O6 Th2 O21 109.01(6) . .
O20 Th2 O21 94.63(6) . .
O26 Th2 O21 91.41(6) . .
O1 Th2 O21 125.02(6) . .
O27 Th2 O21 45.03(6) . .
O10 Th2 O21 86.57(6) . .
O11 Th2 O21 134.51(6) . .
N7 Th2 O21 76.46(6) . .
N9 Th2 O21 68.81(6) . .
N2 Th2 O21 84.23(6) . .
N1 Th2 O21 107.50(6) . .
N4 Th2 O21 110.26(6) . .
O25 Th2 O21 69.75(4) . .
O21 Th2 O21 75.93(5) 2_556 .
O5 Th2 O21 84.24(4) . .
O3 Th2 O21 107.08(4) . .
O12 Th2 O21 110.27(4) . .
OW2 Th2 O21 48.95(4) . .
K2 Th2 O21 26.56(3) . .
OW1 Th2 O21 43.89(4) . .
OW13 Th2 O21 137.60(5) . .
OW4 Th2 O21 159.12(4) . .
OW14 Th2 O21 137.39(4) . .
O9 Th2 O21 97.54(4) 2_657 .
O24 Th2 O21 64.77(4) . .
OW6 Th2 O21 125.34(4) 1_444 .
O30 Th2 O21 95.12(4) 2_556 .
OW14 Th2 O21 153.70(4) 2_646 .
OW2 Th2 O21 72.33(4) 2_656 .
O15 Th2 O21 111.74(4) 2_656 .
K1 Th2 O21 116.55(3) . .
OW11 Th2 O21 62.18(4) 2_556 .
OW13 Th2 O21 109.50(4) 2_546 .
OW1 Th2 O21 77.80(4) 2_656 .
OW4 Th2 O21 99.73(4) 2_546 .
OW5 Th2 O21 57.86(3) . .
OW6 Th2 O21 114.37(4) 2_657 .
OW11 Th2 O21 38.40(4) . .
N8 Th2 O21 68.09(4) 2_557 .
OW12 Th2 O21 134.11(4) 2_646 .
N10 Th2 O21 92.33(4) 2_556 .
N3 Th2 O21 94.76(4) 2_657 .
OW1 Th2 O21 49.22(4) 2_556 .
OW15 Th2 O21 103.20(4) . .
OW8 Th2 O21 120.05(3) 2_546 .
N5 Th2 O21 110.28(4) 2_656 .
O12 Th2 O21 78.24(3) 1_455 .
OW8 Th2 O19 140.16(7) . 2_556
OW10 Th2 O19 40.55(6) . 2_556
O19 Th2 O19 47.35(7) . 2_556
O2 Th2 O19 94.06(6) . 2_556
O4 Th2 O19 72.51(6) . 2_556
O6 Th2 O19 119.52(6) . 2_556
O20 Th2 O19 74.47(6) . 2_556
O26 Th2 O19 81.45(6) . 2_556
O1 Th2 O19 116.11(6) . 2_556
O27 Th2 O19 32.11(6) . 2_556
O10 Th2 O19 106.50(6) . 2_556
O11 Th2 O19 152.83(6) . 2_556
N7 Th2 O19 57.95(6) . 2_556
N9 Th2 O19 56.94(6) . 2_556
N2 Th2 O19 95.93(6) . 2_556
N1 Th2 O19 106.10(6) . 2_556
N4 Th2 O19 129.69(6) . 2_556
O25 Th2 O19 57.06(4) . 2_556
O21 Th2 O19 57.35(4) 2_556 2_556
O5 Th2 O19 95.85(4) . 2_556
O3 Th2 O19 105.71(4) . 2_556
O12 Th2 O19 129.63(4) . 2_556
OW2 Th2 O19 69.18(4) . 2_556
K2 Th2 O19 36.13(2) . 2_556
OW1 Th2 O19 50.03(4) . 2_556
OW13 Th2 O19 132.66(4) . 2_556
OW4 Th2 O19 141.24(4) . 2_556
OW14 Th2 O19 152.97(4) . 2_556
O9 Th2 O19 116.34(4) 2_657 2_556
O24 Th2 O19 66.46(4) . 2_556
OW6 Th2 O19 107.75(4) 1_444 2_556
O30 Th2 O19 83.31(4) 2_556 2_556
OW14 Th2 O19 159.53(4) 2_646 2_556
OW2 Th2 O19 83.29(4) 2_656 2_556
O15 Th2 O19 122.36(4) 2_656 2_556
K1 Th2 O19 124.81(2) . 2_556
OW11 Th2 O19 56.62(4) 2_556 2_556
OW13 Th2 O19 89.29(4) 2_546 2_556
OW1 Th2 O19 97.58(3) 2_656 2_556
OW4 Th2 O19 84.54(3) 2_546 2_556
OW5 Th2 O19 75.81(3) . 2_556
OW6 Th2 O19 105.36(4) 2_657 2_556
OW11 Th2 O19 31.23(4) . 2_556
N8 Th2 O19 66.94(4) 2_557 2_556
OW12 Th2 O19 127.42(4) 2_646 2_556
N10 Th2 O19 78.57(3) 2_556 2_556
N3 Th2 O19 112.73(4) 2_657 2_556
OW1 Th2 O19 30.79(3) 2_556 2_556
OW15 Th2 O19 103.43(3) . 2_556
OW8 Th2 O19 101.18(3) 2_546 2_556
N5 Th2 O19 118.66(4) 2_656 2_556
O12 Th2 O19 58.90(3) 1_455 2_556
O21 Th2 O19 20.26(3) . 2_556
OW8 Th2 K2 116.00(6) . 2_556
OW10 Th2 K2 66.40(6) . 2_556
O19 Th2 K2 3.43(5) . 2_556
O2 Th2 K2 68.77(5) . 2_556
O4 Th2 K2 117.66(5) . 2_556
O6 Th2 K2 161.91(5) . 2_556
O20 Th2 K2 47.74(6) . 2_556
O26 Th2 K2 99.13(5) . 2_556
O1 Th2 K2 71.25(5) . 2_556
O27 Th2 K2 63.00(5) . 2_556
O10 Th2 K2 121.69(5) . 2_556
O11 Th2 K2 131.74(5) . 2_556
N7 Th2 K2 22.96(6) . 2_556
N9 Th2 K2 79.31(6) . 2_556
N2 Th2 K2 140.99(5) . 2_556
N1 Th2 K2 67.58(5) . 2_556
N4 Th2 K2 130.16(5) . 2_556
O25 Th2 K2 77.55(4) . 2_556
O21 Th2 K2 22.89(4) 2_556 2_556
O5 Th2 K2 140.89(3) . 2_556
O3 Th2 K2 67.30(3) . 2_556
O12 Th2 K2 129.62(3) . 2_556
OW2 Th2 K2 98.52(4) . 2_556
K2 Th2 K2 81.347(15) . 2_556
OW1 Th2 K2 47.46(3) . 2_556
OW13 Th2 K2 135.50(4) . 2_556
OW4 Th2 K2 99.44(3) . 2_556
OW14 Th2 K2 161.79(3) . 2_556
O9 Th2 K2 151.31(3) 2_657 2_556
O24 Th2 K2 106.42(3) . 2_556
OW6 Th2 K2 65.97(3) 1_444 2_556
O30 Th2 K2 38.23(3) 2_556 2_556
OW14 Th2 K2 116.53(3) 2_646 2_556
OW2 Th2 K2 73.69(3) 2_656 2_556
O15 Th2 K2 97.67(3) 2_656 2_556
K1 Th2 K2 161.013(12) . 2_556
OW11 Th2 K2 25.36(3) 2_556 2_556
OW13 Th2 K2 60.40(3) 2_546 2_556
OW1 Th2 K2 114.22(3) 2_656 2_556
OW4 Th2 K2 87.68(3) 2_546 2_556
OW5 Th2 K2 116.90(3) . 2_556
OW6 Th2 K2 115.74(3) 2_657 2_556
OW11 Th2 K2 69.96(3) . 2_556
N8 Th2 K2 103.70(3) 2_557 2_556
OW12 Th2 K2 82.89(3) 2_646 2_556
N10 Th2 K2 33.40(3) 2_556 2_556
N3 Th2 K2 151.71(3) 2_657 2_556
OW1 Th2 K2 48.65(3) 2_556 2_556
OW15 Th2 K2 133.17(3) . 2_556
OW8 Th2 K2 84.72(3) 2_546 2_556
N5 Th2 K2 91.07(3) 2_656 2_556
O12 Th2 K2 54.73(3) 1_455 2_556
O21 Th2 K2 59.69(3) . 2_556
O19 Th2 K2 45.24(2) 2_556 2_556
OW8 Th2 O8 100.30(6) . 2_657
OW10 Th2 O8 77.18(6) . 2_657
O19 Th2 O8 143.15(6) . 2_657
O2 Th2 O8 105.25(6) . 2_657
O4 Th2 O8 32.85(5) . 2_657
O6 Th2 O8 34.27(6) . 2_657
O20 Th2 O8 154.53(6) . 2_657
O26 Th2 O8 88.85(6) . 2_657
O1 Th2 O8 133.94(6) . 2_657
O27 Th2 O8 98.18(6) . 2_657
O10 Th2 O8 41.33(6) . 2_657
O11 Th2 O8 67.97(6) . 2_657
N7 Th2 O8 158.91(6) . 2_657
N9 Th2 O8 95.95(6) . 2_657
N2 Th2 O8 23.80(6) . 2_657
N1 Th2 O8 122.11(6) . 2_657
N4 Th2 O8 52.20(6) . 2_657
O25 Th2 O8 98.57(4) . 2_657
O21 Th2 O8 158.22(4) 2_556 2_657
O5 Th2 O8 24.10(4) . 2_657
O3 Th2 O8 122.13(4) . 2_657
O12 Th2 O8 52.73(4) . 2_657
OW2 Th2 O8 46.58(4) . 2_657
K2 Th2 O8 66.93(2) . 2_657
OW1 Th2 O8 101.37(4) . 2_657
OW13 Th2 O8 76.46(4) . 2_657
OW4 Th2 O8 116.46(4) . 2_657
OW14 Th2 O8 53.15(4) . 2_657
O9 Th2 O8 16.72(4) 2_657 2_657
O24 Th2 O8 59.45(4) . 2_657
OW6 Th2 O8 150.38(4) 1_444 2_657
O30 Th2 O8 156.66(4) 2_556 2_657
OW14 Th2 O8 91.82(4) 2_646 2_657
OW2 Th2 O8 88.70(4) 2_656 2_657
O15 Th2 O8 87.85(4) 2_656 2_657
K1 Th2 O8 43.23(2) . 2_657
OW11 Th2 O8 130.71(4) 2_556 2_657
OW13 Th2 O8 150.32(4) 2_546 2_657
OW1 Th2 O8 43.66(4) 2_656 2_657
OW4 Th2 O8 107.64(3) 2_546 2_657
OW5 Th2 O8 26.40(3) . 2_657
OW6 Th2 O8 84.92(4) 2_657 2_657
OW11 Th2 O8 87.22(3) . 2_657
N8 Th2 O8 65.98(4) 2_557 2_657
OW12 Th2 O8 122.96(4) 2_646 2_657
N10 Th2 O8 163.79(4) 2_556 2_657
N3 Th2 O8 11.42(3) 2_657 2_657
OW1 Th2 O8 114.04(3) 2_556 2_657
OW15 Th2 O8 58.61(3) . 2_657
OW8 Th2 O8 123.76(3) 2_546 2_657
N5 Th2 O8 94.49(3) 2_656 2_657
O12 Th2 O8 129.72(3) 1_455 2_657
O21 Th2 O8 84.24(3) . 2_657
O19 Th2 O8 101.59(3) 2_556 2_657
K2 Th2 O8 143.03(2) 2_556 2_657
OW8 Th2 O29 79.37(6) . 2_556
OW10 Th2 O29 103.24(6) . 2_556
O19 Th2 O29 38.73(6) . 2_556
O2 Th2 O29 67.69(6) . 2_556
O4 Th2 O29 154.27(6) . 2_556
O6 Th2 O29 147.31(6) . 2_556
O20 Th2 O29 33.01(6) . 2_556
O26 Th2 O29 98.34(6) . 2_556
O1 Th2 O29 38.44(6) . 2_556
O27 Th2 O29 89.41(6) . 2_556
O10 Th2 O29 131.19(6) . 2_556
O11 Th2 O29 104.77(6) . 2_556
N7 Th2 O29 27.77(6) . 2_556
N9 Th2 O29 92.15(6) . 2_556
N2 Th2 O29 163.24(6) . 2_556
N1 Th2 O29 49.88(6) . 2_556
N4 Th2 O29 119.71(6) . 2_556
O25 Th2 O29 89.53(4) . 2_556
O21 Th2 O29 28.49(4) 2_556 2_556
O5 Th2 O29 162.95(4) . 2_556
O3 Th2 O29 49.87(4) . 2_556
O12 Th2 O29 119.17(4) . 2_556
OW2 Th2 O29 131.57(4) . 2_556
K2 Th2 O29 118.88(2) . 2_556
OW1 Th2 O29 76.70(4) . 2_556
OW13 Th2 O29 105.09(4) . 2_556
OW4 Th2 O29 59.85(4) . 2_556
OW14 Th2 O29 122.99(4) . 2_556
O9 Th2 O29 155.74(4) 2_657 2_556
O24 Th2 O29 128.68(4) . 2_556
OW6 Th2 O29 26.61(4) 1_444 2_556
O30 Th2 O29 16.45(4) 2_556 2_556
OW14 Th2 O29 81.79(4) 2_646 2_556
OW2 Th2 O29 85.43(4) 2_656 2_556
O15 Th2 O29 84.05(4) 2_656 2_556
K1 Th2 O29 138.17(2) . 2_556
OW11 Th2 O29 47.10(4) 2_556 2_556
OW13 Th2 O29 34.81(4) 2_546 2_556
OW1 Th2 O29 129.72(4) 2_656 2_556
OW4 Th2 O29 79.11(4) 2_546 2_556
OW5 Th2 O29 155.82(3) . 2_556
OW6 Th2 O29 100.12(4) 2_657 2_556
OW11 Th2 O29 100.09(4) . 2_556
N8 Th2 O29 122.11(4) 2_557 2_556
OW12 Th2 O29 49.71(4) 2_646 2_556
N10 Th2 O29 10.93(4) 2_556 2_556
N3 Th2 O29 161.67(4) 2_657 2_556
OW1 Th2 O29 73.43(3) 2_556 2_556
OW15 Th2 O29 126.90(3) . 2_556
OW8 Th2 O29 60.74(3) 2_546 2_556
N5 Th2 O29 77.44(3) 2_656 2_556
O12 Th2 O29 58.37(3) 1_455 2_556
O21 Th2 O29 99.27(3) . 2_556
O19 Th2 O29 83.31(3) 2_556 2_556
K2 Th2 O29 39.60(2) 2_556 2_556
O8 Th2 O29 171.88(3) 2_657 2_556
OW8 Th2 O27 140.76(7) . 2_556
OW10 Th2 O27 41.43(6) . 2_556
O19 Th2 O27 26.43(6) . 2_556
O2 Th2 O27 70.79(6) . 2_556
O4 Th2 O27 94.08(6) . 2_556
O6 Th2 O27 143.34(5) . 2_556
O20 Th2 O27 69.65(6) . 2_556
O26 Th2 O27 101.75(6) . 2_556
O1 Th2 O27 92.14(6) . 2_556
O27 Th2 O27 54.41(7) . 2_556
O10 Th2 O27 104.12(6) . 2_556
O11 Th2 O27 136.42(6) . 2_556
N7 Th2 O27 46.42(6) . 2_556
N9 Th2 O27 77.54(6) . 2_556
N2 Th2 O27 118.67(6) . 2_556
N1 Th2 O27 80.52(6) . 2_556
N4 Th2 O27 121.49(6) . 2_556
O25 Th2 O27 76.86(4) . 2_556
O21 Th2 O27 46.10(4) 2_556 2_556
O5 Th2 O27 118.66(4) . 2_556
O3 Th2 O27 80.14(4) . 2_556
O12 Th2 O27 121.14(4) . 2_556
OW2 Th2 O27 74.12(4) . 2_556
K2 Th2 O27 59.02(2) . 2_556
OW1 Th2 O27 31.91(4) . 2_556
OW13 Th2 O27 151.39(4) . 2_556
OW4 Th2 O27 124.67(4) . 2_556
OW14 Th2 O27 166.66(4) . 2_556
O9 Th2 O27 127.39(4) 2_657 2_556
O24 Th2 O27 92.05(4) . 2_556
OW6 Th2 O27 91.69(4) 1_444 2_556
O30 Th2 O27 60.65(4) 2_556 2_556
OW14 Th2 O27 133.94(4) 2_646 2_556
OW2 Th2 O27 65.36(4) 2_656 2_556
O15 Th2 O27 100.77(4) 2_656 2_556
K1 Th2 O27 149.89(2) . 2_556
OW11 Th2 O27 31.03(3) 2_556 2_556
OW13 Th2 O27 83.83(4) 2_546 2_556
OW1 Th2 O27 95.36(3) 2_656 2_556
OW4 Th2 O27 98.30(3) 2_546 2_556
OW5 Th2 O27 91.09(3) . 2_556
OW6 Th2 O27 124.37(4) 2_657 2_556
OW11 Th2 O27 56.30(4) . 2_556
N8 Th2 O27 92.30(4) 2_557 2_556
OW12 Th2 O27 102.83(4) 2_646 2_556
N10 Th2 O27 57.67(3) 2_556 2_556
N3 Th2 O27 126.45(4) 2_657 2_556
OW1 Th2 O27 46.05(3) 2_556 2_556
OW15 Th2 O27 128.48(3) . 2_556
OW8 Th2 O27 104.85(3) 2_546 2_556
N5 Th2 O27 95.79(3) 2_656 2_556
O12 Th2 O27 66.18(3) 1_455 2_556
O21 Th2 O27 34.67(3) . 2_556
O19 Th2 O27 25.59(3) 2_556 2_556
K2 Th2 O27 25.83(2) 2_556 2_556
O8 Th2 O27 117.21(3) 2_657 2_556
O29 Th2 O27 65.15(3) 2_556 2_556
OW8 Th2 O13 148.54(6) . .
OW10 Th2 O13 28.99(6) . .
O19 Th2 O13 87.97(6) . .
O2 Th2 O13 96.14(6) . .
O4 Th2 O13 35.08(6) . .
O6 Th2 O13 83.48(6) . .
O20 Th2 O13 119.12(6) . .
O26 Th2 O13 90.40(6) . .
O1 Th2 O13 143.82(6) . .
O27 Th2 O13 58.01(6) . .
O10 Th2 O13 66.59(6) . .
O11 Th2 O13 114.58(6) . .
N7 Th2 O13 103.75(6) . .
N9 Th2 O13 74.99(6) . .
N2 Th2 O13 59.17(6) . .
N1 Th2 O13 120.23(6) . .
N4 Th2 O13 90.45(6) . .
O25 Th2 O13 77.00(4) . .
O21 Th2 O13 103.18(4) 2_556 .
O5 Th2 O13 59.24(4) . .
O3 Th2 O13 119.86(4) . .
O12 Th2 O13 90.66(4) . .
OW2 Th2 O13 29.58(4) . .
K2 Th2 O13 20.82(2) . .
OW1 Th2 O13 59.33(4) . .
OW13 Th2 O13 120.53(4) . .
OW4 Th2 O13 172.71(4) . .
OW14 Th2 O13 109.76(4) . .
O9 Th2 O13 70.40(4) 2_657 .
O24 Th2 O13 53.27(4) . .
OW6 Th2 O13 152.96(4) 1_444 .
O30 Th2 O13 120.30(4) 2_556 .
OW14 Th2 O13 140.27(4) 2_646 .
OW2 Th2 O13 74.86(4) 2_656 .
O15 Th2 O13 107.30(4) 2_656 .
K1 Th2 O13 91.93(2) . .
OW11 Th2 O13 85.10(4) 2_556 .
OW13 Th2 O13 133.09(4) 2_546 .
OW1 Th2 O13 59.23(4) 2_656 .
OW4 Th2 O13 106.20(3) 2_546 .
OW5 Th2 O13 30.25(3) . .
OW6 Th2 O13 107.53(4) 2_657 .
OW11 Th2 O13 46.92(4) . .
N8 Th2 O13 59.57(4) 2_557 .
OW12 Th2 O13 147.14(4) 2_646 .
N10 Th2 O13 118.87(4) 2_556 .
N3 Th2 O13 67.25(4) 2_657 .
OW1 Th2 O13 68.85(3) 2_556 .
OW15 Th2 O13 86.87(3) . .
OW8 Th2 O13 132.55(3) 2_546 .
N5 Th2 O13 109.35(3) 2_656 .
O12 Th2 O13 97.11(3) 1_455 .
O21 Th2 O13 27.63(3) . .
O19 Th2 O13 46.02(3) 2_556 .
K2 Th2 O13 87.09(2) 2_556 .
O8 Th2 O13 56.62(3) 2_657 .
O29 Th2 O13 126.66(3) 2_556 .
O27 Th2 O13 61.55(3) 2_556 .
OW8 Th2 O23 82.89(6) . 2_557
OW10 Th2 O23 95.21(6) . 2_557
O19 Th2 O23 114.16(6) . 2_557
O2 Th2 O23 164.43(6) . 2_557
O4 Th2 O23 43.80(6) . 2_557
O6 Th2 O23 51.29(6) . 2_557
O20 Th2 O23 89.60(6) . 2_557
O26 Th2 O23 26.20(6) . 2_557
O1 Th2 O23 146.01(6) . 2_557
O27 Th2 O23 48.82(6) . 2_557
O10 Th2 O23 106.10(6) . 2_557
O11 Th2 O23 117.19(6) . 2_557
N7 Th2 O23 102.10(6) . 2_557
N9 Th2 O23 32.88(6) . 2_557
N2 Th2 O23 41.77(6) . 2_557
N1 Th2 O23 170.49(6) . 2_557
N4 Th2 O23 114.32(6) . 2_557
O25 Th2 O23 35.18(4) . 2_557
O21 Th2 O23 101.48(4) 2_556 2_557
O5 Th2 O23 41.48(4) . 2_557
O3 Th2 O23 170.74(4) . 2_557
O12 Th2 O23 114.91(4) . 2_557
OW2 Th2 O23 89.71(4) . 2_557
K2 Th2 O23 53.50(3) . 2_557
OW1 Th2 O23 122.30(4) . 2_557
OW13 Th2 O23 59.26(4) . 2_557
OW4 Th2 O23 111.73(4) . 2_557
OW14 Th2 O23 82.74(4) . 2_557
O9 Th2 O23 77.93(4) 2_657 2_557
O24 Th2 O23 15.15(4) . 2_557
OW6 Th2 O23 117.63(4) 1_444 2_557
O30 Th2 O23 137.63(4) 2_556 2_557
OW14 Th2 O23 123.30(4) 2_646 2_557
OW2 Th2 O23 142.52(4) 2_656 2_557
O15 Th2 O23 150.64(4) 2_656 2_557
K1 Th2 O23 51.84(2) . 2_557
OW11 Th2 O23 131.94(4) 2_556 2_557
OW13 Th2 O23 91.21(4) 2_546 2_557
OW1 Th2 O23 106.16(4) 2_656 2_557
OW4 Th2 O23 46.13(3) 2_546 2_557
OW5 Th2 O23 64.36(3) . 2_557
OW6 Th2 O23 39.19(4) 2_657 2_557
OW11 Th2 O23 45.61(4) . 2_557
N8 Th2 O23 10.33(4) 2_557 2_557
OW12 Th2 O23 144.19(4) 2_646 2_557
N10 Th2 O23 129.67(3) 2_556 2_557
N3 Th2 O23 71.74(4) 2_657 2_557
OW1 Th2 O23 62.15(3) 2_556 2_557
OW15 Th2 O23 26.68(3) . 2_557
OW8 Th2 O23 71.23(3) 2_546 2_557
N5 Th2 O23 157.59(3) 2_656 2_557
O12 Th2 O23 65.25(3) 1_455 2_557
O21 Th2 O23 78.41(3) . 2_557
O19 Th2 O23 76.76(3) 2_556 2_557
K2 Th2 O23 110.78(2) 2_556 2_557
O8 Th2 O23 65.19(3) 2_657 2_557
O29 Th2 O23 122.60(3) 2_556 2_557
O27 Th2 O23 101.86(3) 2_556 2_557
O13 Th2 O23 68.41(3) . 2_557
O14 K1 OW15 88.26(8) 1_545 .
O14 K1 OW14 94.93(8) 1_545 .
OW15 K1 OW14 139.80(8) . .
O14 K1 O6 140.89(8) 1_545 .
OW15 K1 O6 88.81(8) . .
OW14 K1 O6 64.08(7) . .
O14 K1 O16 111.35(8) 1_545 2_657
OW15 K1 O16 97.34(8) . 2_657
OW14 K1 O16 118.25(8) . 2_657
O6 K1 O16 107.70(7) . 2_657
O14 K1 OW12 73.08(8) 1_545 .
OW15 K1 OW12 148.08(9) . .
OW14 K1 OW12 69.11(8) . .
O6 K1 OW12 122.02(8) . .
O16 K1 OW12 67.34(7) 2_657 .
O14 K1 O5 165.53(8) 1_545 .
OW15 K1 O5 77.75(8) . .
OW14 K1 O5 98.15(8) . .
O6 K1 O5 43.79(6) . .
O16 K1 O5 67.47(7) 2_657 .
OW12 K1 O5 117.53(8) . .
O14 K1 OW13 76.08(8) 1_545 .
OW15 K1 OW13 72.77(8) . .
OW14 K1 OW13 69.24(8) . .
O6 K1 OW13 65.84(8) . .
O16 K1 OW13 167.84(8) 2_657 .
OW12 K1 OW13 124.76(9) . .
O5 K1 OW13 102.83(8) . .
O14 K1 N2 159.46(8) 1_545 .
OW15 K1 N2 81.10(8) . .
OW14 K1 N2 82.34(8) . .
O6 K1 N2 22.62(6) . .
O16 K1 N2 87.54(7) 2_657 .
OW12 K1 N2 123.81(8) . .
O5 K1 N2 21.27(7) . .
OW13 K1 N2 83.97(8) . .
O14 K1 Th1 25.27(5) 1_545 1_545
OW15 K1 Th1 69.03(6) . 1_545
OW14 K1 Th1 120.20(6) . 1_545
O6 K1 Th1 148.99(5) . 1_545
O16 K1 Th1 96.78(5) 2_657 1_545
OW12 K1 Th1 84.60(6) . 1_545
O5 K1 Th1 141.12(5) . 1_545
OW13 K1 Th1 86.42(6) . 1_545
N2 K1 Th1 150.13(5) . 1_545
O14 K1 Th1 116.03(6) 1_545 2_657
OW15 K1 Th1 113.71(6) . 2_657
OW14 K1 Th1 100.74(6) . 2_657
O6 K1 Th1 100.74(5) . 2_657
O16 K1 Th1 17.51(5) 2_657 2_657
OW12 K1 Th1 56.72(6) . 2_657
O5 K1 Th1 67.50(5) . 2_657
OW13 K1 Th1 165.59(6) . 2_657
N2 K1 Th1 84.42(5) . 2_657
Th1 K1 Th1 107.848(15) 1_545 2_657
O14 K1 Th2 132.83(6) 1_545 .
OW15 K1 Th2 87.07(6) . .
OW14 K1 Th2 61.79(6) . .
O6 K1 Th2 8.13(5) . .
O16 K1 Th2 115.80(5) 2_657 .
OW12 K1 Th2 124.63(6) . .
O5 K1 Th2 51.02(5) . .
OW13 K1 Th2 57.76(6) . .
N2 K1 Th2 29.75(5) . .
Th1 K1 Th2 142.030(17) 1_545 .
Th1 K1 Th2 108.704(15) 2_657 .
OW11 K2 O4 121.30(8) . .
OW11 K2 O13 126.08(8) . .
O4 K2 O13 110.20(7) . .
OW11 K2 O27 73.24(8) . .
O4 K2 O27 59.21(7) . .
O13 K2 O27 155.72(7) . .
OW11 K2 O28 69.60(8) . .
O4 K2 O28 144.01(8) . .
O13 K2 O28 59.24(7) . .
O27 K2 O28 142.77(7) . .
OW11 K2 O21 88.37(9) . .
O4 K2 O21 135.21(8) . .
O13 K2 O21 63.48(7) . .
O27 K2 O21 107.11(8) . .
O28 K2 O21 74.36(7) . .
OW11 K2 OW10 123.50(8) . .
O4 K2 OW10 53.84(7) . .
O13 K2 OW10 98.54(7) . .
O27 K2 OW10 57.27(7) . .
O28 K2 OW10 153.14(7) . .
O21 K2 OW10 82.29(7) . .
OW11 K2 O24 73.25(8) . .
O4 K2 O24 60.80(7) . .
O13 K2 O24 125.24(8) . .
O27 K2 O24 71.15(7) . .
O28 K2 O24 95.68(7) . .
O21 K2 O24 161.34(7) . .
OW10 K2 O24 110.30(7) . .
OW11 K2 OW9 110.79(8) . .
O4 K2 OW9 90.27(7) . .
O13 K2 OW9 51.53(7) . .
O27 K2 OW9 141.74(7) . .
O28 K2 OW9 55.45(6) . .
O21 K2 OW9 110.98(7) . .
OW10 K2 OW9 124.61(7) . .
O24 K2 OW9 73.89(7) . .
OW11 K2 Th2 107.10(6) . .
O4 K2 Th2 33.05(5) . .
O13 K2 Th2 125.30(5) . .
O27 K2 Th2 34.00(5) . .
O28 K2 Th2 173.91(6) . .
O21 K2 Th2 111.01(6) . .
OW10 K2 Th2 32.94(5) . .
O24 K2 Th2 78.36(5) . .
OW9 K2 Th2 123.04(5) . .
OW11 K2 Th1 102.29(6) . .
O4 K2 Th1 119.79(5) . .
O13 K2 Th1 32.07(5) . .
O27 K2 Th1 171.63(6) . .
O28 K2 Th1 33.05(5) . .
O21 K2 Th1 79.50(6) . .
OW10 K2 Th1 129.85(5) . .
O24 K2 Th1 100.92(5) . .
OW9 K2 Th1 32.67(4) . .
Th2 K2 Th1 148.87(2) . .
OW11 K2 Th2 60.61(7) . 2_556
O4 K2 Th2 131.64(5) . 2_556
O13 K2 Th2 96.87(5) . 2_556
O27 K2 Th2 79.62(5) . 2_556
O28 K2 Th2 84.25(5) . 2_556
O21 K2 Th2 34.24(5) . 2_556
OW10 K2 Th2 83.79(5) . 2_556
O24 K2 Th2 130.75(5) . 2_556
OW9 K2 Th2 136.81(5) . 2_556
Th2 K2 Th2 98.653(15) . 2_556
Th1 K2 Th2 104.578(15) . 2_556
O3 N1 O1 122.9(3) . .
O3 N1 O2 121.7(3) . .
O1 N1 O2 115.4(3) . .
O3 N1 Th2 178.6(2) . .
O1 N1 Th2 58.17(15) . .
O2 N1 Th2 57.19(15) . .
O3 N1 Th1 27.93(16) . 2_656
O1 N1 Th1 134.84(18) . 2_656
O2 N1 Th1 103.62(17) . 2_656
Th2 N1 Th1 152.18(8) . 2_656
O5 N2 O4 122.8(3) . .
O5 N2 O6 122.4(3) . .
O4 N2 O6 114.8(3) . .
O5 N2 Th2 178.9(2) . .
O4 N2 Th2 57.23(15) . .
O6 N2 Th2 57.59(15) . .
O5 N2 K1 62.35(17) . .
O4 N2 K1 171.5(2) . .
O6 N2 K1 60.51(16) . .
Th2 N2 K1 117.46(9) . .
O5 N2 Th1 31.74(16) . 2_657
O4 N2 Th1 126.35(18) . 2_657
O6 N2 Th1 108.75(17) . 2_657
Th2 N2 Th1 149.25(7) . 2_657
K1 N2 Th1 61.85(5) . 2_657
O5 N2 Th1 69.88(18) . .
O4 N2 Th1 52.99(15) . .
O6 N2 Th1 167.49(19) . .
Th2 N2 Th1 110.21(7) . .
K1 N2 Th1 131.97(7) . .
Th1 N2 Th1 80.40(3) 2_657 .
O5 N2 Th1 71.63(17) . 2_557
O4 N2 Th1 86.97(16) . 2_557
O6 N2 Th1 113.34(17) . 2_557
Th2 N2 Th1 107.37(6) . 2_557
K1 N2 Th1 88.71(5) . 2_557
Th1 N2 Th1 103.36(4) 2_657 2_557
Th1 N2 Th1 71.39(3) . 2_557
O9 N3 O7 123.1(3) . .
O9 N3 O8 122.4(3) . .
O7 N3 O8 114.6(3) . .
O9 N3 Th1 176.5(2) . .
O7 N3 Th1 57.07(15) . .
O8 N3 Th1 57.64(15) . .
O9 N3 Th2 26.39(16) . 2_657
O7 N3 Th2 137.23(19) . 2_657
O8 N3 Th2 103.47(17) . 2_657
Th1 N3 Th2 150.90(8) . 2_657
O12 N4 O10 123.2(3) . .
O12 N4 O11 121.7(3) . .
O10 N4 O11 115.0(3) . .
O12 N4 Th2 177.9(2) . .
O10 N4 Th2 57.19(15) . .
O11 N4 Th2 57.89(15) . .
O12 N4 Th2 61.14(18) . 2_646
O10 N4 Th2 161.57(19) . 2_646
O11 N4 Th2 63.73(16) . 2_646
Th2 N4 Th2 119.20(7) . 2_646
O12 N4 Th2 75.87(18) . 2_656
O10 N4 Th2 56.34(16) . 2_656
O11 N4 Th2 146.04(18) . 2_656
Th2 N4 Th2 103.38(6) . 2_656
Th2 N4 Th2 135.71(4) 2_646 2_656
O15 N5 O13 122.6(3) . .
O15 N5 O14 122.7(3) . .
O13 N5 O14 114.7(3) . .
O15 N5 Th1 178.2(2) . .
O13 N5 Th1 57.12(15) . .
O14 N5 Th1 57.64(15) . .
O15 N5 Th2 30.48(17) . 2_656
O13 N5 Th2 121.46(18) . 2_656
O14 N5 Th2 114.51(18) . 2_656
Th1 N5 Th2 151.37(8) . 2_656
O18 N6 O17 122.4(3) . .
O18 N6 O16 121.9(3) . .
O17 N6 O16 115.7(3) . .
O18 N6 Th1 178.4(2) . .
O17 N6 Th1 56.73(15) . .
O16 N6 Th1 58.99(16) . .
O18 N6 Th1 66.23(18) . 2_667
O17 N6 Th1 154.90(19) . 2_667
O16 N6 Th1 61.51(17) . 2_667
Th1 N6 Th1 113.97(7) . 2_667
O21 N7 O20 121.7(3) 2_556 .
O21 N7 O19 122.3(3) 2_556 .
O20 N7 O19 116.0(3) . .
O21 N7 Th2 177.5(2) 2_556 .
O20 N7 Th2 58.41(16) . .
O19 N7 Th2 57.72(16) . .
O21 N7 Th1 32.40(17) 2_556 2_556
O20 N7 Th1 118.28(18) . 2_556
O19 N7 Th1 114.67(19) . 2_556
Th2 N7 Th1 150.12(8) . 2_556
O21 N7 Th2 64.27(19) 2_556 2_556
O20 N7 Th2 140.28(18) . 2_556
O19 N7 Th2 72.43(17) . 2_556
Th2 N7 Th2 113.90(7) . 2_556
Th1 N7 Th2 87.23(4) 2_556 2_556
O24 N8 O23 122.7(3) 2_557 .
O24 N8 O22 121.8(3) 2_557 .
O23 N8 O22 115.5(3) . .
O24 N8 Th1 178.0(2) 2_557 .
O23 N8 Th1 59.27(16) . .
O22 N8 Th1 56.22(16) . .
O24 N8 Th2 32.34(17) 2_557 2_557
O23 N8 Th2 113.95(18) . 2_557
O22 N8 Th2 119.69(19) . 2_557
Th1 N8 Th2 147.85(8) . 2_557
O24 N8 Th1 60.89(19) 2_557 2_557
O23 N8 Th1 138.34(19) . 2_557
O22 N8 Th1 76.60(18) . 2_557
Th1 N8 Th1 117.76(7) . 2_557
Th2 N8 Th1 88.47(4) 2_557 2_557
O25 N9 O26 122.1(3) . .
O25 N9 O27 121.7(3) . .
O26 N9 O27 116.2(3) . .
O25 N9 Th2 170.7(2) . .
O26 N9 Th2 58.15(16) . .
O27 N9 Th2 58.65(15) . .
O25 N9 Th1 40.03(17) . 2_557
O26 N9 Th1 102.53(18) . 2_557
O27 N9 Th1 127.74(18) . 2_557
Th2 N9 Th1 148.46(8) . 2_557
O30 N10 O28 122.7(3) . .
O30 N10 O29 121.6(3) . .
O28 N10 O29 115.7(3) . .
O30 N10 Th1 174.1(2) . .
O28 N10 Th1 59.29(15) . .
O29 N10 Th1 56.73(15) . .
O30 N10 Th2 34.47(17) . 2_556
O28 N10 Th2 124.35(18) . 2_556
O29 N10 Th2 108.20(18) . 2_556
Th1 N10 Th2 150.36(8) . 2_556
N1 O1 Th2 97.21(18) . .
N1 O1 Th1 37.76(15) . 2_656
Th2 O1 Th1 128.02(7) . 2_656
N1 O1 Th1 93.10(17) . 2_556
Th2 O1 Th1 118.25(6) . 2_556
Th1 O1 Th1 94.11(3) 2_656 2_556
N1 O2 Th2 97.97(18) . .
N1 O2 Th1 65.25(16) . 2_656
Th2 O2 Th1 153.04(7) . 2_656
N1 O2 Th2 144.01(18) . 2_656
Th2 O2 Th2 117.58(6) . 2_656
Th1 O2 Th2 79.60(3) 2_656 2_656
N1 O3 Th2 1.03(16) . .
N1 O3 Th1 145.56(19) . 2_656
Th2 O3 Th1 145.65(6) . 2_656
N1 O3 Th1 97.09(18) . 2_556
Th2 O3 Th1 96.87(4) . 2_556
Th1 O3 Th1 117.12(4) 2_656 2_556
N2 O4 Th2 98.06(17) . .
N2 O4 K2 145.24(19) . .
Th2 O4 K2 110.56(8) . .
N2 O4 Th1 117.77(17) . .
Th2 O4 Th1 144.12(7) . .
K2 O4 Th1 37.78(4) . .
N2 O4 Th1 44.89(16) . 2_657
Th2 O4 Th1 130.92(6) . 2_657
K2 O4 Th1 117.07(6) . 2_657
Th1 O4 Th1 79.74(3) . 2_657
N2 O5 K1 96.38(19) . .
N2 O5 Th2 0.75(16) . .
K1 O5 Th2 96.24(6) . .
N2 O5 Th1 140.87(19) . 2_657
K1 O5 Th1 79.05(5) . 2_657
Th2 O5 Th1 141.58(6) . 2_657
N2 O5 Th1 100.43(19) . .
K1 O5 Th1 162.41(7) . .
Th2 O5 Th1 100.49(4) . .
Th1 O5 Th1 91.01(4) 2_657 .
N2 O5 Th1 98.82(18) . 2_557
K1 O5 Th1 97.33(6) . 2_557
Th2 O5 Th1 98.10(4) . 2_557
Th1 O5 Th1 120.30(4) 2_657 2_557
Th1 O5 Th1 75.08(2) . 2_557
N2 O6 Th2 97.63(18) . .
N2 O6 K1 96.88(18) . .
Th2 O6 K1 162.72(10) . .
N2 O6 Th1 60.42(16) . 2_657
Th2 O6 Th1 143.75(7) . 2_657
K1 O6 Th1 53.06(4) . 2_657
N3 O7 Th1 98.30(18) . .
N3 O7 Th2 35.56(16) . 2_657
Th1 O7 Th2 126.64(7) . 2_657
N3 O7 Th2 98.13(17) . 2_557
Th1 O7 Th2 121.92(7) . 2_557
Th2 O7 Th2 96.32(3) 2_657 2_557
N3 O8 Th1 97.35(18) . .
N3 O8 Th2 65.11(16) . 2_657
Th1 O8 Th2 150.95(7) . 2_657
N3 O8 Th1 144.60(18) . 2_657
Th1 O8 Th1 117.69(6) . 2_657
Th2 O8 Th1 80.71(3) 2_657 2_657
N3 O9 Th1 2.47(17) . .
N3 O9 Th2 147.3(2) . 2_657
Th1 O9 Th2 145.36(6) . 2_657
N3 O9 Th2 93.64(18) . 2_557
Th1 O9 Th2 95.75(4) . 2_557
Th2 O9 Th2 118.65(4) 2_657 2_557
N4 O10 Th2 98.69(18) . .
N4 O10 Th2 114.41(18) . 2_656
Th2 O10 Th2 128.46(7) . 2_656
N4 O10 Th1 91.00(17) . 2_657
Th2 O10 Th1 118.42(6) . 2_657
Th2 O10 Th1 100.08(3) 2_656 2_657
N4 O11 Th2 97.50(18) . .
N4 O11 Th2 106.19(17) . 2_646
Th2 O11 Th2 150.45(7) . 2_646
N4 O12 Th2 1.47(16) . .
N4 O12 Th2 171.4(2) . 1_655
Th2 O12 Th2 171.46(6) . 1_655
N4 O12 Th2 109.47(19) . 2_646
Th2 O12 Th2 109.71(5) . 2_646
Th2 O12 Th2 78.79(3) 1_655 2_646
N4 O12 Th2 94.34(19) . 2_656
Th2 O12 Th2 93.81(4) . 2_656
Th2 O12 Th2 78.03(3) 1_655 2_656
Th2 O12 Th2 153.83(4) 2_646 2_656
N4 O12 Th1 95.52(18) . 2_657
Th2 O12 Th1 96.95(4) . 2_657
Th2 O12 Th1 81.70(3) 1_655 2_657
Th2 O12 Th1 91.55(3) 2_646 2_657
Th2 O12 Th1 96.96(3) 2_656 2_657
N4 O12 Th1 100.39(18) . 2_656
Th2 O12 Th1 98.93(4) . 2_656
Th2 O12 Th1 81.56(3) 1_655 2_656
Th2 O12 Th1 89.60(3) 2_646 2_656
Th2 O12 Th1 75.14(3) 2_656 2_656
Th1 O12 Th1 162.67(4) 2_657 2_656
N5 O13 Th1 98.38(18) . .
N5 O13 K2 141.3(2) . .
Th1 O13 K2 112.57(9) . .
N5 O13 Th2 122.64(18) . .
Th1 O13 Th2 138.91(7) . .
K2 O13 Th2 33.88(4) . .
N5 O13 Th2 49.34(16) . 2_656
Th1 O13 Th2 135.86(7) . 2_656
K2 O13 Th2 110.45(6) . 2_656
Th2 O13 Th2 78.84(3) . 2_656
N5 O14 Th1 97.68(18) . .
N5 O14 K1 128.3(2) . 1_565
Th1 O14 K1 128.30(10) . 1_565
N5 O14 Th2 55.44(16) . 2_656
Th1 O14 Th2 140.53(7) . 2_656
K1 O14 Th2 89.90(6) 1_565 2_656
N5 O14 Th1 147.25(18) . 2_667
Th1 O14 Th1 108.93(6) . 2_667
K1 O14 Th1 43.28(4) 1_565 2_667
Th2 O14 Th1 91.88(3) 2_656 2_667
N5 O15 Th1 1.32(16) . .
N5 O15 Th2 142.5(2) . 2_656
Th1 O15 Th2 143.87(6) . 2_656
N5 O15 Th2 98.96(19) . 2_556
Th1 O15 Th2 97.65(4) . 2_556
Th2 O15 Th2 117.54(4) 2_656 2_556
N5 O15 Th2 96.6(2) . .
Th1 O15 Th2 96.43(4) . .
Th2 O15 Th2 87.29(4) 2_656 .
Th2 O15 Th2 72.34(3) 2_556 .
N6 O16 Th1 96.30(18) . .
N6 O16 K1 109.71(19) . 2_657
Th1 O16 K1 142.94(9) . 2_657
N6 O16 Th1 107.47(18) . 2_667
Th1 O16 Th1 141.97(7) . 2_667
K1 O16 Th1 53.70(4) 2_657 2_667
N6 O17 Th1 98.87(18) . .
N6 O17 Th1 117.75(18) . 2_657
Th1 O17 Th1 123.37(7) . 2_657
N6 O18 Th1 1.15(16) . .
N6 O18 Th1 103.1(2) . 2_667
Th1 O18 Th1 103.22(5) . 2_667
N6 O18 Th1 164.6(2) . 1_655
Th1 O18 Th1 164.46(6) . 1_655
Th1 O18 Th1 92.28(3) 2_667 1_655
N6 O18 Th2 96.85(19) . 2_657
Th1 O18 Th2 97.96(4) . 2_657
Th1 O18 Th2 95.56(3) 2_667 2_657
Th1 O18 Th2 81.39(3) 1_655 2_657
N7 O19 Th2 97.51(19) . .
N7 O19 Th2 96.40(17) . 2_556
Th2 O19 Th2 132.66(7) . 2_556
N7 O19 Th1 55.09(17) . 2_556
Th2 O19 Th1 139.15(7) . 2_556
Th2 O19 Th1 84.26(3) 2_556 2_556
N7 O20 Th2 96.78(18) . .
N7 O20 Th2 145.07(18) . 2_546
Th2 O20 Th2 117.10(7) . 2_546
N7 O20 Th1 51.91(16) . 2_556
Th2 O20 Th1 135.86(7) . 2_556
Th2 O20 Th1 94.83(3) 2_546 2_556
N7 O21 K2 123.0(2) 2_556 .
N7 O21 Th2 1.80(17) 2_556 2_556
K2 O21 Th2 122.87(8) . 2_556
N7 O21 Th1 139.9(2) 2_556 .
K2 O21 Th1 64.48(5) . .
Th2 O21 Th1 141.72(6) 2_556 .
N7 O21 Th2 105.4(2) 2_556 .
K2 O21 Th2 42.43(4) . .
Th2 O21 Th2 104.07(5) 2_556 .
Th1 O21 Th2 101.92(4) . .
N8 O22 Th1 99.36(19) . .
N8 O22 Th1 91.94(18) . 2_557
Th1 O22 Th1 136.03(7) . 2_557
N8 O22 Th2 50.59(17) . 2_557
Th1 O22 Th2 134.94(7) . 2_557
Th1 O22 Th2 83.81(3) 2_557 2_557
N8 O23 Th1 96.29(18) . .
N8 O23 Th2 55.72(16) . 2_557
Th1 O23 Th2 136.89(7) . 2_557
N8 O23 Th1 142.61(18) . 2_567
Th1 O23 Th1 120.74(7) . 2_567
Th2 O23 Th1 90.21(3) 2_557 2_567
N8 O24 K2 131.1(2) 2_557 .
N8 O24 Th1 1.44(17) 2_557 2_557
K2 O24 Th1 129.64(8) . 2_557
N8 O24 Th2 140.0(2) 2_557 .
K2 O24 Th2 62.67(4) . .
Th1 O24 Th2 140.14(6) 2_557 .
N8 O24 Th1 108.8(2) 2_557 .
K2 O24 Th1 47.96(4) . .
Th1 O24 Th1 107.85(5) 2_557 .
Th2 O24 Th1 104.69(5) . .
N9 O25 Th2 6.63(16) . .
N9 O25 Th1 130.9(2) . 2_557
Th2 O25 Th1 137.03(6) . 2_557
N9 O25 Th2 138.11(19) . 1_455
Th2 O25 Th2 131.79(5) . 1_455
Th1 O25 Th2 90.93(3) 2_557 1_455
N9 O26 Th2 97.24(19) . .
N9 O26 Th1 66.07(17) . 2_557
Th2 O26 Th1 149.08(7) . 2_557
N9 O26 Th2 117.37(18) . 2_546
Th2 O26 Th2 112.95(6) . 2_546
Th1 O26 Th2 97.96(3) 2_557 2_546
N9 O27 Th2 96.45(18) . .
N9 O27 K2 116.54(18) . .
Th2 O27 K2 108.03(8) . .
N9 O27 Th2 132.17(18) . 2_556
Th2 O27 Th2 125.59(7) . 2_556
K2 O27 Th2 74.55(5) . 2_556
N9 O27 Th1 43.61(15) . 2_557
Th2 O27 Th1 128.54(7) . 2_557
K2 O27 Th1 77.32(5) . 2_557
Th2 O27 Th1 105.45(3) 2_556 2_557
N10 O28 Th1 95.94(18) . .
N10 O28 K2 111.22(18) . .
Th1 O28 K2 110.19(8) . .
N10 O28 Th1 133.14(18) . 2_557
Th1 O28 Th1 123.53(7) . 2_557
K2 O28 Th1 80.17(5) . 2_557
N10 O28 Th2 46.59(16) . 2_556
Th1 O28 Th2 131.49(7) . 2_556
K2 O28 Th2 70.46(5) . 2_556
Th1 O28 Th2 104.69(3) 2_557 2_556
N10 O29 Th1 98.60(18) . .
N10 O29 Th2 60.86(16) . 2_556
Th1 O29 Th2 146.25(7) . 2_556
N10 O30 Th1 4.21(16) . .
N10 O30 Th2 137.5(2) . 2_556
Th1 O30 Th2 140.99(6) . 2_556
Th2 OW1 Th2 113.12(5) . 2_656
Th2 OW1 Th2 102.89(5) . 2_556
Th2 OW1 Th2 126.58(5) 2_656 2_556
Th2 OW1 Th1 140.31(5) . 1_554
Th2 OW1 Th1 90.08(4) 2_656 1_554
Th2 OW1 Th1 85.86(3) 2_556 1_554
Th2 OW2 Th2 126.66(6) . 2_656
Th2 OW2 Th1 114.96(5) . .
Th2 OW2 Th1 110.61(5) 2_656 .
Th2 OW2 Th1 94.62(4) . 2_657
Th2 OW2 Th1 118.76(4) 2_656 2_657
Th1 OW2 Th1 81.17(3) . 2_657
Th1 OW3 Th1 112.88(5) 2_657 .
Th1 OW3 Th1 104.61(5) 2_657 1_655
Th1 OW3 Th1 132.18(5) . 1_655
Th1 OW3 Th2 131.17(5) 2_657 2_656
Th1 OW3 Th2 91.21(4) . 2_656
Th1 OW3 Th2 85.42(3) 1_655 2_656
Th2 OW4 Th1 145.56(6) . 1_544
Th2 OW4 Th2 102.52(5) . 2_546
Th1 OW4 Th2 99.29(4) 1_544 2_546
Th2 OW4 Th2 104.91(4) . 2_646
Th1 OW4 Th2 89.82(3) 1_544 2_646
Th2 OW4 Th2 114.08(4) 2_546 2_646
Th1 OW5 Th1 126.44(6) . 2_657
Th1 OW5 Th2 114.57(5) . .
Th1 OW5 Th2 106.80(4) 2_657 .
Th1 OW5 Th2 98.70(4) . 2_656
Th1 OW5 Th2 120.06(4) 2_657 2_656
Th2 OW5 Th2 81.81(3) . 2_656
Th2 OW6 Th1 112.53(5) 1_666 2_667
Th2 OW6 Th1 131.54(6) 1_666 1_655
Th1 OW6 Th1 102.56(5) 2_667 1_655
Th2 OW6 Th2 96.43(5) 1_666 2_657
Th1 OW6 Th2 117.52(5) 2_667 2_657
Th1 OW6 Th2 95.81(4) 1_655 2_657
Th1 OW7 Th1 122.29(8) . 2_667
Th1 OW7 Th1 136.17(8) . 2_567
Th1 OW7 Th1 101.21(3) 2_667 2_567
Th2 OW8 Th2 140.69(8) . 2_546
Th1 OW9 K2 102.09(8) . .
Th1 OW9 Th1 133.55(8) . 2_657
K2 OW9 Th1 114.54(6) . 2_657
Th1 OW9 Th2 130.13(7) . .
K2 OW9 Th2 33.14(3) . .
Th1 OW9 Th2 81.40(3) 2_657 .
Th1 OW9 Th1 117.09(7) . 2_557
K2 OW9 Th1 73.21(5) . 2_557
Th1 OW9 Th1 100.68(3) 2_657 2_557
Th2 OW9 Th1 78.00(3) . 2_557
Th2 OW10 K2 105.03(8) . .
Th2 OW10 Th2 131.82(7) . 2_656
K2 OW10 Th2 112.09(6) . 2_656
Th2 OW10 Th2 119.66(7) . 2_556
K2 OW10 Th2 69.27(5) . 2_556
Th2 OW10 Th2 101.89(3) 2_656 2_556
Th2 OW10 Th1 126.44(7) . .
K2 OW10 Th1 30.14(3) . .
Th2 OW10 Th1 82.29(3) 2_656 .
Th2 OW10 Th1 78.82(3) 2_556 .
K2 OW11 Th1 111.21(8) . 2_557
K2 OW11 Th2 94.03(7) . 2_556
Th1 OW11 Th2 154.55(6) 2_557 2_556
K2 OW11 Th1 50.11(5) . .
Th1 OW11 Th1 98.57(5) 2_557 .
Th2 OW11 Th1 100.22(5) 2_556 .
K2 OW11 Th2 46.45(5) . .
Th1 OW11 Th2 101.86(5) 2_557 .
Th2 OW11 Th2 93.08(4) 2_556 .
Th1 OW11 Th2 96.03(4) . .
K1 OW12 Th1 89.38(7) . 2_657
K1 OW12 Th1 62.42(6) . 1_545
Th1 OW12 Th1 112.10(6) 2_657 1_545
K1 OW12 Th2 105.32(7) . 2_646
Th1 OW12 Th2 143.76(7) 2_657 2_646
Th1 OW12 Th2 104.03(5) 1_545 2_646
K1 OW13 Th2 88.96(7) . .
K1 OW13 Th1 60.65(5) . 1_545
Th2 OW13 Th1 147.08(6) . 1_545
K1 OW13 Th2 161.15(9) . 2_546
Th2 OW13 Th2 104.07(5) . 2_546
Th1 OW13 Th2 103.06(5) 1_545 2_546
K1 OW13 Th2 81.26(6) . 2_646
Th2 OW13 Th2 98.94(5) . 2_646
Th1 OW13 Th2 89.21(4) 1_545 2_646
Th2 OW13 Th2 109.47(4) 2_546 2_646
K1 OW14 Th2 87.13(6) . .
K1 OW14 Th2 134.80(8) . 2_646
Th2 OW14 Th2 134.29(6) . 2_646
K1 OW14 Th1 53.77(5) . 2_657
Th2 OW14 Th1 100.77(4) . 2_657
Th2 OW14 Th1 117.87(5) 2_646 2_657
K1 OW14 Th1 38.40(4) . 1_545
Th2 OW14 Th1 114.15(5) . 1_545
Th2 OW14 Th1 98.43(4) 2_646 1_545
Th1 OW14 Th1 76.88(3) 2_657 1_545
K1 OW15 Th1 76.19(6) . 1_545
K1 OW15 Th1 153.76(9) . 2_557
Th1 OW15 Th1 126.15(6) 1_545 2_557
K1 OW15 Th2 65.00(6) . .
Th1 OW15 Th2 131.33(5) 1_545 .
Th1 OW15 Th2 99.96(4) 2_557 .
K1 OW15 Th1 44.38(5) . 2_657
Th1 OW15 Th1 87.63(4) 1_545 2_657
Th1 OW15 Th1 116.28(4) 2_557 2_657
Th2 OW15 Th1 84.61(3) . 2_657

loop_
_geom_bond_atom_site_label_1
_geom_bond_atom_site_label_2
_geom_bond_distance
_geom_bond_site_symmetry_2
Th1 OW7 2.453(2) .
Th1 OW9 2.483(2) .
Th1 O29 2.557(2) .
Th1 O7 2.566(2) .
Th1 O17 2.574(2) .
Th1 O22 2.574(2) .
Th1 O8 2.577(2) .
Th1 O13 2.586(2) .
Th1 O14 2.596(2) .
Th1 O28 2.614(2) .
Th1 O16 2.623(2) .
Th1 O23 2.643(2) .
Th1 N10 3.024(3) .
Th1 N3 3.025(3) .
Th1 N6 3.042(3) .
Th1 N5 3.046(3) .
Th1 N8 3.056(3) .
Th1 O9 4.230(2) .
Th1 O30 4.236(2) .
Th1 O15 4.255(2) .
Th1 O18 4.258(2) .
Th1 O24 4.273(2) 2_557
Th1 OW12 4.393(3) 2_657
Th1 OW5 4.408(2) .
Th1 K2 4.4976(8) .
Th1 OW15 4.590(3) 1_565
Th1 OW3 4.638(3) 2_657
Th1 K1 4.7730(9) 1_565
Th1 O21 4.900(3) .
Th1 O5 4.945(2) 2_657
Th1 O25 5.003(3) 2_557
Th1 O3 5.014(2) 2_656
Th1 OW5 5.028(3) 2_657
Th1 OW15 5.239(3) 2_557
Th1 OW11 5.239(3) 2_557
Th1 K1 5.2545(8) 2_657
Th1 OW12 5.361(3) 1_565
Th1 OW6 5.460(3) 2_667
Th1 OW3 5.463(3) .
Th1 OW13 5.465(3) 1_565
Th1 OW4 5.622(3) 1_566
Th1 OW11 5.728(3) .
Th1 OW2 5.735(3) .
Th1 OW6 5.776(3) 1_455
Th1 OW3 5.834(3) 1_455
Th1 N9 5.877(3) 2_557
Th1 O16 5.881(2) 2_667
Th1 N7 5.887(3) 2_556
Th1 N2 5.931(3) 2_657
Th1 O24 5.947(3) .
Th1 O18 5.997(3) 2_667
Th1 N1 6.054(3) 2_656
Th1 O18 6.163(2) 1_455
Th1 O22 6.271(3) 2_557
Th1 O26 6.276(2) 2_557
Th1 O4 6.371(2) .
Th1 N6 6.383(3) 2_667
Th1 OW14 6.400(3) 2_657
Th1 N8 6.443(3) 2_557
Th1 O6 6.459(2) 2_657
Th2 OW8 2.448(2) .
Th2 OW10 2.489(2) .
Th2 O19 2.574(2) .
Th2 O2 2.576(2) .
Th2 O4 2.576(2) .
Th2 O6 2.584(2) .
Th2 O20 2.590(2) .
Th2 O26 2.591(2) .
Th2 O1 2.599(2) .
Th2 O27 2.601(2) .
Th2 O10 2.609(2) .
Th2 O11 2.622(2) .
Th2 N7 3.019(3) .
Th2 N9 3.026(3) .
Th2 N2 3.033(3) .
Th2 N1 3.035(3) .
Th2 N4 3.069(3) .
Th2 O25 4.237(2) .
Th2 O21 4.239(2) 2_556
Th2 O5 4.241(2) .
Th2 O3 4.248(2) .
Th2 O12 4.293(2) .
Th2 OW2 4.420(3) .
Th2 K2 4.4218(8) .
Th2 OW1 4.505(3) .
Th2 OW13 4.588(3) .
Th2 OW4 4.590(3) .
Th2 OW14 4.785(3) .
Th2 O9 4.858(2) 2_657
Th2 O24 4.875(3) .
Th2 OW6 4.919(3) 1_444
Th2 O30 4.924(3) 2_556
Th2 OW14 4.960(3) 2_646
Th2 OW2 5.020(3) 2_656
Th2 O15 5.053(2) 2_656
Th2 K1 5.4236(8) .
Th2 OW11 5.527(3) 2_556
Th2 OW13 5.566(3) 2_546
Th2 OW1 5.585(3) 2_656
Th2 OW4 5.666(3) 2_546
Th2 OW5 5.767(3) .
Th2 OW6 5.818(3) 2_657
Th2 OW11 5.831(3) .
Th2 N8 5.860(3) 2_557
Th2 OW12 5.864(3) 2_646
Th2 N10 5.879(3) 2_556
Th2 N3 5.909(3) 2_657
Th2 OW1 5.976(3) 2_556
Th2 OW15 5.977(3) .
Th2 OW8 5.983(3) 2_546
Th2 N5 6.058(3) 2_656
Th2 O12 6.063(2) 1_455
Th2 O21 6.118(3) .
Th2 O19 6.283(2) 2_556
Th2 K2 6.3279(9) 2_556
Th2 O8 6.334(2) 2_657
Th2 O29 6.393(2) 2_556
Th2 O27 6.458(2) 2_556
Th2 O13 6.473(2) .
Th2 O23 6.481(3) 2_557
K1 O14 2.707(3) 1_545
K1 OW15 2.803(3) .
K1 OW14 2.803(3) .
K1 O6 2.902(3) .
K1 O16 2.918(3) 2_657
K1 OW12 2.931(3) .
K1 O5 2.950(3) .
K1 OW13 2.977(3) .
K1 N2 3.310(3) .
K1 Th1 4.7729(8) 1_545
K1 Th1 5.2545(8) 2_657
K2 OW11 2.717(3) .
K2 O4 2.801(2) .
K2 O13 2.819(3) .
K2 O27 2.861(2) .
K2 O28 2.868(2) .
K2 O21 2.931(3) .
K2 OW10 3.065(3) .
K2 O24 3.130(3) .
K2 OW9 3.266(3) .
K2 Th2 6.3278(9) 2_556
N1 O3 1.214(4) .
N1 O1 1.275(4) .
N1 O2 1.287(4) .
N1 Th1 6.054(3) 2_656
N2 O5 1.208(4) .
N2 O4 1.280(4) .
N2 O6 1.282(3) .
N2 Th1 5.931(3) 2_657
N2 Th1 7.195(3) 2_557
N3 O9 1.206(4) .
N3 O7 1.274(4) .
N3 O8 1.289(4) .
N3 Th2 5.909(3) 2_657
N4 O12 1.225(4) .
N4 O10 1.269(4) .
N4 O11 1.289(4) .
N4 Th2 7.075(3) 2_646
N4 Th2 7.184(3) 2_656
N5 O15 1.210(4) .
N5 O13 1.277(4) .
N5 O14 1.284(4) .
N5 Th2 6.058(3) 2_656
N6 O18 1.216(4) .
N6 O17 1.272(4) .
N6 O16 1.279(4) .
N6 Th1 6.383(3) 2_667
N7 O21 1.221(4) 2_556
N7 O20 1.275(4) .
N7 O19 1.276(4) .
N7 Th1 5.888(3) 2_556
N7 Th2 6.549(3) 2_556
N8 O24 1.217(4) 2_557
N8 O23 1.272(4) .
N8 O22 1.281(4) .
N8 Th2 5.860(3) 2_557
N8 Th1 6.443(3) 2_557
N9 O25 1.222(4) .
N9 O26 1.270(4) .
N9 O27 1.282(4) .
N9 Th1 5.877(3) 2_557
N10 O30 1.217(4) .
N10 O28 1.274(4) .
N10 O29 1.277(4) .
N10 Th2 5.879(3) 2_556
O1 Th1 7.012(2) 2_656
O1 Th1 7.098(2) 2_556
O2 Th1 6.479(2) 2_656
O2 Th2 6.933(2) 2_656
O3 Th1 5.014(2) 2_656
O3 Th1 7.029(2) 2_556
O4 Th1 6.769(2) 2_657
O5 Th1 4.945(2) 2_657
O5 Th1 6.910(2) 2_557
O6 Th1 6.459(2) 2_657
O7 Th2 6.899(2) 2_657
O7 Th2 6.965(2) 2_557
O8 Th2 6.334(2) 2_657
O8 Th1 6.917(2) 2_657
O9 Th2 4.858(2) 2_657
O9 Th2 7.079(3) 2_557
O10 Th2 6.566(2) 2_656
O10 Th1 7.127(2) 2_657
O11 Th2 6.606(2) 2_646
O12 Th2 6.063(2) 1_655
O12 Th2 6.572(3) 2_646
O12 Th2 6.987(3) 2_656
O12 Th1 7.040(2) 2_657
O12 Th1 7.104(2) 2_656
O13 Th2 6.812(2) 2_656
O14 K1 2.707(3) 1_565
O14 Th2 6.693(2) 2_656
O14 Th1 6.886(2) 2_667
O15 Th2 5.053(2) 2_656
O15 Th2 6.970(3) 2_556
O16 K1 2.918(2) 2_657
O16 Th1 5.881(2) 2_667
O17 Th1 6.734(2) 2_657
O18 Th1 5.997(3) 2_667
O18 Th1 6.163(2) 1_655
O18 Th2 6.995(3) 2_657
O19 Th2 6.282(2) 2_556
O19 Th1 6.524(2) 2_556
O20 Th2 6.510(2) 2_546
O20 Th1 6.588(2) 2_556
O21 N7 1.221(4) 2_556
O21 Th2 4.239(2) 2_556
O22 Th1 6.271(2) 2_557
O22 Th2 6.589(2) 2_557
O23 Th2 6.481(3) 2_557
O23 Th1 7.118(2) 2_567
O24 N8 1.217(4) 2_557
O24 Th1 4.273(2) 2_557
O25 Th1 5.003(3) 2_557
O25 Th2 7.010(2) 1_455
O26 Th1 6.276(2) 2_557
O26 Th2 6.655(2) 2_546
O27 Th2 6.458(2) 2_556
O27 Th1 6.738(2) 2_557
O28 Th1 6.584(2) 2_557
O28 Th2 6.681(2) 2_556
O29 Th2 6.393(2) 2_556
O30 Th2 4.924(3) 2_556
OW1 Th2 5.585(3) 2_656
OW1 Th2 5.976(3) 2_556
OW1 Th1 6.634(3) 1_554
OW2 Th2 5.020(3) 2_656
OW2 Th1 7.120(3) 2_657
OW3 Th1 4.638(3) 2_657
OW3 Th1 5.834(3) 1_655
OW3 Th2 6.852(3) 2_656
OW4 Th1 5.622(3) 1_544
OW4 Th2 5.666(3) 2_546
OW4 Th2 6.628(3) 2_646
OW5 Th1 5.028(3) 2_657
OW5 Th2 7.039(3) 2_656
OW6 Th2 4.920(3) 1_666
OW6 Th1 5.460(3) 2_667
OW6 Th1 5.776(3) 1_655
OW6 Th2 5.818(3) 2_657
OW7 Th1 6.530(3) 2_667
OW7 Th1 6.833(3) 2_567
OW8 Th2 5.983(3) 2_546
OW9 Th1 6.524(2) 2_657
OW9 Th1 6.889(3) 2_557
OW10 Th2 6.574(2) 2_656
OW10 Th2 6.726(2) 2_556
OW11 Th1 5.239(3) 2_557
OW11 Th2 5.527(3) 2_556
OW12 Th1 4.393(3) 2_657
OW12 Th1 5.361(3) 1_545
OW12 Th2 5.864(3) 2_646
OW13 Th1 5.465(3) 1_545
OW13 Th2 5.566(3) 2_546
OW13 Th2 7.041(3) 2_646
OW14 Th2 4.960(3) 2_646
OW14 Th1 6.400(3) 2_657
OW14 Th1 6.641(3) 1_545
OW15 Th1 4.590(3) 1_545
OW15 Th1 5.239(3) 2_557
OW15 Th1 6.878(3) 2_657
